data_4340352
loop_
_publ_author_name
'Tan, Huaqiao'
'Du, Shangchao'
'Bi, Yanfeng'
'Liao, Wuping'

_publ_contact_author 'Prof Dr Wuping Liao'
_publ_section_title
;
 Two Elongated Octahedral Coordination Cages Constructed by M4-TC4A
 Secondary Building Units (M = Co(II) and Fe(II)) and
 2,2'-Bipyridine-4,4'-dicarboxylic Acids.
;
_journal_issue 14
_journal_name_full 'Inorganic chemistry'
_journal_page_first 7083
_journal_page_last 7085
_journal_paper_doi 10.1021/ic501012e
_journal_volume 53
_journal_year 2014
_chemical_formula_moiety 'C336 H312 Cl2 Fe24 N16 O72 S28'
_chemical_formula_sum 'C336 H312 Cl2 Fe24 N16 O72 S28'
_chemical_formula_weight 8035.00
_chemical_name_common '{[Fe4(C40H44S4O4)(Cl)]2[Fe4(C40H44S4O4)(SO4)]4(C12H6O4N2)8} 2-'
_chemical_name_systematic
; 
 ? 
;
_space_group_IT_number 14
_symmetry_cell_setting monoclinic
_symmetry_space_group_name_Hall '-P 2ybc'
_symmetry_space_group_name_H-M 'P 1 21/c 1'
_atom_sites_solution_hydrogens geom
_atom_sites_solution_primary direct
_atom_sites_solution_secondary difmap
_audit_creation_method SHELXL-97
_cell_angle_alpha 90.00
_cell_angle_beta 108.367(2)
_cell_angle_gamma 90.00
_cell_formula_units_Z 4
_cell_length_a 31.879(2)
_cell_length_b 36.385(3)
_cell_length_c 45.373(4)
_cell_measurement_reflns_used 20174
_cell_measurement_temperature 150(2)
_cell_measurement_theta_max 15.00
_cell_measurement_theta_min 0.67
_cell_volume 49948(7)
_computing_cell_refinement 'Bruker SAINT'
_computing_data_collection 'Bruker SMART'
_computing_data_reduction 'Bruker SAINT'
_computing_molecular_graphics 'Bruker SHELXTL'
_computing_publication_material 'Bruker SHELXTL'
_computing_structure_refinement 'SHELXL-97 (Sheldrick, 2008)'
_computing_structure_solution 'SHELXS-97 (Sheldrick, 2008)'
_diffrn_ambient_temperature 150(2)
_diffrn_measured_fraction_theta_full 0.999
_diffrn_measured_fraction_theta_max 0.999
_diffrn_measurement_device_type 'Bruker APEX-II CCD'
_diffrn_measurement_method '\f and \w scan'
_diffrn_radiation_monochromator graphite
_diffrn_radiation_source 'fine-focus sealed tube'
_diffrn_radiation_type MoK\a
_diffrn_radiation_wavelength 0.71073
_diffrn_reflns_av_R_equivalents 0.1251
_diffrn_reflns_av_sigmaI/netI 0.0968
_diffrn_reflns_limit_h_max 23
_diffrn_reflns_limit_h_min -23
_diffrn_reflns_limit_k_max 26
_diffrn_reflns_limit_k_min -26
_diffrn_reflns_limit_l_max 33
_diffrn_reflns_limit_l_min -33
_diffrn_reflns_number 122099
_diffrn_reflns_theta_full 15.00
_diffrn_reflns_theta_max 15.00
_diffrn_reflns_theta_min 0.67
_diffrn_standards_decay_% 0
_diffrn_standards_interval_time 0
_diffrn_standards_number 0
_exptl_absorpt_coefficient_mu 0.855
_exptl_absorpt_correction_T_max 0.8147
_exptl_absorpt_correction_T_min 0.5408
_exptl_absorpt_correction_type multi-scan
_exptl_absorpt_process_details 'SADABS, Sheldrick, 1996'
_exptl_crystal_colour brown
_exptl_crystal_density_diffrn 1.069
_exptl_crystal_density_method 'not measured'
_exptl_crystal_description block
_exptl_crystal_F_000 16488
_exptl_crystal_size_max 0.82
_exptl_crystal_size_mid 0.25
_exptl_crystal_size_min 0.25
_platon_squeeze_details
;
P. van der Sluis and A. L. Spek, Acta Crystallogr., 1990, A46, 194.
;
_refine_diff_density_max 0.897
_refine_diff_density_min -0.941
_refine_diff_density_rms 0.107
_refine_ls_extinction_method none
_refine_ls_goodness_of_fit_ref 1.017
_refine_ls_hydrogen_treatment constr
_refine_ls_matrix_type full
_refine_ls_number_parameters 3810
_refine_ls_number_reflns 20174
_refine_ls_number_restraints 2055
_refine_ls_restrained_S_all 0.964
_refine_ls_R_factor_all 0.1208
_refine_ls_R_factor_gt 0.0888
_refine_ls_shift/su_max 0.001
_refine_ls_shift/su_mean 0.000
_refine_ls_structure_factor_coef Fsqd
_refine_ls_weighting_details 'calc w=1/[\s^2^(Fo^2^)+(0.1906P)^2^+0.0000P] where P=(Fo^2^+2Fc^2^)/3'
_refine_ls_weighting_scheme calc
_refine_ls_wR_factor_gt 0.2382
_refine_ls_wR_factor_ref 0.2612
_reflns_number_gt 13025
_reflns_number_total 20174
_reflns_threshold_expression >2sigma(I)
_cod_data_source_file ic501012e_si_003.cif
_cod_data_source_block CIAC-113
_cod_depositor_comments 'Adding full bibliography for 4340352--4340353.cif.'
_cod_original_cell_volume 49947(7)
_cod_original_sg_symbol_H-M P2(1)/c
_cod_database_code 4340352

loop_
_symmetry_equiv_pos_as_xyz
'x, y, z'
'-x, y+1/2, -z+1/2'
'-x, -y, -z'
'x, -y-1/2, z-1/2'

loop_
_atom_site_label
_atom_site_type_symbol
_atom_site_fract_x
_atom_site_fract_y
_atom_site_fract_z
_atom_site_U_iso_or_equiv
_atom_site_adp_type
_atom_site_occupancy
_atom_site_symmetry_multiplicity
_atom_site_calc_flag
_atom_site_refinement_flags
Fe1 Fe 0.52541(10) 0.82732(9) 0.08622(7) 0.0483(11) Uani 1 1 d .
Fe2 Fe 0.51422(9) 0.91639(8) 0.08212(7) 0.0457(10) Uani 1 1 d .
Fe3 Fe 0.46404(10) 0.91281(9) 0.13462(7) 0.0505(11) Uani 1 1 d .
Fe4 Fe 0.47481(10) 0.82266(9) 0.13848(7) 0.0520(11) Uani 1 1 d .
Fe5 Fe 0.81394(10) 1.09458(9) 0.24397(7) 0.0588(11) Uani 1 1 d .
Fe6 Fe 0.72612(10) 1.09905(9) 0.16979(7) 0.0582(11) Uani 1 1 d .
Fe7 Fe 0.72747(12) 1.10698(10) 0.27633(8) 0.0728(12) Uani 1 1 d .
Fe8 Fe 0.64617(10) 1.10776(9) 0.20960(7) 0.0559(11) Uani 1 1 d .
Fe9 Fe 1.01837(11) 0.84701(9) 0.37150(7) 0.0618(12) Uani 1 1 d .
Fe10 Fe 1.02106(10) 0.93524(9) 0.35714(7) 0.0571(11) Uani 1 1 d .
Fe11 Fe 0.97112(10) 0.95345(9) 0.40873(7) 0.0553(11) Uani 1 1 d .
Fe12 Fe 0.96624(10) 0.86598(9) 0.42166(7) 0.0568(11) Uani 1 1 d .
Fe13 Fe 0.70022(11) 0.65550(10) 0.20795(7) 0.0687(12) Uani 1 1 d .
Fe14 Fe 0.80622(11) 0.66521(9) 0.24935(8) 0.0650(12) Uani 1 1 d .
Fe15 Fe 0.78622(11) 0.68428(9) 0.32015(7) 0.0608(11) Uani 1 1 d .
Fe16 Fe 0.67001(11) 0.67008(9) 0.27736(7) 0.0631(12) Uani 1 1 d .
Fe17 Fe 0.89478(11) 0.92404(9) 0.13540(8) 0.0636(11) Uani 1 1 d U
Fe18 Fe 0.92361(10) 0.83447(9) 0.16131(7) 0.0511(11) Uani 1 1 d U
Fe19 Fe 0.79731(9) 0.89953(9) 0.08332(7) 0.0496(11) Uani 1 1 d .
Fe20 Fe 0.82187(10) 0.80464(9) 0.10352(7) 0.0536(11) Uani 1 1 d .
Fe21 Fe 0.58810(10) 0.96365(9) 0.34839(7) 0.0557(11) Uani 1 1 d U
Fe22 Fe 0.56428(10) 0.86557(9) 0.34423(7) 0.0515(11) Uani 1 1 d .
Fe23 Fe 0.66467(10) 0.85644(9) 0.40767(7) 0.0573(11) Uani 1 1 d .
Fe24 Fe 0.68770(10) 0.94783(9) 0.41014(7) 0.0520(11) Uani 1 1 d .
S1 S 0.48778(18) 0.79155(17) 0.03501(13) 0.059(2) Uani 1 1 d .
S2 S 0.4012(2) 0.78577(17) 0.12241(14) 0.065(2) Uani 1 1 d U
S3 S 0.38181(19) 0.93585(17) 0.11514(13) 0.059(2) Uani 1 1 d .
S4 S 0.46654(19) 0.94074(16) 0.02690(13) 0.056(2) Uani 1 1 d .
S5 S 0.8637(2) 1.14893(18) 0.25375(15) 0.077(2) Uani 1 1 d .
S6 S 0.7336(2) 1.15361(17) 0.13972(14) 0.070(2) Uani 1 1 d .
S7 S 0.60471(19) 1.16749(18) 0.19665(14) 0.067(2) Uani 1 1 d .
S8 S 0.7333(2) 1.16360(19) 0.30931(15) 0.080(2) Uani 1 1 d .
S9 S 1.0955(2) 0.81579(18) 0.39492(14) 0.075(2) Uani 1 1 d .
S10 S 1.1002(2) 0.96364(18) 0.37024(14) 0.070(2) Uani 1 1 d .
S11 S 1.0182(2) 0.99173(17) 0.45733(14) 0.068(2) Uani 1 1 d .
S12 S 1.00567(19) 0.84385(17) 0.47757(14) 0.062(2) Uani 1 1 d .
S13 S 0.6387(2) 0.61518(17) 0.29447(14) 0.068(2) Uani 1 1 d .
S14 S 0.6788(2) 0.5922(2) 0.18607(15) 0.083(2) Uani 1 1 d .
S15 S 0.8157(2) 0.63488(18) 0.35973(14) 0.073(2) Uani 1 1 d .
S16 S 0.8548(2) 0.60966(19) 0.25094(15) 0.081(2) Uani 1 1 d .
S17 S 0.99066(18) 0.81165(16) 0.14888(12) 0.0491(19) Uani 1 1 d .
S18 S 0.83516(19) 0.76823(16) 0.06106(13) 0.059(2) Uani 1 1 d .
S19 S 0.94853(19) 0.95489(16) 0.11160(14) 0.059(2) Uani 1 1 d .
S20 S 0.79065(19) 0.91280(17) 0.02768(14) 0.063(2) Uani 1 1 d .
S21 S 0.6529(2) 0.83146(18) 0.45706(14) 0.071(2) Uani 1 1 d .
S22 S 0.6881(2) 0.97907(18) 0.46078(14) 0.067(2) Uani 1 1 d .
S23 S 0.49730(19) 0.85250(17) 0.35967(14) 0.059(2) Uani 1 1 d U
S24 S 0.53305(19) 1.00076(17) 0.36396(14) 0.061(2) Uani 1 1 d .
S25 S 0.8255(2) 0.8682(2) 0.15283(17) 0.075(2) Uani 1 1 d U
S26 S 0.7322(2) 0.72517(19) 0.25491(17) 0.067(2) Uani 1 1 d .
S27 S 0.6568(2) 0.90080(19) 0.34462(16) 0.062(2) Uani 1 1 d U
S28 S 0.7235(2) 1.04444(19) 0.22374(16) 0.070(2) Uani 1 1 d .
Cl1 Cl 0.9586(2) 0.89794(17) 0.36975(15) 0.087(2) Uani 1 1 d .
Cl2 Cl 0.5301(2) 0.87289(17) 0.13103(14) 0.084(2) Uani 1 1 d .
O1 O 0.4686(4) 0.8106(3) 0.0936(3) 0.047(4) Uani 1 1 d U
O2 O 0.4903(4) 0.8693(3) 0.0583(3) 0.055(4) Uani 1 1 d U
O3 O 0.4575(4) 0.9269(3) 0.0895(3) 0.054(4) Uani 1 1 d U
O4 O 0.4291(5) 0.8646(3) 0.1226(3) 0.055(4) Uani 1 1 d U
O5 O 0.7802(4) 1.1212(4) 0.2021(3) 0.056(4) Uani 1 1 d U
O6 O 0.7855(4) 1.1252(4) 0.2724(3) 0.056(4) Uani 1 1 d U
O7 O 0.6748(4) 1.1273(4) 0.1769(3) 0.044(4) Uani 1 1 d U
O8 O 0.6831(4) 1.1385(4) 0.2451(3) 0.050(4) Uani 1 1 d U
O9 O 0.9922(4) 0.9136(3) 0.4415(3) 0.049(4) Uani 1 1 d U
O10 O 1.0283(4) 0.8486(4) 0.4185(3) 0.057(4) Uani 1 1 d U
O11 O 1.0301(5) 0.9570(4) 0.4007(3) 0.063(5) Uani 1 1 d U
O12 O 1.0596(5) 0.8913(4) 0.3755(3) 0.069(5) Uani 1 1 d U
O13 O 0.8165(4) 0.6525(4) 0.2950(3) 0.057(4) Uani 1 1 d U
O14 O 0.7598(5) 0.6299(4) 0.2262(3) 0.074(5) Uani 1 1 d U
O15 O 0.7276(5) 0.6531(4) 0.3104(4) 0.090(3) Uani 1 1 d U
O16 O 0.6715(4) 0.6355(4) 0.2417(3) 0.068(5) Uani 1 1 d U
O17 O 0.8895(4) 0.8067(3) 0.1187(3) 0.051(4) Uani 1 1 d U
O18 O 0.9392(4) 0.8823(3) 0.1426(3) 0.044(4) Uani 1 1 d U
O19 O 0.8082(4) 0.8462(3) 0.0713(3) 0.040(4) Uani 1 1 d U
O20 O 0.8610(4) 0.9175(3) 0.0894(3) 0.045(4) Uani 1 1 d U
O21 O 0.5958(4) 0.8521(3) 0.3903(3) 0.053(4) Uani 1 1 d U
O22 O 0.6771(4) 0.9025(3) 0.4340(3) 0.057(4) Uani 1 1 d U
O23 O 0.5471(4) 0.9198(3) 0.3519(3) 0.053(4) Uani 1 1 d U
O24 O 0.6239(4) 0.9674(3) 0.3954(3) 0.045(4) Uani 1 1 d U
O25 O 0.5751(4) 0.9067(4) 0.0784(3) 0.061(5) Uani 1 1 d U
O26 O 0.5832(4) 0.8440(4) 0.0791(3) 0.049(4) Uani 1 1 d U
O27 O 0.5585(5) 0.7890(4) 0.1179(4) 0.075(5) Uani 1 1 d U
O28 O 0.5237(5) 0.7842(3) 0.1527(3) 0.060(5) Uani 1 1 d U
O29 O 0.4836(4) 0.8386(4) 0.1828(3) 0.068(5) Uani 1 1 d U
O30 O 0.4773(4) 0.9020(4) 0.1812(3) 0.055(4) Uani 1 1 d U
O31 O 0.5064(5) 0.9570(4) 0.1470(3) 0.062(5) Uani 1 1 d U
O32 O 0.5410(4) 0.9601(3) 0.1094(3) 0.057(4) Uani 1 1 d U
O33 O 0.5883(5) 0.7076(4) 0.2580(4) 0.093(6) Uani 1 1 d U
O34 O 0.6411(5) 0.7007(4) 0.3028(3) 0.064(5) Uani 1 1 d U
O35 O 0.5588(5) 0.9777(5) 0.2933(4) 0.091(5) Uani 1 1 d U
O36 O 0.6033(5) 1.0123(4) 0.3305(4) 0.077(5) Uani 1 1 d U
O37 O 0.7499(4) 1.0677(3) 0.1419(3) 0.053(4) Uani 1 1 d U
O38 O 0.6801(5) 1.0511(3) 0.1185(3) 0.061(4) Uani 1 1 d U
O39 O 0.8115(5) 0.7571(4) 0.1232(3) 0.073(5) Uani 1 1 d U
O40 O 0.7452(6) 0.7757(5) 0.0972(4) 0.103(6) Uani 1 1 d U
O41 O 0.9739(5) 0.8044(4) 0.3661(3) 0.079(5) Uani 1 1 d U
O42 O 0.9382(5) 0.8196(4) 0.4012(4) 0.076(5) Uani 1 1 d U
O43 O 0.9036(5) 0.8843(4) 0.4228(3) 0.068(5) Uani 1 1 d U
O44 O 0.9095(5) 0.9440(4) 0.4123(3) 0.071(5) Uani 1 1 d U
O45 O 0.9437(4) 0.9904(4) 0.3743(4) 0.068(5) Uani 1 1 d U
O46 O 0.9782(5) 0.9767(4) 0.3385(3) 0.071(5) Uani 1 1 d U
O47 O 1.0047(5) 0.8498(4) 0.3253(4) 0.081(5) Uani 1 1 d U
O48 O 1.0076(5) 0.9124(4) 0.3140(3) 0.073(5) Uani 1 1 d U
O49 O 0.7533(7) 0.8253(5) 0.4209(5) 0.141(7) Uani 1 1 d U
O50 O 0.6819(6) 0.8105(4) 0.3924(4) 0.096(6) Uani 1 1 d U
O51 O 0.9352(6) 0.9584(4) 0.1912(4) 0.093(3) Uani 1 1 d U
O52 O 0.8785(5) 0.9699(4) 0.1486(4) 0.091(2) Uani 1 1 d U
O53 O 0.8994(8) 0.6985(6) 0.2691(6) 0.173(8) Uani 1 1 d U
O54 O 0.8344(7) 0.6983(5) 0.2274(4) 0.120(7) Uani 1 1 d U
O55 O 0.6887(5) 0.7154(4) 0.2567(3) 0.073(5) Uani 1 1 d U
O56 O 0.7437(5) 0.6935(4) 0.2367(4) 0.085(5) Uani 1 1 d U
O57 O 0.7638(5) 0.7255(4) 0.2856(4) 0.078(5) Uani 1 1 d U
O58 O 0.7294(5) 0.7604(5) 0.2403(4) 0.093(6) Uani 1 1 d U
O59 O 0.6227(5) 0.8723(4) 0.3352(3) 0.056(5) Uani 1 1 d U
O60 O 0.6378(4) 0.9369(4) 0.3372(3) 0.061(3) Uani 1 1 d U
O61 O 0.6761(5) 0.8997(4) 0.3790(5) 0.096(6) Uani 1 1 d U
O62 O 0.6906(5) 0.8971(4) 0.3301(3) 0.073(5) Uani 1 1 d U
O63 O 0.7094(5) 1.0082(5) 0.2271(4) 0.087(5) Uani 1 1 d U
O64 O 0.7713(5) 1.0510(4) 0.2394(3) 0.064(5) Uani 1 1 d U
O65 O 0.7006(5) 1.0731(4) 0.2370(3) 0.079(5) Uani 1 1 d U
O66 O 0.7115(4) 1.0543(4) 0.1895(4) 0.070(5) Uani 1 1 d U
O67 O 0.8011(5) 0.8790(4) 0.1727(3) 0.075(2) Uani 1 1 d U
O68 O 0.8675(5) 0.8536(4) 0.1707(3) 0.065(3) Uani 1 1 d U
O69 O 0.8276(5) 0.8963(5) 0.1326(4) 0.110(6) Uani 1 1 d U
O70 O 0.8036(5) 0.8363(5) 0.1348(4) 0.108(6) Uani 1 1 d U
O71 O 0.7245(5) 1.0716(4) 0.3088(4) 0.086(5) Uani 1 1 d DU
O72 O 0.7897(5) 1.0867(4) 0.3427(3) 0.082(5) Uani 1 1 d DU
N1 N 0.6081(5) 1.0640(4) 0.1820(4) 0.051(5) Uani 1 1 d U
N2 N 0.6090(5) 1.0832(5) 0.2379(4) 0.058(6) Uani 1 1 d U
N3 N 0.7299(5) 0.8884(5) 0.0808(3) 0.045(5) Uani 1 1 d U
N4 N 0.7727(6) 0.9528(4) 0.0905(4) 0.048(5) Uani 1 1 d U
N5 N 0.6496(7) 0.6918(5) 0.1859(5) 0.089(7) Uani 1 1 d U
N6 N 0.7193(7) 0.6781(5) 0.1687(4) 0.084(7) Uani 1 1 d U
N7 N 0.5321(5) 0.8688(5) 0.2941(4) 0.044(5) Uani 1 1 d U
N8 N 0.5669(5) 0.8108(4) 0.3267(4) 0.043(5) Uani 1 1 d U
N9 N 0.8540(5) 1.0632(5) 0.2219(4) 0.057(5) Uani 1 1 d U
N10 N 0.8588(6) 1.0632(5) 0.2801(4) 0.064(6) Uani 1 1 d U
N11 N 0.9556(5) 0.8493(5) 0.2096(4) 0.052(5) Uani 1 1 d U
N12 N 0.9172(5) 0.7870(4) 0.1873(4) 0.046(5) Uani 1 1 d U
N13 N 0.8419(6) 0.7198(5) 0.3393(4) 0.061(6) Uani 1 1 d U
N14 N 0.7664(7) 0.7195(5) 0.3520(4) 0.075(6) Uani 1 1 d U
N15 N 0.7567(5) 0.9361(5) 0.4167(4) 0.055(5) Uani 1 1 d U
N16 N 0.7111(6) 0.9937(5) 0.3917(4) 0.057(6) Uani 1 1 d U
C1 C 0.4403(7) 0.7876(6) 0.0767(5) 0.051(7) Uani 1 1 d U
C2 C 0.4038(8) 0.7755(6) 0.0854(6) 0.072(8) Uani 1 1 d U
C3 C 0.3722(8) 0.7506(6) 0.0654(6) 0.088(8) Uani 1 1 d U
H3A H 0.3489 0.7415 0.0722 0.105 Uiso 1 1 calc R
C4 C 0.3745(8) 0.7390(7) 0.0359(6) 0.080(8) Uani 1 1 d U
C5 C 0.4094(8) 0.7544(6) 0.0277(6) 0.078(8) Uani 1 1 d U
H5 H 0.4111 0.7487 0.0077 0.093 Uiso 1 1 calc R
C6 C 0.4418(7) 0.7775(6) 0.0462(5) 0.058(7) Uani 1 1 d U
C7 C 0.3414(10) 0.7120(8) 0.0158(7) 0.108(10) Uiso 1 1 d .
C8 C 0.2957(9) 0.7214(7) 0.0169(6) 0.138(12) Uiso 1 1 d .
H8A H 0.2753 0.7015 0.0073 0.166 Uiso 1 1 calc R
H8B H 0.2857 0.7443 0.0054 0.166 Uiso 1 1 calc R
H8C H 0.2966 0.7246 0.0385 0.166 Uiso 1 1 calc R
C9 C 0.3500(11) 0.6773(9) 0.0303(8) 0.198(16) Uiso 1 1 d .
H9A H 0.3232 0.6622 0.0234 0.238 Uiso 1 1 calc R
H9B H 0.3588 0.6804 0.0529 0.238 Uiso 1 1 calc R
H9C H 0.3738 0.6652 0.0247 0.238 Uiso 1 1 calc R
C10 C 0.3406(9) 0.7155(8) -0.0161(7) 0.148(12) Uiso 1 1 d .
H10A H 0.3233 0.6953 -0.0284 0.177 Uiso 1 1 calc R
H10B H 0.3709 0.7145 -0.0170 0.177 Uiso 1 1 calc R
H10C H 0.3271 0.7390 -0.0245 0.177 Uiso 1 1 calc R
C11 C 0.4736(6) 0.8632(6) 0.0271(5) 0.029(6) Uani 1 1 d U
C12 C 0.4707(6) 0.8304(6) 0.0142(5) 0.037(6) Uani 1 1 d U
C13 C 0.4526(6) 0.8281(6) -0.0188(5) 0.057(7) Uani 1 1 d U
H13 H 0.4504 0.8049 -0.0288 0.068 Uiso 1 1 calc R
C14 C 0.4385(7) 0.8593(6) -0.0362(5) 0.063(7) Uani 1 1 d U
C15 C 0.4422(7) 0.8942(6) -0.0221(5) 0.065(7) Uani 1 1 d U
H15 H 0.4328 0.9157 -0.0342 0.078 Uiso 1 1 calc R
C16 C 0.4605(6) 0.8964(5) 0.0111(5) 0.036(6) Uani 1 1 d U
C17 C 0.4194(8) 0.8578(6) -0.0735(6) 0.078(8) Uiso 1 1 d .
C18 C 0.4220(8) 0.8188(6) -0.0856(6) 0.102(9) Uiso 1 1 d .
H18A H 0.4167 0.8195 -0.1081 0.122 Uiso 1 1 calc R
H18B H 0.3995 0.8033 -0.0812 0.122 Uiso 1 1 calc R
H18C H 0.4513 0.8085 -0.0752 0.122 Uiso 1 1 calc R
C19 C 0.3738(8) 0.8716(6) -0.0822(6) 0.106(10) Uiso 1 1 d .
H19A H 0.3642 0.8790 -0.1041 0.127 Uiso 1 1 calc R
H19B H 0.3725 0.8927 -0.0692 0.127 Uiso 1 1 calc R
H19C H 0.3543 0.8521 -0.0792 0.127 Uiso 1 1 calc R
C20 C 0.4509(9) 0.8793(7) -0.0843(6) 0.128(11) Uiso 1 1 d .
H20A H 0.4442 0.8762 -0.1067 0.154 Uiso 1 1 calc R
H20B H 0.4810 0.8707 -0.0737 0.154 Uiso 1 1 calc R
H20C H 0.4484 0.9054 -0.0796 0.154 Uiso 1 1 calc R
C21 C 0.4184(8) 0.9391(6) 0.0673(6) 0.062(7) Uani 1 1 d U
C22 C 0.4195(7) 0.9439(5) 0.0369(5) 0.043(6) Uani 1 1 d U
C23 C 0.3788(8) 0.9536(5) 0.0158(5) 0.066(7) Uani 1 1 d U
H23 H 0.3780 0.9597 -0.0047 0.079 Uiso 1 1 calc R
C24 C 0.3383(8) 0.9549(6) 0.0229(6) 0.073(8) Uani 1 1 d U
C25 C 0.3407(7) 0.9505(5) 0.0543(5) 0.058(7) Uani 1 1 d U
H25 H 0.3147 0.9531 0.0601 0.069 Uiso 1 1 calc R
C26 C 0.3802(7) 0.9425(5) 0.0769(5) 0.042(6) Uani 1 1 d U
C27 C 0.2944(9) 0.9690(8) -0.0058(6) 0.100(9) Uiso 1 1 d .
C28 C 0.2579(9) 0.9634(7) 0.0073(7) 0.143(12) Uiso 1 1 d .
H28A H 0.2296 0.9666 -0.0091 0.172 Uiso 1 1 calc R
H28B H 0.2603 0.9814 0.0239 0.172 Uiso 1 1 calc R
H28C H 0.2596 0.9385 0.0158 0.172 Uiso 1 1 calc R
C29 C 0.2978(8) 1.0042(7) -0.0151(6) 0.114(10) Uiso 1 1 d .
H29A H 0.2776 1.0076 -0.0362 0.137 Uiso 1 1 calc R
H29B H 0.3282 1.0088 -0.0148 0.137 Uiso 1 1 calc R
H29C H 0.2901 1.0213 -0.0010 0.137 Uiso 1 1 calc R
C30 C 0.2874(9) 0.9391(7) -0.0293(6) 0.142(12) Uiso 1 1 d .
H30A H 0.2606 0.9442 -0.0466 0.170 Uiso 1 1 calc R
H30B H 0.2841 0.9156 -0.0197 0.170 Uiso 1 1 calc R
H30C H 0.3128 0.9378 -0.0369 0.170 Uiso 1 1 calc R
C31 C 0.3847(7) 0.8583(6) 0.1180(4) 0.047(7) Uani 1 1 d U
C32 C 0.3683(7) 0.8261(6) 0.1170(4) 0.042(6) Uani 1 1 d U
C33 C 0.3208(7) 0.8214(6) 0.1107(4) 0.051(7) Uani 1 1 d U
H33 H 0.3083 0.7976 0.1100 0.061 Uiso 1 1 calc R
C34 C 0.2948(8) 0.8520(7) 0.1056(5) 0.072(8) Uani 1 1 d U
C35 C 0.3140(8) 0.8860(6) 0.1067(5) 0.070(8) Uani 1 1 d U
H35 H 0.2955 0.9071 0.1027 0.084 Uiso 1 1 calc R
C36 C 0.3611(8) 0.8910(7) 0.1137(5) 0.063(7) Uani 1 1 d U
C37 C 0.2429(11) 0.8484(9) 0.0993(8) 0.139(12) Uiso 1 1 d D
C38 C 0.2365(12) 0.8369(10) 0.1281(9) 0.219(18) Uiso 1 1 d .
H38A H 0.2054 0.8399 0.1266 0.262 Uiso 1 1 calc R
H38B H 0.2549 0.8521 0.1452 0.262 Uiso 1 1 calc R
H38C H 0.2450 0.8111 0.1321 0.262 Uiso 1 1 calc R
C39 C 0.2193(10) 0.8808(8) 0.0791(7) 0.166(13) Uiso 1 1 d .
H39A H 0.1971 0.8714 0.0604 0.199 Uiso 1 1 calc R
H39B H 0.2410 0.8957 0.0731 0.199 Uiso 1 1 calc R
H39C H 0.2048 0.8960 0.0909 0.199 Uiso 1 1 calc R
C40 C 0.2238(13) 0.8135(10) 0.0813(9) 0.27(2) Uiso 1 1 d D
H40A H 0.1926 0.8111 0.0799 0.322 Uiso 1 1 calc R
H40B H 0.2402 0.7921 0.0921 0.322 Uiso 1 1 calc R
H40C H 0.2264 0.8149 0.0604 0.322 Uiso 1 1 calc R
C41 C 0.8019(8) 1.1527(7) 0.1947(6) 0.074(8) Uani 1 1 d U
C42 C 0.7833(7) 1.1707(6) 0.1675(6) 0.059(7) Uani 1 1 d U
C43 C 0.8039(9) 1.1991(7) 0.1585(6) 0.096(9) Uani 1 1 d U
H43 H 0.7916 1.2100 0.1386 0.115 Uiso 1 1 calc R
C44 C 0.8434(10) 1.2119(8) 0.1788(7) 0.111(10) Uani 1 1 d U
C45 C 0.8593(8) 1.1970(7) 0.2101(6) 0.098(9) Uani 1 1 d U
H45 H 0.8833 1.2087 0.2251 0.118 Uiso 1 1 calc R
C46 C 0.8411(7) 1.1675(6) 0.2182(5) 0.052(7) Uani 1 1 d U
C47 C 0.8674(11) 1.2473(9) 0.1699(8) 0.134(11) Uiso 1 1 d .
C48 C 0.8375(8) 1.2771(7) 0.1570(6) 0.110(10) Uiso 1 1 d .
H48A H 0.8536 1.2968 0.1503 0.132 Uiso 1 1 calc R
H48B H 0.8253 1.2867 0.1727 0.132 Uiso 1 1 calc R
H48C H 0.8134 1.2682 0.1391 0.132 Uiso 1 1 calc R
C49 C 0.9076(11) 1.2602(9) 0.1947(8) 0.202(16) Uiso 1 1 d .
H49A H 0.8993 1.2693 0.2125 0.243 Uiso 1 1 calc R
H49B H 0.9216 1.2800 0.1866 0.243 Uiso 1 1 calc R
H49C H 0.9284 1.2397 0.2015 0.243 Uiso 1 1 calc R
C50 C 0.8881(10) 1.2316(8) 0.1468(7) 0.174(14) Uiso 1 1 d .
H50A H 0.9067 1.2503 0.1416 0.209 Uiso 1 1 calc R
H50B H 0.8648 1.2240 0.1279 0.209 Uiso 1 1 calc R
H50C H 0.9063 1.2102 0.1560 0.209 Uiso 1 1 calc R
C51 C 0.6696(7) 1.1621(6) 0.1681(5) 0.047(7) Uani 1 1 d U
C52 C 0.6367(7) 1.1870(6) 0.1747(5) 0.047(7) Uani 1 1 d U
C53 C 0.6313(7) 1.2218(6) 0.1660(5) 0.061(7) Uani 1 1 d U
H53 H 0.6099 1.2360 0.1714 0.073 Uiso 1 1 calc R
C54 C 0.6550(8) 1.2380(6) 0.1496(5) 0.070(8) Uani 1 1 d U
C55 C 0.6871(7) 1.2155(6) 0.1419(5) 0.063(7) Uani 1 1 d U
H55 H 0.7045 1.2256 0.1303 0.075 Uiso 1 1 calc R
C56 C 0.6928(8) 1.1791(7) 0.1513(5) 0.071(8) Uani 1 1 d U
C57 C 0.6530(9) 1.2806(7) 0.1395(6) 0.094(9) Uiso 1 1 d .
C58 C 0.6146(9) 1.2980(8) 0.1436(7) 0.150(12) Uiso 1 1 d .
H58A H 0.6096 1.3217 0.1328 0.181 Uiso 1 1 calc R
H58B H 0.6194 1.3019 0.1658 0.181 Uiso 1 1 calc R
H58C H 0.5887 1.2822 0.1350 0.181 Uiso 1 1 calc R
C59 C 0.6463(9) 1.2841(7) 0.1035(6) 0.143(12) Uiso 1 1 d .
H59A H 0.6376 1.3093 0.0967 0.171 Uiso 1 1 calc R
H59B H 0.6232 1.2670 0.0920 0.171 Uiso 1 1 calc R
H59C H 0.6741 1.2782 0.0996 0.171 Uiso 1 1 calc R
C60 C 0.6958(8) 1.2996(7) 0.1543(6) 0.109(10) Uiso 1 1 d .
H60A H 0.6927 1.3258 0.1491 0.131 Uiso 1 1 calc R
H60B H 0.7187 1.2889 0.1468 0.131 Uiso 1 1 calc R
H60C H 0.7042 1.2966 0.1769 0.131 Uiso 1 1 calc R
C61 C 0.6702(7) 1.1706(6) 0.2535(5) 0.050(7) Uani 1 1 d U
C62 C 0.6298(7) 1.1885(6) 0.2335(5) 0.053(7) Uani 1 1 d U
C63 C 0.6141(8) 1.2202(6) 0.2426(6) 0.078(8) Uani 1 1 d U
H63 H 0.5895 1.2322 0.2284 0.093 Uiso 1 1 calc R
C64 C 0.6324(8) 1.2346(6) 0.2706(6) 0.075(8) Uani 1 1 d U
C65 C 0.6695(7) 1.2192(6) 0.2902(5) 0.067(7) Uani 1 1 d U
H65 H 0.6835 1.2309 0.3096 0.080 Uiso 1 1 calc R
C66 C 0.6878(7) 1.1873(6) 0.2833(5) 0.047(7) Uani 1 1 d U
C67 C 0.6090(9) 1.2705(8) 0.2798(7) 0.112(10) Uiso 1 1 d .
C68 C 0.5656(8) 1.2552(7) 0.2862(6) 0.116(10) Uiso 1 1 d .
H68A H 0.5487 1.2757 0.2907 0.140 Uiso 1 1 calc R
H68B H 0.5742 1.2384 0.3040 0.140 Uiso 1 1 calc R
H68C H 0.5473 1.2419 0.2678 0.140 Uiso 1 1 calc R
C69 C 0.6004(8) 1.2979(6) 0.2543(6) 0.108(10) Uiso 1 1 d .
H69A H 0.6169 1.3205 0.2622 0.129 Uiso 1 1 calc R
H69B H 0.5687 1.3034 0.2466 0.129 Uiso 1 1 calc R
H69C H 0.6099 1.2879 0.2374 0.129 Uiso 1 1 calc R
C70 C 0.6395(8) 1.2870(7) 0.3117(6) 0.118(10) Uiso 1 1 d .
H70A H 0.6235 1.3065 0.3185 0.142 Uiso 1 1 calc R
H70B H 0.6664 1.2971 0.3089 0.142 Uiso 1 1 calc R
H70C H 0.6473 1.2675 0.3274 0.142 Uiso 1 1 calc R
C71 C 0.8003(8) 1.1604(6) 0.2809(5) 0.053(5) Uani 1 1 d U
C72 C 0.7792(7) 1.1799(6) 0.3002(5) 0.053(5) Uani 1 1 d U
C73 C 0.7983(8) 1.2146(6) 0.3113(5) 0.077(8) Uani 1 1 d U
H73 H 0.7851 1.2293 0.3233 0.093 Uiso 1 1 calc R
C74 C 0.8339(10) 1.2273(8) 0.3054(6) 0.103(9) Uani 1 1 d U
C75 C 0.8527(9) 1.2069(8) 0.2885(6) 0.106(9) Uani 1 1 d U
H75 H 0.8789 1.2155 0.2852 0.127 Uiso 1 1 calc R
C76 C 0.8349(8) 1.1731(6) 0.2757(5) 0.058(7) Uani 1 1 d U
C77 C 0.8540(9) 1.2650(7) 0.3211(6) 0.100(9) Uiso 1 1 d .
C78 C 0.8806(9) 1.2566(7) 0.3559(7) 0.146(12) Uiso 1 1 d .
H78A H 0.8827 1.2790 0.3683 0.175 Uiso 1 1 calc R
H78B H 0.9104 1.2482 0.3573 0.175 Uiso 1 1 calc R
H78C H 0.8654 1.2375 0.3638 0.175 Uiso 1 1 calc R
C79 C 0.8171(9) 1.2953(7) 0.3179(7) 0.144(12) Uiso 1 1 d .
H79A H 0.8308 1.3178 0.3284 0.173 Uiso 1 1 calc R
H79B H 0.7954 1.2863 0.3274 0.173 Uiso 1 1 calc R
H79C H 0.8023 1.3004 0.2958 0.173 Uiso 1 1 calc R
C80 C 0.8853(11) 1.2828(9) 0.3043(8) 0.189(15) Uiso 1 1 d .
H80A H 0.8913 1.3084 0.3109 0.227 Uiso 1 1 calc R
H80B H 0.8709 1.2819 0.2817 0.227 Uiso 1 1 calc R
H80C H 0.9131 1.2691 0.3096 0.227 Uiso 1 1 calc R
C81 C 1.0633(8) 0.9795(6) 0.4152(5) 0.065(7) Uani 1 1 d U
C82 C 1.0628(7) 0.9984(6) 0.4445(5) 0.059(7) Uani 1 1 d U
C83 C 1.0958(9) 1.0232(7) 0.4573(6) 0.108(9) Uani 1 1 d U
H83 H 1.0940 1.0375 0.4744 0.130 Uiso 1 1 calc R
C84 C 1.1319(11) 1.0287(8) 0.4465(8) 0.127(11) Uani 1 1 d U
C85 C 1.1335(9) 1.0113(7) 0.4214(7) 0.105(9) Uani 1 1 d U
H85 H 1.1571 1.0169 0.4135 0.126 Uiso 1 1 calc R
C86 C 1.1020(9) 0.9846(7) 0.4054(6) 0.088(8) Uani 1 1 d U
C87 C 1.1669(14) 1.0619(11) 0.4636(10) 0.186(15) Uiso 1 1 d .
C88 C 1.1917(9) 1.0445(7) 0.4953(6) 0.123(11) Uiso 1 1 d .
H88A H 1.2209 1.0559 0.5036 0.147 Uiso 1 1 calc R
H88B H 1.1951 1.0181 0.4926 0.147 Uiso 1 1 calc R
H88C H 1.1748 1.0485 0.5097 0.147 Uiso 1 1 calc R
C89 C 1.1964(11) 1.0688(9) 0.4461(8) 0.191(15) Uiso 1 1 d .
H89A H 1.2142 1.0907 0.4543 0.229 Uiso 1 1 calc R
H89B H 1.1792 1.0729 0.4242 0.229 Uiso 1 1 calc R
H89C H 1.2159 1.0476 0.4476 0.229 Uiso 1 1 calc R
C90 C 1.1380(14) 1.0971(11) 0.4679(10) 0.27(2) Uiso 1 1 d .
H90A H 1.1239 1.0915 0.4838 0.274 Uiso 1 1 calc R
H90B H 1.1151 1.1024 0.4482 0.274 Uiso 1 1 calc R
H90C H 1.1573 1.1185 0.4744 0.274 Uiso 1 1 calc R
C91 C 1.0194(6) 0.9172(6) 0.4724(5) 0.042(5) Uani 1 1 d U
C92 C 1.0285(7) 0.8859(6) 0.4914(5) 0.042(5) Uani 1 1 d U
C93 C 1.0572(8) 0.8927(7) 0.5213(6) 0.086(8) Uani 1 1 d U
H93 H 1.0660 0.8722 0.5348 0.103 Uiso 1 1 calc R
C94 C 1.0722(8) 0.9234(7) 0.5319(6) 0.073(8) Uani 1 1 d DU
C95 C 1.0630(7) 0.9542(7) 0.5132(6) 0.080(8) Uani 1 1 d U
H95 H 1.0759 0.9770 0.5218 0.096 Uiso 1 1 calc R
C96 C 1.0335(6) 0.9536(6) 0.4801(5) 0.045(6) Uani 1 1 d U
C97 C 1.1016(11) 0.9289(11) 0.5659(7) 0.159(13) Uiso 1 1 d D
C98 C 1.1232(10) 0.8985(8) 0.5805(7) 0.152(13) Uiso 1 1 d .
H98A H 1.1458 0.9057 0.5998 0.182 Uiso 1 1 calc R
H98B H 1.1374 0.8861 0.5669 0.182 Uiso 1 1 calc R
H98C H 1.1021 0.8818 0.5851 0.182 Uiso 1 1 calc R
C99 C 1.1076(8) 0.9640(6) 0.5805(6) 0.107(10) Uiso 1 1 d .
H99A H 1.1323 0.9629 0.5999 0.129 Uiso 1 1 calc R
H99B H 1.0805 0.9710 0.5851 0.129 Uiso 1 1 calc R
H99C H 1.1139 0.9823 0.5666 0.129 Uiso 1 1 calc R
C100 C 1.151(2) 0.9379(16) 0.5557(14) 0.42(4) Uiso 1 1 d .
H10D H 1.1756 0.9433 0.5746 0.501 Uiso 1 1 calc R
H10E H 1.1461 0.9590 0.5417 0.501 Uiso 1 1 calc R
H10F H 1.1583 0.9163 0.5454 0.501 Uiso 1 1 calc R
C101 C 1.0553(7) 0.8284(5) 0.4395(5) 0.044(6) Uani 1 1 d U
C102 C 1.0529(7) 0.8222(5) 0.4690(5) 0.047(7) Uani 1 1 d U
C103 C 1.0797(7) 0.8001(5) 0.4897(5) 0.051(7) Uani 1 1 d U
H103 H 1.0748 0.7963 0.5091 0.062 Uiso 1 1 calc R
C104 C 1.1152(8) 0.7820(6) 0.4839(6) 0.074(8) Uani 1 1 d U
C105 C 1.0919(7) 0.8121(5) 0.4328(5) 0.038(6) Uani 1 1 d U
C106 C 1.1207(7) 0.7887(5) 0.4538(5) 0.047(7) Uani 1 1 d U
H106 H 1.1441 0.7771 0.4485 0.056 Uiso 1 1 calc R
C107 C 1.1464(8) 0.7560(7) 0.5082(6) 0.087(9) Uiso 1 1 d .
C108 C 1.1178(10) 0.7286(8) 0.5205(7) 0.156(13) Uiso 1 1 d .
H10G H 1.1373 0.7132 0.5369 0.187 Uiso 1 1 calc R
H10H H 1.1006 0.7129 0.5033 0.187 Uiso 1 1 calc R
H10I H 1.0977 0.7424 0.5288 0.187 Uiso 1 1 calc R
C109 C 1.1784(9) 0.7380(8) 0.4957(7) 0.150(12) Uiso 1 1 d .
H10J H 1.1978 0.7220 0.5116 0.180 Uiso 1 1 calc R
H10K H 1.1963 0.7567 0.4896 0.180 Uiso 1 1 calc R
H10L H 1.1626 0.7233 0.4775 0.180 Uiso 1 1 calc R
C110 C 1.1685(10) 0.7791(8) 0.5371(7) 0.175(14) Uiso 1 1 d .
H11A H 1.1786 0.7629 0.5552 0.210 Uiso 1 1 calc R
H11B H 1.1472 0.7968 0.5402 0.210 Uiso 1 1 calc R
H11C H 1.1938 0.7922 0.5343 0.210 Uiso 1 1 calc R
C111 C 1.1056(9) 0.8926(8) 0.3850(5) 0.077(4) Uani 1 1 d U
C112 C 1.1219(8) 0.8578(7) 0.3956(5) 0.077(4) Uani 1 1 d U
C113 C 1.1714(8) 0.8583(7) 0.4060(5) 0.077(4) Uani 1 1 d U
H113 H 1.1868 0.8359 0.4124 0.092 Uiso 1 1 calc R
C114 C 1.1950(8) 0.8891(7) 0.4066(5) 0.077(4) Uani 1 1 d U
C115 C 1.1751(8) 0.9232(7) 0.3972(5) 0.077(4) Uani 1 1 d U
H115 H 1.1912 0.9453 0.3981 0.092 Uiso 1 1 calc R
C116 C 1.1277(9) 0.9212(7) 0.3861(5) 0.077(4) Uani 1 1 d U
C117 C 1.2508(11) 0.8939(10) 0.4224(8) 0.141(12) Uiso 1 1 d .
C118 C 1.2599(12) 0.8661(10) 0.4015(9) 0.217(18) Uiso 1 1 d .
H11D H 1.2915 0.8663 0.4038 0.261 Uiso 1 1 calc R
H11E H 1.2428 0.8718 0.3800 0.261 Uiso 1 1 calc R
H11F H 1.2515 0.8418 0.4070 0.261 Uiso 1 1 calc R
C119 C 1.2682(10) 0.9302(9) 0.4286(7) 0.173(14) Uiso 1 1 d .
H11G H 1.2999 0.9289 0.4399 0.208 Uiso 1 1 calc R
H11H H 1.2531 0.9431 0.4414 0.208 Uiso 1 1 calc R
H11J H 1.2634 0.9434 0.4090 0.208 Uiso 1 1 calc R
C120 C 1.2618(16) 0.8788(13) 0.4588(11) 0.32(3) Uiso 1 1 d .
H12A H 1.2602 0.8519 0.4588 0.384 Uiso 1 1 calc R
H12B H 1.2401 0.8889 0.4678 0.384 Uiso 1 1 calc R
H12C H 1.2915 0.8867 0.4712 0.384 Uiso 1 1 calc R
C121 C 0.7287(10) 0.6236(7) 0.3281(7) 0.090(3) Uani 1 1 d U
C122 C 0.6863(9) 0.6047(7) 0.3226(6) 0.090(3) Uani 1 1 d U
C123 C 0.6849(9) 0.5770(6) 0.3454(6) 0.090(3) Uani 1 1 d U
H123 H 0.6585 0.5638 0.3433 0.108 Uiso 1 1 calc R
C124 C 0.7241(10) 0.5699(7) 0.3709(6) 0.090(3) Uani 1 1 d DU
C125 C 0.7619(9) 0.5840(7) 0.3728(6) 0.090(3) Uani 1 1 d U
H125 H 0.7879 0.5748 0.3876 0.108 Uiso 1 1 calc R
C126 C 0.7650(9) 0.6134(7) 0.3528(7) 0.090(3) Uani 1 1 d U
C127 C 0.7145(10) 0.5450(9) 0.3967(7) 0.36(3) Uiso 1 1 d D
C128 C 0.7378(10) 0.5104(9) 0.3910(8) 0.242(19) Uiso 1 1 d D
H12D H 0.7176 0.4894 0.3880 0.290 Uiso 1 1 calc R
H12E H 0.7640 0.5058 0.4090 0.290 Uiso 1 1 calc R
H12F H 0.7468 0.5137 0.3724 0.290 Uiso 1 1 calc R
C129 C 0.7379(11) 0.5608(10) 0.4288(8) 0.30(2) Uiso 1 1 d D
H12G H 0.7183 0.5593 0.4416 0.358 Uiso 1 1 calc R
H12H H 0.7457 0.5865 0.4268 0.358 Uiso 1 1 calc R
H12I H 0.7649 0.5466 0.4386 0.358 Uiso 1 1 calc R
C130 C 0.6667(8) 0.5351(9) 0.3945(8) 0.216(17) Uiso 1 1 d D
H13A H 0.6666 0.5221 0.4135 0.259 Uiso 1 1 calc R
H13B H 0.6539 0.5191 0.3765 0.259 Uiso 1 1 calc R
H13C H 0.6490 0.5576 0.3923 0.259 Uiso 1 1 calc R
C131 C 0.8375(8) 0.6203(7) 0.3066(6) 0.071(8) Uani 1 1 d U
C132 C 0.8424(9) 0.6098(8) 0.3374(7) 0.104(9) Uani 1 1 d U
C133 C 0.8635(10) 0.5785(9) 0.3478(8) 0.146(11) Uani 1 1 d U
H13D H 0.8609 0.5695 0.3668 0.175 Uiso 1 1 calc R
C134 C 0.8776(11) 0.5677(10) 0.3018(9) 0.177(13) Uani 1 1 d U
H134 H 0.8851 0.5513 0.2880 0.212 Uiso 1 1 calc R
C135 C 0.8568(8) 0.5989(7) 0.2899(6) 0.076(8) Uani 1 1 d U
C136 C 0.8895(13) 0.5571(9) 0.3341(11) 0.194(13) Uani 1 1 d DU
C137 C 0.9013(10) 0.5146(8) 0.3421(7) 0.233 Uiso 1 1 d D
C138 C 0.9456(9) 0.5097(9) 0.3372(8) 0.233 Uiso 1 1 d D
H13F H 0.9610 0.4887 0.3494 0.233 Uiso 1 1 calc R
H13G H 0.9633 0.5320 0.3439 0.233 Uiso 1 1 calc R
H13H H 0.9413 0.5053 0.3151 0.233 Uiso 1 1 calc R
C139 C 0.8701(9) 0.4835(9) 0.3252(7) 0.233 Uiso 1 1 d D
H13I H 0.8851 0.4598 0.3308 0.233 Uiso 1 1 calc R
H13J H 0.8620 0.4872 0.3027 0.233 Uiso 1 1 calc R
H13K H 0.8433 0.4838 0.3315 0.233 Uiso 1 1 calc R
C140 C 0.9073(11) 0.5137(9) 0.3770(6) 0.233 Uiso 1 1 d D
H14A H 0.9154 0.4888 0.3850 0.233 Uiso 1 1 calc R
H14B H 0.8796 0.5208 0.3805 0.233 Uiso 1 1 calc R
H14C H 0.9307 0.5309 0.3879 0.233 Uiso 1 1 calc R
C141 C 0.7663(8) 0.5971(7) 0.2183(5) 0.065(7) Uani 1 1 d U
C142 C 0.8097(9) 0.5838(7) 0.2274(6) 0.088(8) Uani 1 1 d U
C143 C 0.8208(10) 0.5468(8) 0.2209(7) 0.129(10) Uani 1 1 d U
H14D H 0.8495 0.5370 0.2301 0.155 Uiso 1 1 calc R
C144 C 0.7846(12) 0.5249(8) 0.1988(8) 0.141(11) Uani 1 1 d DU
C145 C 0.7435(10) 0.5414(8) 0.1903(6) 0.114(10) Uani 1 1 d U
H145 H 0.7199 0.5270 0.1775 0.137 Uiso 1 1 calc R
C146 C 0.7322(9) 0.5753(8) 0.1975(6) 0.096(9) Uani 1 1 d U
C147 C 0.7949(10) 0.4867(8) 0.1866(7) 0.24(2) Uiso 1 1 d D
C148 C 0.7819(12) 0.4943(11) 0.1512(7) 0.293 Uiso 1 1 d D
H14F H 0.8026 0.4817 0.1427 0.293 Uiso 1 1 calc R
H14G H 0.7829 0.5208 0.1477 0.293 Uiso 1 1 calc R
H14H H 0.7519 0.4851 0.1410 0.293 Uiso 1 1 calc R
C149 C 0.7663(11) 0.4554(10) 0.1923(9) 0.293 Uiso 1 1 d D
H14I H 0.7679 0.4552 0.2142 0.293 Uiso 1 1 calc R
H14J H 0.7771 0.4319 0.1870 0.293 Uiso 1 1 calc R
H14K H 0.7356 0.4591 0.1793 0.293 Uiso 1 1 calc R
C150 C 0.8426(9) 0.4751(11) 0.1977(9) 0.293 Uiso 1 1 d D
H15A H 0.8461 0.4523 0.1872 0.293 Uiso 1 1 calc R
H15B H 0.8519 0.4710 0.2202 0.293 Uiso 1 1 calc R
H15C H 0.8609 0.4945 0.1930 0.293 Uiso 1 1 calc R
C151 C 0.6573(6) 0.6001(6) 0.2396(5) 0.046(7) Uani 1 1 d U
C152 C 0.6578(7) 0.5780(6) 0.2155(5) 0.060(7) Uani 1 1 d U
C153 C 0.6411(7) 0.5433(7) 0.2147(6) 0.081(8) Uani 1 1 d U
H153 H 0.6429 0.5280 0.1982 0.097 Uiso 1 1 calc R
C154 C 0.6220(9) 0.5281(8) 0.2349(7) 0.099(9) Uani 1 1 d U
C155 C 0.6237(8) 0.5512(7) 0.2608(6) 0.096(9) Uani 1 1 d U
H155 H 0.6130 0.5422 0.2768 0.115 Uiso 1 1 calc R
C156 C 0.6408(7) 0.5866(6) 0.2630(5) 0.053(7) Uani 1 1 d U
C157 C 0.5999(10) 0.4891(9) 0.2313(8) 0.120(11) Uiso 1 1 d .
C158 C 0.5995(11) 0.4670(9) 0.2059(8) 0.180(15) Uiso 1 1 d .
H15D H 0.5818 0.4450 0.2057 0.216 Uiso 1 1 calc R
H15E H 0.6298 0.4598 0.2077 0.216 Uiso 1 1 calc R
H15F H 0.5866 0.4808 0.1866 0.216 Uiso 1 1 calc R
C159 C 0.6117(10) 0.4706(8) 0.2619(8) 0.177(14) Uiso 1 1 d .
H15J H 0.5890 0.4523 0.2618 0.213 Uiso 1 1 calc R
H15G H 0.6135 0.4889 0.2781 0.213 Uiso 1 1 calc R
H15H H 0.6404 0.4583 0.2661 0.213 Uiso 1 1 calc R
C160 C 0.5495(13) 0.4994(10) 0.2226(9) 0.24(2) Uiso 1 1 d .
H16A H 0.5325 0.4775 0.2243 0.291 Uiso 1 1 calc R
H16B H 0.5390 0.5086 0.2012 0.291 Uiso 1 1 calc R
H16C H 0.5456 0.5184 0.2368 0.291 Uiso 1 1 calc R
C161 C 0.8716(7) 0.9364(5) 0.0671(5) 0.033(6) Uani 1 1 d U
C162 C 0.9110(7) 0.9546(5) 0.0727(5) 0.042(6) Uani 1 1 d U
C163 C 0.9200(8) 0.9749(6) 0.0499(6) 0.071(8) Uani 1 1 d U
H163 H 0.9467 0.9886 0.0550 0.085 Uiso 1 1 calc R
C164 C 0.8912(9) 0.9762(7) 0.0195(6) 0.086(8) Uani 1 1 d U
C165 C 0.8506(8) 0.9557(6) 0.0134(6) 0.074(8) Uani 1 1 d U
H165 H 0.8294 0.9560 -0.0067 0.089 Uiso 1 1 calc R
C166 C 0.8427(7) 0.9359(5) 0.0367(5) 0.052(7) Uani 1 1 d U
C167 C 0.9024(7) 1.0001(6) -0.0052(5) 0.090(9) Uiso 1 1 d D
C168 C 0.9465(6) 1.0196(7) 0.0064(6) 0.143(12) Uiso 1 1 d D
H16M H 0.9549 1.0285 -0.0113 0.171 Uiso 1 1 calc R
H16D H 0.9690 1.0024 0.0186 0.171 Uiso 1 1 calc R
H16L H 0.9441 1.0404 0.0195 0.171 Uiso 1 1 calc R
C169 C 0.8651(7) 1.0286(7) -0.0162(7) 0.162(13) Uiso 1 1 d D
H16E H 0.8728 1.0466 -0.0298 0.194 Uiso 1 1 calc R
H16F H 0.8612 1.0412 0.0018 0.194 Uiso 1 1 calc R
H16G H 0.8376 1.0162 -0.0278 0.194 Uiso 1 1 calc R
C170 C 0.8997(9) 0.9742(7) -0.0320(6) 0.200(16) Uiso 1 1 d D
H17A H 0.8788 0.9840 -0.0512 0.239 Uiso 1 1 calc R
H17B H 0.8894 0.9500 -0.0276 0.239 Uiso 1 1 calc R
H17M H 0.9289 0.9717 -0.0346 0.239 Uiso 1 1 calc R
C171 C 0.9723(7) 0.8841(6) 0.1306(5) 0.037(6) Uani 1 1 d U
C172 C 0.9992(7) 0.8533(6) 0.1325(5) 0.055(7) Uani 1 1 d U
C173 C 1.0335(7) 0.8544(6) 0.1196(5) 0.070(8) Uani 1 1 d U
H173 H 1.0510 0.8328 0.1214 0.084 Uiso 1 1 calc R
C174 C 1.0444(8) 0.8849(6) 0.1039(5) 0.068(8) Uani 1 1 d U
C175 C 1.0150(7) 0.9145(6) 0.1018(4) 0.052(7) Uani 1 1 d U
H175 H 1.0191 0.9363 0.0914 0.062 Uiso 1 1 calc R
C176 C 0.9780(6) 0.9133(6) 0.1149(5) 0.041(6) Uani 1 1 d U
C177 C 1.0842(9) 0.8838(7) 0.0910(7) 0.107(10) Uiso 1 1 d .
C178 C 1.0876(8) 0.8453(5) 0.0764(5) 0.124(11) Uiso 1 1 d D
H17C H 1.1132 0.8450 0.0689 0.149 Uiso 1 1 calc R
H17D H 1.0607 0.8407 0.0590 0.149 Uiso 1 1 calc R
H17E H 1.0910 0.8261 0.0921 0.149 Uiso 1 1 calc R
C179 C 1.0793(12) 0.9118(7) 0.0668(7) 0.234(19) Uiso 1 1 d D
H17F H 1.1058 0.9119 0.0602 0.280 Uiso 1 1 calc R
H17G H 1.0754 0.9360 0.0751 0.280 Uiso 1 1 calc R
H17H H 1.0533 0.9060 0.0490 0.280 Uiso 1 1 calc R
C180 C 1.1204(9) 0.8896(7) 0.1192(5) 0.155(13) Uiso 1 1 d D
H18D H 1.1485 0.8855 0.1151 0.186 Uiso 1 1 calc R
H18E H 1.1180 0.8724 0.1352 0.186 Uiso 1 1 calc R
H18M H 1.1194 0.9149 0.1264 0.186 Uiso 1 1 calc R
C181 C 0.9132(7) 0.7882(5) 0.1042(5) 0.043(6) Uani 1 1 d U
C182 C 0.9597(7) 0.7866(5) 0.1159(5) 0.053(7) Uani 1 1 d U
C183 C 0.9854(8) 0.7626(6) 0.1021(5) 0.065(7) Uani 1 1 d U
H183 H 1.0167 0.7616 0.1106 0.078 Uiso 1 1 calc R
C184 C 0.9633(8) 0.7410(6) 0.0763(6) 0.076(8) Uani 1 1 d U
C185 C 0.9164(8) 0.7462(6) 0.0650(5) 0.072(8) Uani 1 1 d U
H185 H 0.9005 0.7323 0.0473 0.087 Uiso 1 1 calc R
C186 C 0.8931(7) 0.7683(5) 0.0769(5) 0.038(6) Uani 1 1 d U
C187 C 0.9908(9) 0.7171(7) 0.0604(6) 0.102(9) Uiso 1 1 d .
C188 C 1.0379(10) 0.7191(8) 0.0755(7) 0.160(13) Uiso 1 1 d .
H18F H 1.0532 0.7067 0.0627 0.192 Uiso 1 1 calc R
H18G H 1.0454 0.7070 0.0959 0.192 Uiso 1 1 calc R
H18N H 1.0472 0.7449 0.0783 0.192 Uiso 1 1 calc R
C189 C 0.9842(10) 0.7350(8) 0.0267(7) 0.167(13) Uiso 1 1 d .
H18H H 0.9960 0.7182 0.0144 0.200 Uiso 1 1 calc R
H18I H 1.0000 0.7585 0.0292 0.200 Uiso 1 1 calc R
H18J H 0.9527 0.7391 0.0161 0.200 Uiso 1 1 calc R
C190 C 0.9712(9) 0.6784(7) 0.0573(6) 0.139(12) Uiso 1 1 d .
H19D H 0.9844 0.6633 0.0447 0.167 Uiso 1 1 calc R
H19E H 0.9392 0.6797 0.0473 0.167 Uiso 1 1 calc R
H19F H 0.9776 0.6674 0.0780 0.167 Uiso 1 1 calc R
C191 C 0.8142(7) 0.8399(7) 0.0424(6) 0.059(7) Uani 1 1 d U
C192 C 0.8082(7) 0.8680(6) 0.0220(6) 0.058(7) Uani 1 1 d U
C193 C 0.8128(7) 0.8605(7) -0.0069(6) 0.083(8) Uani 1 1 d U
H193 H 0.8054 0.8796 -0.0219 0.099 Uiso 1 1 calc R
C194 C 0.8268(8) 0.8286(7) -0.0152(6) 0.077(8) Uani 1 1 d U
C195 C 0.8327(6) 0.7994(6) 0.0064(5) 0.059(7) Uani 1 1 d U
H195 H 0.8413 0.7757 0.0016 0.071 Uiso 1 1 calc R
C196 C 0.8255(6) 0.8059(6) 0.0352(5) 0.043(6) Uani 1 1 d U
C197 C 0.8373(8) 0.8221(6) -0.0480(6) 0.077(8) Uiso 1 1 d D
C198 C 0.7915(8) 0.8253(7) -0.0730(6) 0.126(11) Uiso 1 1 d .
H19G H 0.7947 0.8223 -0.0936 0.151 Uiso 1 1 calc R
H19H H 0.7787 0.8494 -0.0715 0.151 Uiso 1 1 calc R
H19I H 0.7719 0.8060 -0.0697 0.151 Uiso 1 1 calc R
C199 C 0.8640(8) 0.8550(6) -0.0541(6) 0.123(11) Uiso 1 1 d D
H19J H 0.8485 0.8657 -0.0744 0.148 Uiso 1 1 calc R
H19K H 0.8933 0.8466 -0.0538 0.148 Uiso 1 1 calc R
H19L H 0.8672 0.8736 -0.0379 0.148 Uiso 1 1 calc R
C200 C 0.8473(10) 0.7850(8) -0.0533(7) 0.157(13) Uiso 1 1 d .
H20D H 0.8487 0.7826 -0.0745 0.188 Uiso 1 1 calc R
H20E H 0.8243 0.7687 -0.0506 0.188 Uiso 1 1 calc R
H20M H 0.8759 0.7782 -0.0384 0.188 Uiso 1 1 calc R
C201 C 0.5733(9) 0.8411(6) 0.4113(7) 0.081(8) Uani 1 1 d U
C202 C 0.5269(9) 0.8411(6) 0.3984(6) 0.077(8) Uani 1 1 d U
C203 C 0.5028(8) 0.8297(6) 0.4192(6) 0.072(8) Uani 1 1 d U
H203 H 0.4715 0.8289 0.4117 0.087 Uiso 1 1 calc R
C204 C 0.5242(9) 0.8201(7) 0.4495(7) 0.093(9) Uani 1 1 d U
C205 C 0.5698(8) 0.8225(6) 0.4582(6) 0.074(8) Uani 1 1 d U
H205 H 0.5847 0.8181 0.4796 0.089 Uiso 1 1 calc R
C206 C 0.5959(8) 0.8300(6) 0.4413(6) 0.058(7) Uani 1 1 d U
C207 C 0.4926(9) 0.8089(8) 0.4709(7) 0.102(9) Uiso 1 1 d .
C208 C 0.4556(8) 0.8374(6) 0.4656(6) 0.111(10) Uiso 1 1 d .
H20F H 0.4336 0.8286 0.4748 0.134 Uiso 1 1 calc R
H20G H 0.4416 0.8410 0.4432 0.134 Uiso 1 1 calc R
H20H H 0.4680 0.8607 0.4752 0.134 Uiso 1 1 calc R
C209 C 0.5217(9) 0.8104(7) 0.5022(6) 0.128(11) Uiso 1 1 d .
H20I H 0.5069 0.8000 0.5162 0.153 Uiso 1 1 calc R
H20J H 0.5297 0.8361 0.5079 0.153 Uiso 1 1 calc R
H20K H 0.5485 0.7963 0.5039 0.153 Uiso 1 1 calc R
C210 C 0.4743(9) 0.7742(7) 0.4618(6) 0.126(11) Uiso 1 1 d .
H21A H 0.4596 0.7655 0.4765 0.152 Uiso 1 1 calc R
H21B H 0.4978 0.7569 0.4615 0.152 Uiso 1 1 calc R
H21M H 0.4526 0.7757 0.4410 0.152 Uiso 1 1 calc R
C211 C 0.5092(7) 0.9258(6) 0.3616(5) 0.056(7) Uani 1 1 d U
C212 C 0.4847(8) 0.8970(7) 0.3656(5) 0.079(5) Uani 1 1 d U
C213 C 0.4461(8) 0.9080(7) 0.3744(5) 0.076(8) Uani 1 1 d U
H213 H 0.4263 0.8891 0.3759 0.092 Uiso 1 1 calc R
C214 C 0.4364(8) 0.9413(7) 0.3802(5) 0.061(7) Uani 1 1 d U
C215 C 0.4623(8) 0.9681(7) 0.3782(5) 0.077(8) Uani 1 1 d U
H215 H 0.4562 0.9920 0.3842 0.092 Uiso 1 1 calc R
C216 C 0.5000(7) 0.9634(6) 0.3672(5) 0.052(7) Uani 1 1 d U
C217 C 0.3947(10) 0.9486(8) 0.3907(7) 0.111(10) Uiso 1 1 d .
C218 C 0.4109(11) 0.9675(9) 0.4245(8) 0.195(16) Uiso 1 1 d .
H21C H 0.3886 0.9635 0.4349 0.234 Uiso 1 1 calc R
H21D H 0.4149 0.9939 0.4222 0.234 Uiso 1 1 calc R
H21E H 0.4390 0.9565 0.4369 0.234 Uiso 1 1 calc R
C219 C 0.3687(10) 0.9789(8) 0.3727(7) 0.169(14) Uiso 1 1 d .
H21F H 0.3446 0.9850 0.3809 0.203 Uiso 1 1 calc R
H21G H 0.3564 0.9715 0.3509 0.203 Uiso 1 1 calc R
H21H H 0.3877 1.0004 0.3742 0.203 Uiso 1 1 calc R
C220 C 0.3642(15) 0.9182(12) 0.3783(10) 0.29(2) Uiso 1 1 d .
H22A H 0.3416 0.9261 0.3592 0.289 Uiso 1 1 calc R
H22B H 0.3500 0.9109 0.3937 0.289 Uiso 1 1 calc R
H22C H 0.3805 0.8973 0.3738 0.289 Uiso 1 1 calc R
C221 C 0.6117(8) 0.9893(6) 0.4143(6) 0.066(7) Uani 1 1 d U
C222 C 0.5681(8) 1.0067(6) 0.4026(6) 0.073(8) Uani 1 1 d U
C223 C 0.5538(9) 1.0319(7) 0.4219(7) 0.111(10) Uani 1 1 d U
H223 H 0.5256 1.0432 0.4142 0.133 Uiso 1 1 calc R
C224 C 0.5813(10) 1.0401(7) 0.4522(7) 0.103(9) Uani 1 1 d U
C225 C 0.6195(7) 1.0220(6) 0.4632(5) 0.057(7) Uani 1 1 d U
H225 H 0.6371 1.0252 0.4843 0.068 Uiso 1 1 calc R
C226 C 0.6339(7) 0.9984(6) 0.4440(6) 0.061(7) Uani 1 1 d U
C227 C 0.5597(11) 1.0651(9) 0.4737(8) 0.135(12) Uiso 1 1 d .
C228 C 0.5263(12) 1.0466(10) 0.4799(9) 0.217(18) Uiso 1 1 d .
H22D H 0.5059 1.0643 0.4843 0.260 Uiso 1 1 calc R
H22E H 0.5386 1.0306 0.4979 0.260 Uiso 1 1 calc R
H22F H 0.5104 1.0317 0.4618 0.260 Uiso 1 1 calc R
C229 C 0.5928(10) 1.0795(8) 0.5006(7) 0.167(13) Uiso 1 1 d .
H22G H 0.5801 1.0993 0.5096 0.200 Uiso 1 1 calc R
H22H H 0.6177 1.0890 0.4945 0.200 Uiso 1 1 calc R
H22I H 0.6032 1.0598 0.5159 0.200 Uiso 1 1 calc R
C230 C 0.5438(11) 1.0996(9) 0.4562(8) 0.185(15) Uiso 1 1 d .
H23A H 0.5332 1.1164 0.4691 0.222 Uiso 1 1 calc R
H23B H 0.5196 1.0939 0.4372 0.222 Uiso 1 1 calc R
H23C H 0.5681 1.1111 0.4507 0.222 Uiso 1 1 calc R
C231 C 0.6722(7) 0.9039(7) 0.4648(6) 0.071(8) Uani 1 1 d U
C232 C 0.6770(7) 0.9382(7) 0.4766(6) 0.066(7) Uani 1 1 d U
C233 C 0.6743(7) 0.9393(7) 0.5081(6) 0.088(8) Uani 1 1 d U
H233 H 0.6793 0.9623 0.5185 0.106 Uiso 1 1 calc R
C234 C 0.6652(8) 0.9102(8) 0.5235(6) 0.090(8) Uani 1 1 d DU
C235 C 0.6591(7) 0.8759(7) 0.5080(6) 0.092(9) Uani 1 1 d U
H235 H 0.6526 0.8548 0.5180 0.110 Uiso 1 1 calc R
C236 C 0.6630(7) 0.8726(7) 0.4763(5) 0.061(7) Uani 1 1 d U
C237 C 0.6584(10) 0.9126(8) 0.5562(6) 0.121(11) Uiso 1 1 d D
C238 C 0.6755(11) 0.9451(9) 0.5704(8) 0.192(16) Uiso 1 1 d .
H23D H 0.6677 0.9480 0.5895 0.230 Uiso 1 1 calc R
H23E H 0.6632 0.9657 0.5563 0.230 Uiso 1 1 calc R
H23F H 0.7077 0.9449 0.5754 0.230 Uiso 1 1 calc R
C239 C 0.6828(11) 0.8809(9) 0.5766(8) 0.207(17) Uiso 1 1 d D
H23G H 0.6766 0.8813 0.5964 0.249 Uiso 1 1 calc R
H23H H 0.7147 0.8835 0.5804 0.249 Uiso 1 1 calc R
H23I H 0.6727 0.8575 0.5660 0.249 Uiso 1 1 calc R
C240 C 0.6129(12) 0.9025(9) 0.5520(8) 0.203(16) Uiso 1 1 d .
H24A H 0.6119 0.8770 0.5588 0.243 Uiso 1 1 calc R
H24B H 0.5955 0.9048 0.5301 0.243 Uiso 1 1 calc R
H24C H 0.6007 0.9188 0.5645 0.243 Uiso 1 1 calc R
C241 C 0.8915(7) 0.9152(7) 0.4183(5) 0.045(7) Uani 1 1 d U
C242 C 0.8442(7) 0.9213(6) 0.4185(5) 0.053(7) Uani 1 1 d U
C243 C 0.8206(8) 0.9528(6) 0.4054(5) 0.073(8) Uani 1 1 d U
H243 H 0.8353 0.9709 0.3972 0.088 Uiso 1 1 calc R
C244 C 0.7759(8) 0.9595(6) 0.4035(5) 0.059(7) Uani 1 1 d U
C245 C 0.7781(7) 0.9048(6) 0.4310(5) 0.059(7) Uani 1 1 d U
H245 H 0.7635 0.8878 0.4403 0.070 Uiso 1 1 calc R
C246 C 0.8219(7) 0.8988(6) 0.4316(5) 0.057(7) Uani 1 1 d U
H246 H 0.8365 0.8774 0.4418 0.069 Uiso 1 1 calc R
C247 C 0.7518(8) 0.9922(6) 0.3886(5) 0.061(7) Uani 1 1 d U
C248 C 0.7659(7) 1.0178(6) 0.3708(5) 0.056(7) Uani 1 1 d U
H248 H 0.7943 1.0144 0.3686 0.067 Uiso 1 1 calc R
C249 C 0.7419(7) 1.0470(6) 0.3564(5) 0.048(7) Uani 1 1 d DU
C250 C 0.7018(8) 1.0502(6) 0.3614(5) 0.072(8) Uani 1 1 d U
H250 H 0.6827 1.0702 0.3527 0.086 Uiso 1 1 calc R
C251 C 0.6895(7) 1.0241(6) 0.3793(5) 0.063(7) Uani 1 1 d U
H251 H 0.6623 1.0284 0.3832 0.075 Uiso 1 1 calc R
C252 C 0.9428(8) 0.8002(6) 0.3778(6) 0.063(7) Uani 1 1 d U
C253 C 0.9084(8) 0.7725(6) 0.3643(5) 0.069(7) Uani 1 1 d U
C254 C 0.8703(8) 0.7736(6) 0.3733(5) 0.070(8) Uani 1 1 d U
H254 H 0.8665 0.7910 0.3878 0.084 Uiso 1 1 calc R
C255 C 0.8386(8) 0.7477(6) 0.3596(5) 0.053(7) Uani 1 1 d U
C256 C 0.8781(8) 0.7227(6) 0.3315(5) 0.072(8) Uani 1 1 d U
H256 H 0.8809 0.7063 0.3159 0.086 Uiso 1 1 calc R
C257 C 0.9122(7) 0.7466(6) 0.3434(5) 0.059(7) Uani 1 1 d U
H257 H 0.9381 0.7453 0.3374 0.071 Uiso 1 1 calc R
C258 C 0.7951(8) 0.7483(6) 0.3639(5) 0.070(8) Uani 1 1 d U
C259 C 0.7819(7) 0.7760(6) 0.3822(5) 0.055(7) Uani 1 1 d U
H259 H 0.8022 0.7945 0.3924 0.066 Uiso 1 1 calc R
C260 C 0.7398(8) 0.7756(6) 0.3850(5) 0.062(7) Uani 1 1 d U
C261 C 0.7127(8) 0.7446(6) 0.3730(5) 0.075(8) Uani 1 1 d U
H261 H 0.6849 0.7421 0.3763 0.090 Uiso 1 1 calc R
C262 C 0.7271(7) 0.7179(5) 0.3563(4) 0.037(6) Uani 1 1 d U
H262 H 0.7081 0.6979 0.3478 0.044 Uiso 1 1 calc R
C263 C 0.7235(10) 0.8072(7) 0.4004(7) 0.093(9) Uani 1 1 d U
C264 C 1.0012(7) 0.8795(8) 0.3074(5) 0.076(8) Uani 1 1 d DU
C265 C 0.9868(7) 0.8673(7) 0.2733(5) 0.070(8) Uani 1 1 d DU
C266 C 0.9688(8) 0.8337(7) 0.2633(6) 0.091(9) Uani 1 1 d U
H266 H 0.9674 0.8153 0.2779 0.109 Uiso 1 1 calc R
C267 C 0.9519(7) 0.8263(6) 0.2302(6) 0.052(7) Uani 1 1 d U
C268 C 0.9713(7) 0.8812(6) 0.2171(5) 0.063(7) Uani 1 1 d U
H268 H 0.9720 0.8981 0.2013 0.075 Uiso 1 1 calc R
C269 C 0.9884(7) 0.8925(6) 0.2499(5) 0.064(7) Uani 1 1 d U
H26A H 1.0004 0.9164 0.2553 0.077 Uiso 1 1 calc R
C270 C 0.9317(8) 0.7906(7) 0.2188(7) 0.083(8) Uani 1 1 d U
C271 C 0.9168(8) 0.7655(7) 0.2369(6) 0.103(9) Uani 1 1 d U
H27A H 0.9241 0.7696 0.2586 0.123 Uiso 1 1 calc R
C272 C 0.8911(8) 0.7342(7) 0.2235(6) 0.077(8) Uani 1 1 d U
C273 C 0.8842(7) 0.7286(6) 0.1919(5) 0.063(7) Uani 1 1 d U
H273 H 0.8700 0.7072 0.1813 0.075 Uiso 1 1 calc R
C274 C 0.8989(6) 0.7555(6) 0.1772(5) 0.050(7) Uani 1 1 d U
H274 H 0.8954 0.7506 0.1560 0.060 Uiso 1 1 calc R
C275 C 0.8669(11) 0.7104(7) 0.2411(7) 0.092(9) Uani 1 1 d U
C276 C 0.9503(8) 0.9943(6) 0.3494(7) 0.077(8) Uani 1 1 d U
C277 C 0.9171(8) 1.0180(6) 0.3239(6) 0.072(8) Uani 1 1 d U
C278 C 0.8884(7) 1.0414(6) 0.3319(5) 0.061(7) Uani 1 1 d U
H278 H 0.8875 1.0415 0.3526 0.073 Uiso 1 1 calc R
C279 C 0.8615(8) 1.0641(7) 0.3107(6) 0.092(9) Uani 1 1 d U
H279 H 0.8438 1.0812 0.3173 0.111 Uiso 1 1 calc R
C280 C 0.9155(7) 1.0153(6) 0.2937(5) 0.059(7) Uani 1 1 d U
H280 H 0.9339 0.9986 0.2874 0.070 Uiso 1 1 calc R
C281 C 0.8861(7) 1.0380(6) 0.2727(5) 0.054(7) Uani 1 1 d U
C282 C 0.8789(7) 1.0372(6) 0.2386(6) 0.058(7) Uani 1 1 d U
C283 C 0.8965(8) 1.0092(7) 0.2239(6) 0.102(9) Uani 1 1 d U
H283 H 0.9146 0.9911 0.2371 0.122 Uiso 1 1 calc R
C284 C 0.8896(8) 1.0058(7) 0.1923(6) 0.092(3) Uani 1 1 d DU
C285 C 0.8959(9) 0.9705(7) 0.1756(7) 0.093(3) Uani 1 1 d DU
C286 C 0.8641(7) 1.0354(6) 0.1768(5) 0.069(7) Uani 1 1 d U
H286 H 0.8580 1.0361 0.1549 0.082 Uiso 1 1 calc R
C287 C 0.8464(6) 1.0644(6) 0.1900(5) 0.053(7) Uani 1 1 d U
H287 H 0.8300 1.0838 0.1776 0.063 Uiso 1 1 calc R
C288 C 0.5946(6) 0.8768(6) 0.0777(4) 0.036(6) Uani 1 1 d DU
C289 C 0.6428(6) 0.8791(6) 0.0780(4) 0.041(6) Uani 1 1 d DU
C290 C 0.6608(7) 0.9140(6) 0.0838(5) 0.062(7) Uani 1 1 d U
H290 H 0.6442 0.9344 0.0870 0.075 Uiso 1 1 calc R
C291 C 0.7068(8) 0.9179(6) 0.0847(5) 0.055(7) Uani 1 1 d U
C292 C 0.6674(8) 0.8495(6) 0.0739(5) 0.073(8) Uani 1 1 d U
H292 H 0.6551 0.8255 0.0707 0.088 Uiso 1 1 calc R
C293 C 0.7115(7) 0.8559(6) 0.0747(4) 0.052(7) Uani 1 1 d U
H293 H 0.7283 0.8360 0.0707 0.063 Uiso 1 1 calc R
C294 C 0.7305(7) 0.9528(6) 0.0922(5) 0.051(7) Uani 1 1 d U
C295 C 0.7148(7) 0.9839(6) 0.1033(4) 0.053(7) Uani 1 1 d U
H295 H 0.6868 0.9824 0.1065 0.064 Uiso 1 1 calc R
C296 C 0.7368(7) 1.0155(6) 0.1096(5) 0.046(7) Uani 1 1 d U
C297 C 0.7207(9) 1.0469(6) 0.1224(5) 0.063(7) Uani 1 1 d U
C298 C 0.7764(7) 1.0152(6) 0.1048(4) 0.053(7) Uani 1 1 d U
H298 H 0.7937 1.0369 0.1087 0.063 Uiso 1 1 calc R
C299 C 0.7927(7) 0.9844(6) 0.0944(4) 0.056(7) Uani 1 1 d U
H299 H 0.8198 0.9864 0.0898 0.068 Uiso 1 1 calc R
C300 C 0.5322(8) 0.9722(6) 0.1339(6) 0.068(8) Uani 1 1 d U
C301 C 0.5593(7) 1.0048(6) 0.1498(5) 0.051(7) Uani 1 1 d U
C302 C 0.5621(7) 1.0110(6) 0.1808(5) 0.066(7) Uani 1 1 d U
H302 H 0.5480 0.9950 0.1913 0.080 Uiso 1 1 calc R
C303 C 0.5861(7) 1.0410(6) 0.1956(5) 0.049(7) Uani 1 1 d U
C304 C 0.6075(6) 1.0563(6) 0.1530(5) 0.053(7) Uani 1 1 d U
H304 H 0.6237 1.0712 0.1432 0.063 Uiso 1 1 calc R
C305 C 0.5836(7) 1.0271(6) 0.1375(5) 0.061(7) Uani 1 1 d U
H305 H 0.5841 1.0221 0.1171 0.074 Uiso 1 1 calc R
C306 C 0.5885(7) 1.0495(6) 0.2269(6) 0.066(7) Uani 1 1 d U
C307 C 0.5796(7) 1.0245(6) 0.2485(5) 0.063(7) Uani 1 1 d U
H307 H 0.5673 1.0011 0.2416 0.075 Uiso 1 1 calc R
C308 C 0.5891(6) 1.0348(6) 0.2806(5) 0.046(6) Uani 1 1 d U
C309 C 0.6046(6) 1.0692(6) 0.2887(5) 0.061(7) Uani 1 1 d U
H309 H 0.6072 1.0776 0.3090 0.073 Uiso 1 1 calc R
C310 C 0.6166(7) 1.0929(6) 0.2691(6) 0.070(8) Uani 1 1 d U
H310 H 0.6301 1.1157 0.2768 0.084 Uiso 1 1 calc R
C311 C 0.5819(7) 1.0073(6) 0.3021(6) 0.058(7) Uani 1 1 d U
C312 C 0.4850(6) 0.8701(7) 0.1947(4) 0.053(7) Uani 1 1 d DU
C313 C 0.5001(6) 0.8719(6) 0.2304(4) 0.041(6) Uani 1 1 d DU
C314 C 0.4987(6) 0.9025(6) 0.2467(5) 0.051(7) Uani 1 1 d U
H314 H 0.4877 0.9249 0.2364 0.061 Uiso 1 1 calc R
C315 C 0.5136(6) 0.9006(6) 0.2789(5) 0.052(7) Uani 1 1 d U
H315 H 0.5110 0.9216 0.2907 0.062 Uiso 1 1 calc R
C316 C 0.5335(7) 0.8388(7) 0.2795(6) 0.061(7) Uani 1 1 d U
C317 C 0.5165(6) 0.8390(6) 0.2450(5) 0.056(7) Uani 1 1 d U
H317 H 0.5169 0.8174 0.2334 0.067 Uiso 1 1 calc R
C318 C 0.5546(6) 0.8071(6) 0.2965(5) 0.039(6) Uani 1 1 d U
C319 C 0.5651(7) 0.7751(6) 0.2828(5) 0.066(7) Uani 1 1 d U
H319 H 0.5558 0.7733 0.2608 0.080 Uiso 1 1 calc R
C320 C 0.5880(7) 0.7467(6) 0.3000(5) 0.052(7) Uani 1 1 d U
C321 C 0.5980(7) 0.7511(6) 0.3321(5) 0.063(7) Uani 1 1 d U
H321 H 0.6124 0.7319 0.3459 0.075 Uiso 1 1 calc R
C322 C 0.5871(6) 0.7830(6) 0.3436(5) 0.053(7) Uani 1 1 d U
H322 H 0.5948 0.7853 0.3655 0.064 Uiso 1 1 calc R
C323 C 0.6058(9) 0.7151(6) 0.2854(7) 0.072(8) Uani 1 1 d U
C324 C 0.5536(8) 0.7744(6) 0.1415(6) 0.057(7) Uani 1 1 d U
C325 C 0.5849(8) 0.7463(6) 0.1579(5) 0.064(7) Uani 1 1 d U
C326 C 0.5809(8) 0.7249(6) 0.1806(6) 0.081(8) Uani 1 1 d U
H326 H 0.5564 0.7286 0.1880 0.097 Uiso 1 1 calc R
C327 C 0.6244(7) 0.7405(6) 0.1497(5) 0.052(7) Uani 1 1 d U
H327 H 0.6298 0.7563 0.1347 0.063 Uiso 1 1 calc R
C328 C 0.6534(8) 0.7145(6) 0.1618(5) 0.065(7) Uani 1 1 d U
C329 C 0.6106(8) 0.6977(7) 0.1936(6) 0.089(8) Uani 1 1 d U
H329 H 0.6046 0.6820 0.2086 0.106 Uiso 1 1 calc R
C330 C 0.6953(8) 0.7079(6) 0.1563(5) 0.066(7) Uani 1 1 d U
C331 C 0.7102(9) 0.7318(7) 0.1364(6) 0.102(9) Uani 1 1 d U
H331 H 0.6921 0.7518 0.1264 0.123 Uiso 1 1 calc R
C332 C 0.7579(8) 0.6712(6) 0.1632(5) 0.081(8) Uani 1 1 d U
H332 H 0.7738 0.6497 0.1720 0.098 Uiso 1 1 calc R
C333 C 0.7758(8) 0.6938(7) 0.1454(5) 0.083(8) Uani 1 1 d U
H333 H 0.8033 0.6878 0.1427 0.100 Uiso 1 1 calc R
C334 C 0.7523(8) 0.7258(7) 0.1313(6) 0.079(8) Uani 1 1 d U
C335 C 0.7709(10) 0.7549(8) 0.1157(7) 0.092(9) Uani 1 1 d U
C336 C 0.7549(7) 1.0707(6) 0.3336(5) 0.090(9) Uani 1 1 d DU

loop_
_atom_site_aniso_label
_atom_site_aniso_U_11
_atom_site_aniso_U_22
_atom_site_aniso_U_33
_atom_site_aniso_U_23
_atom_site_aniso_U_13
_atom_site_aniso_U_12
Fe1 0.033(2) 0.077(3) 0.033(2) 0.004(2) 0.0088(19) 0.001(2)
Fe2 0.021(2) 0.079(3) 0.038(2) -0.003(2) 0.0103(19) 0.0031(19)
Fe3 0.036(2) 0.080(3) 0.031(2) -0.007(2) 0.0043(19) -0.009(2)
Fe4 0.044(2) 0.082(3) 0.033(2) -0.015(2) 0.016(2) -0.019(2)
Fe5 0.051(3) 0.083(3) 0.038(3) 0.000(2) 0.008(2) 0.008(2)
Fe6 0.050(3) 0.075(3) 0.045(3) -0.005(2) 0.008(2) 0.006(2)
Fe7 0.078(3) 0.093(3) 0.051(3) 0.007(2) 0.024(2) 0.008(2)
Fe8 0.047(2) 0.087(3) 0.034(3) -0.002(2) 0.013(2) -0.012(2)
Fe9 0.061(3) 0.085(3) 0.035(3) -0.004(2) 0.009(2) 0.002(2)
Fe10 0.038(2) 0.090(3) 0.041(3) 0.005(2) 0.009(2) 0.015(2)
Fe11 0.029(2) 0.084(3) 0.052(3) -0.003(2) 0.011(2) 0.006(2)
Fe12 0.033(2) 0.088(3) 0.048(3) -0.007(2) 0.011(2) 0.000(2)
Fe13 0.058(3) 0.110(3) 0.047(3) 0.015(2) 0.029(2) -0.002(2)
Fe14 0.063(3) 0.079(3) 0.062(3) 0.007(2) 0.032(2) -0.004(2)
Fe15 0.064(3) 0.075(3) 0.046(3) -0.004(2) 0.021(2) -0.014(2)
Fe16 0.081(3) 0.071(3) 0.048(3) -0.001(2) 0.035(2) -0.004(2)
Fe17 0.057(3) 0.094(3) 0.052(3) -0.005(2) 0.035(2) -0.006(2)
Fe18 0.050(2) 0.081(3) 0.024(2) -0.006(2) 0.0131(19) -0.008(2)
Fe19 0.026(2) 0.076(3) 0.049(3) 0.002(2) 0.0146(19) 0.0035(19)
Fe20 0.034(2) 0.085(3) 0.049(3) -0.001(2) 0.024(2) 0.003(2)
Fe21 0.053(3) 0.076(3) 0.047(3) 0.004(2) 0.029(2) -0.002(2)
Fe22 0.045(2) 0.081(3) 0.035(2) -0.005(2) 0.022(2) -0.001(2)
Fe23 0.053(3) 0.082(3) 0.045(3) 0.001(2) 0.028(2) 0.005(2)
Fe24 0.036(2) 0.079(3) 0.045(3) -0.009(2) 0.019(2) 0.001(2)
S1 0.039(5) 0.095(6) 0.046(5) 0.004(4) 0.020(4) 0.010(4)
S2 0.064(5) 0.078(5) 0.063(5) -0.015(4) 0.033(4) -0.023(4)
S3 0.048(5) 0.092(6) 0.046(5) -0.011(4) 0.026(4) 0.005(4)
S4 0.053(5) 0.082(5) 0.037(5) 0.009(4) 0.020(4) 0.012(4)
S5 0.065(5) 0.097(6) 0.070(6) -0.005(5) 0.021(5) 0.006(4)
S6 0.074(5) 0.084(5) 0.059(5) 0.013(4) 0.031(4) 0.021(4)
S7 0.037(5) 0.114(6) 0.046(5) -0.012(4) 0.007(4) -0.009(4)
S8 0.061(5) 0.113(6) 0.057(5) -0.015(4) 0.005(4) 0.010(5)
S9 0.086(6) 0.098(6) 0.053(5) 0.008(4) 0.041(4) 0.030(5)
S10 0.052(5) 0.100(6) 0.061(5) 0.021(4) 0.020(4) 0.006(4)
S11 0.062(5) 0.088(6) 0.060(5) -0.003(4) 0.028(4) 0.001(4)
S12 0.051(5) 0.086(5) 0.059(5) -0.003(4) 0.032(4) -0.007(4)
S13 0.078(6) 0.083(5) 0.052(5) -0.009(4) 0.032(5) -0.020(4)
S14 0.074(6) 0.130(7) 0.052(5) -0.015(5) 0.028(4) -0.005(5)
S15 0.077(6) 0.094(6) 0.048(5) -0.009(4) 0.020(4) -0.005(5)
S16 0.062(5) 0.118(6) 0.066(6) -0.017(5) 0.023(4) -0.003(5)
S17 0.038(4) 0.075(5) 0.026(4) 0.003(4) -0.001(4) -0.002(4)
S18 0.057(5) 0.077(5) 0.037(5) -0.009(4) 0.009(4) -0.004(4)
S19 0.042(5) 0.072(5) 0.070(6) 0.000(4) 0.028(4) -0.003(4)
S20 0.050(5) 0.076(5) 0.055(5) 0.002(4) 0.004(4) 0.007(4)
S21 0.069(6) 0.094(6) 0.055(5) 0.012(4) 0.026(4) 0.010(4)
S22 0.061(5) 0.098(6) 0.044(5) -0.012(4) 0.019(4) 0.005(4)
S23 0.047(5) 0.086(5) 0.055(5) -0.012(4) 0.030(4) -0.015(4)
S24 0.049(5) 0.083(5) 0.058(5) 0.003(4) 0.027(4) 0.009(4)
S25 0.074(2) 0.076(2) 0.074(2) -0.0003(8) 0.0248(10) 0.0004(8)
S26 0.048(6) 0.076(6) 0.080(7) 0.020(5) 0.024(5) -0.004(4)
S27 0.068(6) 0.080(6) 0.060(6) 0.019(4) 0.049(5) 0.019(5)
S28 0.082(7) 0.065(6) 0.072(7) -0.003(4) 0.037(5) -0.007(5)
Cl1 0.089(6) 0.101(6) 0.073(6) -0.004(4) 0.029(4) 0.000(4)
Cl2 0.090(5) 0.101(6) 0.070(5) 0.008(4) 0.037(4) 0.001(4)
O1 0.047(4) 0.048(4) 0.047(4) -0.0002(10) 0.0152(16) -0.0003(10)
O2 0.054(4) 0.055(4) 0.055(4) 0.0000(10) 0.0175(17) 0.0000(10)
O3 0.054(4) 0.054(4) 0.054(4) 0.0001(10) 0.0170(17) 0.0001(10)
O4 0.055(4) 0.055(4) 0.055(4) 0.0001(10) 0.0175(17) 0.0000(10)
O5 0.055(4) 0.056(4) 0.056(4) -0.0001(10) 0.0173(17) -0.0003(10)
O6 0.055(4) 0.056(4) 0.055(4) -0.0003(10) 0.0174(17) 0.0003(10)
O7 0.044(4) 0.044(4) 0.044(4) 0.0000(10) 0.0137(16) 0.0002(10)
O8 0.050(4) 0.050(4) 0.050(4) 0.0002(10) 0.0157(17) 0.0000(10)
O9 0.049(4) 0.049(4) 0.049(4) 0.0001(10) 0.0154(16) -0.0001(10)
O10 0.057(5) 0.057(5) 0.057(5) 0.0001(10) 0.0179(17) 0.0000(10)
O11 0.063(5) 0.063(5) 0.063(5) -0.0003(10) 0.0198(17) -0.0002(10)
O12 0.069(5) 0.069(5) 0.069(5) 0.0003(10) 0.0219(18) -0.0001(10)
O13 0.057(4) 0.057(4) 0.057(4) -0.0002(10) 0.0180(17) 0.0002(10)
O14 0.074(5) 0.075(5) 0.074(5) 0.0000(10) 0.0237(18) -0.0002(10)
O15 0.090(3) 0.090(3) 0.090(3) 0.0001(4) 0.0284(11) -0.0001(4)
O16 0.068(5) 0.068(5) 0.068(5) 0.0002(10) 0.0217(18) -0.0002(10)
O17 0.051(4) 0.051(4) 0.051(4) -0.0002(10) 0.0160(17) 0.0004(10)
O18 0.044(4) 0.044(4) 0.044(4) -0.0002(10) 0.0140(16) 0.0002(10)
O19 0.040(4) 0.040(4) 0.040(4) 0.0000(10) 0.0127(16) 0.0000(10)
O20 0.045(4) 0.046(4) 0.045(4) 0.0002(10) 0.0143(16) 0.0002(10)
O21 0.053(4) 0.053(4) 0.053(4) 0.0002(10) 0.0168(17) -0.0003(10)
O22 0.057(4) 0.057(4) 0.057(5) 0.0000(10) 0.0180(17) 0.0002(10)
O23 0.053(4) 0.053(4) 0.052(4) 0.0000(10) 0.0164(17) 0.0000(10)
O24 0.045(4) 0.045(4) 0.045(4) -0.0002(10) 0.0146(16) 0.0000(10)
O25 0.061(5) 0.061(5) 0.061(5) -0.0001(10) 0.0191(17) 0.0001(10)
O26 0.049(4) 0.049(4) 0.049(4) 0.0001(10) 0.0153(16) 0.0001(10)
O27 0.075(5) 0.075(5) 0.075(5) 0.0000(10) 0.0236(18) 0.0002(10)
O28 0.060(5) 0.060(5) 0.060(5) -0.0002(10) 0.0189(17) 0.0000(10)
O29 0.068(5) 0.068(5) 0.067(5) 0.0002(10) 0.0215(18) -0.0002(10)
O30 0.055(4) 0.055(4) 0.055(4) 0.0000(10) 0.0171(17) 0.0000(10)
O31 0.062(5) 0.062(5) 0.062(5) 0.0002(10) 0.0197(17) -0.0002(10)
O32 0.057(4) 0.057(5) 0.057(4) -0.0001(10) 0.0181(17) -0.0001(10)
O33 0.094(6) 0.094(6) 0.093(6) 0.0001(10) 0.030(2) 0.0000(10)
O34 0.064(5) 0.064(5) 0.064(5) 0.0000(10) 0.0203(17) 0.0001(10)
O35 0.091(5) 0.091(5) 0.091(5) -0.0001(10) 0.029(2) -0.0002(10)
O36 0.077(5) 0.077(5) 0.077(5) -0.0002(10) 0.0243(19) 0.0001(10)
O37 0.053(4) 0.053(4) 0.053(4) -0.0003(10) 0.0168(17) 0.0002(10)
O38 0.061(5) 0.062(5) 0.061(5) 0.0002(10) 0.0194(17) 0.0000(10)
O39 0.073(5) 0.073(5) 0.073(5) -0.0002(10) 0.0230(18) 0.0001(10)
O40 0.103(6) 0.103(6) 0.103(6) 0.0003(10) 0.033(2) 0.0001(10)
O41 0.079(5) 0.079(5) 0.079(5) 0.0000(10) 0.0248(19) 0.0000(10)
O42 0.076(5) 0.076(5) 0.076(5) 0.0000(10) 0.0240(18) -0.0001(10)
O43 0.068(5) 0.068(5) 0.068(5) -0.0001(10) 0.0214(18) 0.0001(10)
O44 0.071(5) 0.071(5) 0.071(5) -0.0001(10) 0.0222(18) 0.0000(10)
O45 0.068(5) 0.068(5) 0.068(5) -0.0001(10) 0.0216(18) 0.0001(10)
O46 0.071(5) 0.071(5) 0.071(5) -0.0001(10) 0.0221(18) 0.0002(10)
O47 0.081(5) 0.081(5) 0.081(5) -0.0002(10) 0.0255(19) 0.0002(10)
O48 0.073(5) 0.073(5) 0.073(5) 0.0001(10) 0.0229(18) -0.0001(10)
O49 0.141(7) 0.141(7) 0.141(7) -0.0003(10) 0.045(3) -0.0001(10)
O50 0.096(6) 0.096(6) 0.096(6) 0.0001(10) 0.030(2) 0.0002(10)
O51 0.093(3) 0.093(3) 0.093(3) -0.0003(8) 0.0290(11) 0.0010(8)
O52 0.092(3) 0.091(3) 0.092(3) -0.0011(8) 0.0297(11) 0.0015(9)
O53 0.173(8) 0.173(8) 0.173(8) 0.0000(10) 0.055(3) -0.0002(10)
O54 0.120(7) 0.120(7) 0.120(7) 0.0002(10) 0.038(2) 0.0000(10)
O55 0.073(5) 0.073(5) 0.073(5) 0.0002(10) 0.0231(18) 0.0000(10)
O56 0.085(5) 0.085(5) 0.085(5) -0.0002(10) 0.0268(19) 0.0002(10)
O57 0.078(5) 0.078(5) 0.078(5) 0.0001(10) 0.0243(19) 0.0000(10)
O58 0.093(6) 0.093(6) 0.093(6) 0.0003(10) 0.029(2) 0.0000(10)
O59 0.056(5) 0.056(5) 0.056(5) -0.0003(10) 0.0178(17) -0.0003(10)
O60 0.060(3) 0.062(3) 0.061(3) -0.0009(10) 0.0209(14) 0.0019(10)
O61 0.095(6) 0.096(6) 0.095(6) 0.0000(10) 0.030(2) -0.0003(10)
O62 0.073(5) 0.073(5) 0.073(5) 0.0000(10) 0.0233(18) 0.0001(10)
O63 0.088(5) 0.088(5) 0.087(5) 0.0000(10) 0.028(2) -0.0001(10)
O64 0.064(5) 0.064(5) 0.064(5) -0.0003(10) 0.0199(18) 0.0001(10)
O65 0.079(5) 0.079(5) 0.079(5) -0.0005(10) 0.0249(19) 0.0002(10)
O66 0.070(5) 0.071(5) 0.070(5) 0.0000(10) 0.0224(18) -0.0001(10)
O67 0.075(2) 0.076(2) 0.075(2) -0.0004(8) 0.0245(10) 0.0003(8)
O68 0.064(3) 0.066(3) 0.066(3) -0.0008(10) 0.0222(14) 0.0018(10)
O69 0.110(6) 0.110(6) 0.110(6) 0.0000(10) 0.034(2) 0.0000(10)
O70 0.107(6) 0.108(6) 0.108(6) 0.0000(10) 0.034(2) 0.0001(10)
O71 0.086(5) 0.086(5) 0.086(5) 0.0003(10) 0.0272(19) -0.0002(10)
O72 0.082(5) 0.083(5) 0.082(5) 0.0001(10) 0.0261(19) -0.0003(10)
N1 0.051(5) 0.051(5) 0.051(5) 0.0000(10) 0.0158(19) -0.0002(10)
N2 0.058(6) 0.058(6) 0.058(6) 0.0000(10) 0.019(2) 0.0000(10)
N3 0.045(5) 0.045(5) 0.045(5) -0.0001(10) 0.0143(19) 0.0000(10)
N4 0.048(5) 0.048(5) 0.048(5) 0.0002(10) 0.0151(19) -0.0002(10)
N5 0.089(7) 0.089(7) 0.089(7) 0.0002(10) 0.028(2) 0.0000(10)
N6 0.084(7) 0.084(7) 0.084(7) 0.0000(10) 0.027(2) 0.0000(10)
N7 0.044(5) 0.044(5) 0.044(5) -0.0002(10) 0.0137(19) -0.0002(10)
N8 0.043(5) 0.043(5) 0.043(5) 0.0002(10) 0.0137(19) -0.0001(10)
N9 0.057(6) 0.057(6) 0.057(6) -0.0001(10) 0.018(2) 0.0002(10)
N10 0.064(6) 0.064(6) 0.064(6) 0.0000(10) 0.020(2) 0.0002(10)
N11 0.052(5) 0.052(5) 0.052(5) 0.0002(10) 0.016(2) -0.0001(10)
N12 0.046(5) 0.047(5) 0.046(5) 0.0000(10) 0.0146(19) 0.0000(10)
N13 0.061(6) 0.061(6) 0.061(6) -0.0001(10) 0.019(2) -0.0002(10)
N14 0.075(6) 0.075(6) 0.075(6) 0.0000(10) 0.024(2) -0.0002(10)
N15 0.055(6) 0.055(6) 0.055(6) 0.0000(10) 0.017(2) -0.0003(10)
N16 0.057(6) 0.057(6) 0.057(6) 0.0000(10) 0.018(2) 0.0000(10)
C1 0.051(7) 0.051(7) 0.051(7) -0.0001(10) 0.016(2) 0.0001(10)
C2 0.072(8) 0.072(8) 0.072(8) -0.0001(10) 0.023(3) 0.0000(10)
C3 0.088(8) 0.088(8) 0.088(8) 0.0000(10) 0.028(3) -0.0001(10)
C4 0.080(8) 0.080(8) 0.080(8) -0.0001(10) 0.025(3) -0.0001(10)
C5 0.078(8) 0.078(8) 0.078(8) -0.0001(10) 0.025(3) 0.0000(10)
C6 0.058(7) 0.058(7) 0.058(7) 0.0000(10) 0.018(2) 0.0001(10)
C11 0.029(6) 0.029(6) 0.029(6) 0.0000(10) 0.009(2) 0.0000(10)
C12 0.037(6) 0.037(6) 0.037(6) 0.0000(10) 0.012(2) 0.0001(10)
C13 0.057(7) 0.057(7) 0.057(7) 0.0000(10) 0.018(2) -0.0001(10)
C14 0.063(7) 0.063(7) 0.063(7) 0.0000(10) 0.020(2) 0.0001(10)
C15 0.065(7) 0.065(7) 0.065(7) 0.0000(10) 0.020(3) 0.0001(10)
C16 0.036(6) 0.036(6) 0.036(6) 0.0000(10) 0.011(2) 0.0000(10)
C21 0.062(7) 0.062(7) 0.062(7) -0.0001(10) 0.020(2) 0.0000(10)
C22 0.043(6) 0.043(6) 0.043(6) 0.0000(10) 0.014(2) -0.0001(10)
C23 0.066(7) 0.066(7) 0.066(7) -0.0001(10) 0.021(3) 0.0001(10)
C24 0.073(8) 0.073(8) 0.073(8) 0.0000(10) 0.023(3) 0.0001(10)
C25 0.058(7) 0.058(7) 0.058(7) 0.0000(10) 0.018(2) 0.0002(10)
C26 0.042(6) 0.042(6) 0.042(6) -0.0001(10) 0.013(2) 0.0001(10)
C31 0.047(7) 0.047(7) 0.047(7) -0.0001(10) 0.015(2) 0.0001(10)
C32 0.042(6) 0.042(6) 0.042(6) 0.0000(10) 0.013(2) -0.0001(10)
C33 0.051(7) 0.050(7) 0.050(7) -0.0001(10) 0.016(2) 0.0000(10)
C34 0.072(8) 0.072(8) 0.072(8) 0.0000(10) 0.023(3) 0.0001(10)
C35 0.070(8) 0.070(8) 0.070(8) -0.0001(10) 0.022(3) 0.0001(10)
C36 0.063(7) 0.063(7) 0.063(7) 0.0001(10) 0.020(2) -0.0001(10)
C41 0.074(8) 0.074(8) 0.074(8) 0.0001(10) 0.023(3) 0.0002(10)
C42 0.059(7) 0.059(7) 0.059(7) 0.0000(10) 0.019(2) 0.0001(10)
C43 0.096(9) 0.096(9) 0.096(9) 0.0000(10) 0.030(3) 0.0000(10)
C44 0.111(10) 0.111(10) 0.111(10) 0.0000(11) 0.035(3) -0.0001(11)
C45 0.098(9) 0.098(9) 0.098(9) 0.0000(10) 0.031(3) 0.0001(10)
C46 0.052(7) 0.052(7) 0.052(7) 0.0002(10) 0.016(2) -0.0001(10)
C51 0.047(7) 0.047(7) 0.047(7) -0.0001(10) 0.015(2) 0.0000(10)
C52 0.047(7) 0.047(7) 0.046(7) 0.0001(10) 0.015(2) 0.0000(10)
C53 0.061(7) 0.061(7) 0.061(7) 0.0000(10) 0.019(2) 0.0001(10)
C54 0.070(8) 0.070(8) 0.070(8) 0.0000(10) 0.022(3) 0.0000(10)
C55 0.063(7) 0.063(7) 0.063(7) 0.0001(10) 0.020(2) 0.0000(10)
C56 0.071(8) 0.071(8) 0.071(8) 0.0000(10) 0.022(3) 0.0001(10)
C61 0.050(7) 0.050(7) 0.050(7) -0.0001(10) 0.016(2) 0.0000(10)
C62 0.053(7) 0.053(7) 0.053(7) 0.0000(10) 0.017(2) 0.0001(10)
C63 0.078(8) 0.078(8) 0.078(8) 0.0000(10) 0.025(3) 0.0000(10)
C64 0.075(8) 0.075(8) 0.074(8) -0.0001(10) 0.023(3) 0.0000(10)
C65 0.067(7) 0.067(7) 0.067(7) -0.0001(10) 0.021(3) 0.0001(10)
C66 0.047(7) 0.047(7) 0.047(7) -0.0001(10) 0.015(2) 0.0000(10)
C71 0.052(5) 0.053(5) 0.053(5) -0.0001(7) 0.0165(17) -0.0001(7)
C72 0.052(5) 0.053(5) 0.053(5) -0.0001(7) 0.0165(17) -0.0001(7)
C73 0.077(8) 0.077(8) 0.077(8) 0.0000(10) 0.024(3) 0.0001(10)
C74 0.103(9) 0.103(9) 0.103(9) -0.0001(10) 0.033(3) 0.0000(11)
C75 0.106(9) 0.106(9) 0.106(9) -0.0001(11) 0.033(3) 0.0000(11)
C76 0.058(7) 0.058(7) 0.058(7) -0.0001(10) 0.018(2) -0.0001(10)
C81 0.065(7) 0.065(7) 0.065(7) -0.0001(10) 0.020(2) 0.0000(10)
C82 0.059(7) 0.059(7) 0.059(7) 0.0001(10) 0.019(2) -0.0001(10)
C83 0.108(9) 0.108(9) 0.108(9) -0.0001(10) 0.034(3) 0.0000(11)
C84 0.127(11) 0.127(11) 0.127(11) 0.0000(11) 0.040(3) -0.0001(11)
C85 0.105(9) 0.105(9) 0.105(9) 0.0000(11) 0.033(3) -0.0002(10)
C86 0.088(8) 0.088(8) 0.087(8) 0.0000(10) 0.028(3) -0.0001(10)
C91 0.042(5) 0.042(5) 0.042(5) 0.0000(7) 0.0134(17) 0.0000(7)
C92 0.042(5) 0.042(5) 0.042(5) 0.0000(7) 0.0134(17) 0.0000(7)
C93 0.086(8) 0.086(8) 0.086(8) -0.0001(10) 0.027(3) 0.0001(10)
C94 0.073(8) 0.073(8) 0.073(8) 0.0000(10) 0.023(3) 0.0000(10)
C95 0.080(8) 0.080(8) 0.080(8) -0.0001(10) 0.025(3) 0.0000(10)
C96 0.045(7) 0.045(7) 0.045(7) 0.0000(10) 0.014(2) 0.0001(10)
C101 0.044(7) 0.044(7) 0.044(7) 0.0000(10) 0.014(2) 0.0000(10)
C102 0.047(7) 0.047(7) 0.047(7) 0.0000(10) 0.015(2) 0.0000(10)
C103 0.051(7) 0.051(7) 0.051(7) 0.0001(10) 0.016(2) 0.0001(10)
C104 0.074(8) 0.074(8) 0.074(8) 0.0002(10) 0.023(3) 0.0001(10)
C105 0.038(6) 0.038(6) 0.038(6) 0.0001(10) 0.012(2) 0.0001(10)
C106 0.047(7) 0.047(7) 0.047(7) -0.0001(10) 0.015(2) 0.0001(10)
C111 0.077(4) 0.077(4) 0.077(4) 0.0001(4) 0.0243(12) 0.0000(4)
C112 0.077(4) 0.077(4) 0.077(4) 0.0001(4) 0.0243(12) 0.0000(4)
C113 0.077(4) 0.077(4) 0.077(4) 0.0001(4) 0.0243(12) 0.0000(4)
C114 0.077(4) 0.077(4) 0.077(4) 0.0001(4) 0.0243(12) 0.0000(4)
C115 0.077(4) 0.077(4) 0.077(4) 0.0001(4) 0.0243(12) 0.0000(4)
C116 0.077(4) 0.077(4) 0.077(4) 0.0001(4) 0.0243(12) 0.0000(4)
C121 0.090(3) 0.090(3) 0.090(3) 0.0001(4) 0.0284(11) -0.0001(4)
C122 0.090(3) 0.090(3) 0.090(3) 0.0001(4) 0.0284(11) -0.0001(4)
C123 0.090(3) 0.090(3) 0.090(3) 0.0001(4) 0.0284(11) -0.0001(4)
C124 0.090(3) 0.090(3) 0.090(3) 0.0001(4) 0.0284(11) -0.0001(4)
C125 0.090(3) 0.090(3) 0.090(3) 0.0001(4) 0.0284(11) -0.0001(4)
C126 0.090(3) 0.090(3) 0.090(3) 0.0001(4) 0.0284(11) -0.0001(4)
C131 0.071(8) 0.071(8) 0.071(8) 0.0000(10) 0.022(3) 0.0000(10)
C132 0.104(9) 0.103(9) 0.103(9) 0.0000(11) 0.033(3) 0.0000(10)
C133 0.146(11) 0.146(11) 0.146(11) 0.0001(11) 0.046(4) 0.0001(11)
C134 0.177(13) 0.177(13) 0.177(13) 0.0000(11) 0.056(4) 0.0001(11)
C135 0.076(8) 0.076(8) 0.076(8) -0.0001(10) 0.024(3) 0.0001(10)
C136 0.194(13) 0.194(13) 0.194(13) 0.0000(11) 0.061(4) 0.0003(11)
C141 0.065(7) 0.065(7) 0.065(7) -0.0001(10) 0.021(3) 0.0001(10)
C142 0.088(8) 0.088(8) 0.088(8) -0.0001(10) 0.028(3) -0.0001(10)
C143 0.129(11) 0.129(11) 0.129(11) -0.0001(11) 0.041(3) 0.0002(11)
C144 0.141(11) 0.141(11) 0.141(11) -0.0003(11) 0.044(4) 0.0001(11)
C145 0.114(10) 0.114(10) 0.114(10) -0.0002(10) 0.036(3) 0.0000(11)
C146 0.096(9) 0.096(9) 0.096(9) -0.0001(10) 0.030(3) 0.0000(11)
C151 0.046(7) 0.046(7) 0.046(7) -0.0001(10) 0.015(2) -0.0001(10)
C152 0.060(7) 0.060(7) 0.060(7) 0.0000(10) 0.019(2) 0.0000(10)
C153 0.081(8) 0.081(8) 0.081(8) 0.0000(10) 0.026(3) 0.0000(10)
C154 0.099(9) 0.099(9) 0.099(9) 0.0000(11) 0.031(3) 0.0000(10)
C155 0.096(9) 0.096(9) 0.096(9) 0.0000(10) 0.030(3) -0.0001(10)
C156 0.053(7) 0.053(7) 0.053(7) -0.0002(10) 0.017(2) 0.0000(10)
C161 0.033(6) 0.034(6) 0.034(6) 0.0000(10) 0.011(2) 0.0000(10)
C162 0.042(6) 0.042(6) 0.042(6) 0.0000(10) 0.013(2) -0.0002(10)
C163 0.071(8) 0.071(8) 0.071(8) 0.0001(10) 0.022(3) 0.0000(10)
C164 0.086(8) 0.086(8) 0.086(8) 0.0002(10) 0.027(3) -0.0001(10)
C165 0.074(8) 0.074(8) 0.074(8) 0.0001(10) 0.023(3) 0.0001(10)
C166 0.052(7) 0.052(7) 0.052(7) -0.0001(10) 0.017(2) 0.0001(10)
C171 0.037(6) 0.037(6) 0.037(6) 0.0001(10) 0.012(2) -0.0002(10)
C172 0.055(7) 0.055(7) 0.055(7) 0.0000(10) 0.017(2) 0.0000(10)
C173 0.070(8) 0.070(8) 0.070(8) 0.0001(10) 0.022(3) 0.0001(10)
C174 0.068(8) 0.068(8) 0.069(8) 0.0000(10) 0.022(3) 0.0000(10)
C175 0.052(7) 0.052(7) 0.052(7) 0.0001(10) 0.016(2) -0.0001(10)
C176 0.041(6) 0.041(6) 0.041(6) -0.0002(10) 0.013(2) 0.0000(10)
C181 0.043(6) 0.043(6) 0.043(6) 0.0000(10) 0.014(2) 0.0000(10)
C182 0.053(7) 0.054(7) 0.053(7) 0.0001(10) 0.017(2) 0.0000(10)
C183 0.065(7) 0.065(7) 0.065(7) -0.0001(10) 0.020(2) 0.0000(10)
C184 0.076(8) 0.076(8) 0.076(8) -0.0001(10) 0.024(3) 0.0001(10)
C185 0.072(8) 0.072(8) 0.072(8) 0.0000(10) 0.023(3) -0.0001(10)
C186 0.038(6) 0.038(6) 0.038(6) -0.0001(10) 0.012(2) 0.0000(10)
C191 0.059(7) 0.059(7) 0.059(7) -0.0001(10) 0.019(2) -0.0001(10)
C192 0.058(7) 0.058(7) 0.058(7) 0.0000(10) 0.018(2) 0.0002(10)
C193 0.083(8) 0.083(8) 0.083(8) 0.0000(10) 0.026(3) 0.0001(10)
C194 0.077(8) 0.077(8) 0.077(8) 0.0000(10) 0.024(3) 0.0000(10)
C195 0.059(7) 0.059(7) 0.059(7) 0.0000(10) 0.019(2) 0.0000(10)
C196 0.043(6) 0.043(6) 0.043(6) 0.0000(10) 0.014(2) 0.0002(10)
C201 0.081(8) 0.081(8) 0.081(8) 0.0000(10) 0.026(3) 0.0000(10)
C202 0.077(8) 0.077(8) 0.077(8) 0.0001(10) 0.024(3) -0.0001(10)
C203 0.072(8) 0.072(8) 0.072(8) 0.0001(10) 0.023(3) -0.0001(10)
C204 0.093(9) 0.093(9) 0.093(9) 0.0001(10) 0.029(3) 0.0000(10)
C205 0.074(8) 0.074(8) 0.074(8) 0.0000(10) 0.023(3) 0.0001(10)
C206 0.058(7) 0.058(7) 0.058(7) 0.0003(10) 0.018(2) -0.0001(10)
C211 0.056(7) 0.056(7) 0.056(7) 0.0000(10) 0.018(2) 0.0002(10)
C212 0.079(5) 0.080(5) 0.079(5) 0.0002(10) 0.0251(18) -0.0006(10)
C213 0.076(8) 0.076(8) 0.076(8) 0.0000(10) 0.024(3) 0.0000(10)
C214 0.061(7) 0.061(7) 0.061(7) 0.0000(10) 0.019(2) 0.0000(10)
C215 0.077(8) 0.077(8) 0.077(8) -0.0001(10) 0.024(3) 0.0001(10)
C216 0.052(7) 0.052(7) 0.052(7) 0.0000(10) 0.016(2) -0.0001(10)
C221 0.066(8) 0.066(8) 0.066(8) 0.0000(10) 0.021(3) 0.0001(10)
C222 0.073(8) 0.073(8) 0.073(8) -0.0001(10) 0.023(3) 0.0002(10)
C223 0.111(10) 0.111(10) 0.111(10) -0.0001(11) 0.035(3) 0.0000(10)
C224 0.103(9) 0.103(9) 0.103(9) -0.0002(10) 0.033(3) 0.0001(10)
C225 0.057(7) 0.057(7) 0.057(7) -0.0001(10) 0.018(2) 0.0002(10)
C226 0.061(7) 0.061(7) 0.061(7) -0.0001(10) 0.019(2) 0.0001(10)
C231 0.071(8) 0.071(8) 0.071(8) 0.0000(10) 0.022(3) 0.0001(10)
C232 0.066(7) 0.066(7) 0.066(7) 0.0000(10) 0.021(3) 0.0000(10)
C233 0.088(8) 0.088(8) 0.088(8) -0.0001(10) 0.028(3) 0.0001(10)
C234 0.090(9) 0.090(9) 0.089(9) 0.0000(11) 0.028(3) 0.0000(10)
C235 0.092(9) 0.092(9) 0.092(9) 0.0000(10) 0.029(3) 0.0000(10)
C236 0.061(7) 0.061(7) 0.061(7) -0.0001(10) 0.019(2) -0.0001(10)
C241 0.045(7) 0.045(7) 0.045(7) 0.0001(10) 0.014(2) -0.0001(10)
C242 0.053(7) 0.053(7) 0.053(7) 0.0000(10) 0.017(2) 0.0000(10)
C243 0.073(8) 0.073(8) 0.073(8) -0.0001(10) 0.023(3) 0.0000(10)
C244 0.059(7) 0.059(7) 0.059(7) 0.0001(10) 0.019(2) -0.0001(10)
C245 0.059(7) 0.059(7) 0.059(7) 0.0000(10) 0.019(2) 0.0001(10)
C246 0.057(7) 0.057(7) 0.057(7) 0.0000(10) 0.018(2) 0.0000(10)
C247 0.061(7) 0.061(7) 0.061(7) -0.0001(10) 0.019(2) 0.0000(10)
C248 0.056(7) 0.056(7) 0.056(7) -0.0001(10) 0.018(2) 0.0000(10)
C249 0.048(7) 0.048(7) 0.048(7) -0.0002(10) 0.015(2) 0.0002(10)
C250 0.072(8) 0.072(8) 0.072(8) 0.0001(10) 0.023(3) -0.0001(10)
C251 0.063(7) 0.063(7) 0.063(7) 0.0001(10) 0.020(2) 0.0000(10)
C252 0.063(7) 0.063(7) 0.063(7) -0.0001(10) 0.020(3) 0.0000(10)
C253 0.069(8) 0.069(8) 0.069(8) 0.0000(10) 0.022(3) -0.0001(10)
C254 0.070(8) 0.070(8) 0.070(8) -0.0001(10) 0.022(3) -0.0001(10)
C255 0.053(7) 0.053(7) 0.053(7) 0.0000(10) 0.017(2) -0.0001(10)
C256 0.072(8) 0.072(8) 0.072(8) 0.0000(10) 0.023(3) 0.0000(10)
C257 0.059(7) 0.059(7) 0.059(7) -0.0002(10) 0.019(2) 0.0001(10)
C258 0.070(8) 0.070(8) 0.070(8) -0.0001(10) 0.022(3) 0.0001(10)
C259 0.055(7) 0.055(7) 0.055(7) 0.0001(10) 0.017(2) 0.0001(10)
C260 0.062(7) 0.062(7) 0.062(7) 0.0001(10) 0.020(2) -0.0001(10)
C261 0.075(8) 0.075(8) 0.075(8) -0.0001(10) 0.024(3) 0.0001(10)
C262 0.037(6) 0.036(6) 0.037(6) -0.0001(10) 0.012(2) 0.0000(10)
C263 0.093(9) 0.093(9) 0.093(9) 0.0001(10) 0.029(3) -0.0001(11)
C264 0.076(8) 0.076(8) 0.075(8) -0.0001(10) 0.024(3) 0.0000(10)
C265 0.070(8) 0.070(8) 0.070(8) 0.0000(10) 0.022(3) 0.0001(10)
C266 0.091(9) 0.091(9) 0.091(9) 0.0000(10) 0.029(3) 0.0000(10)
C267 0.052(7) 0.052(7) 0.052(7) 0.0000(10) 0.017(2) 0.0000(10)
C268 0.063(7) 0.063(7) 0.063(7) -0.0001(10) 0.020(3) 0.0000(10)
C269 0.064(7) 0.064(7) 0.064(7) 0.0001(10) 0.020(2) -0.0002(10)
C270 0.083(8) 0.083(8) 0.083(8) 0.0000(10) 0.026(3) -0.0001(10)
C271 0.103(9) 0.103(9) 0.102(9) -0.0001(11) 0.032(3) 0.0001(10)
C272 0.077(8) 0.077(8) 0.077(8) 0.0000(10) 0.024(3) -0.0003(10)
C273 0.063(7) 0.063(7) 0.063(7) 0.0000(10) 0.020(2) -0.0002(10)
C274 0.050(7) 0.050(7) 0.050(7) 0.0001(10) 0.016(2) -0.0001(10)
C275 0.092(9) 0.091(9) 0.092(9) 0.0002(10) 0.029(3) -0.0001(10)
C276 0.077(8) 0.077(8) 0.077(8) 0.0000(10) 0.024(3) 0.0000(10)
C277 0.072(8) 0.072(8) 0.072(8) -0.0001(10) 0.023(3) 0.0002(10)
C278 0.061(7) 0.061(7) 0.061(7) -0.0001(10) 0.019(2) 0.0003(10)
C279 0.092(9) 0.092(9) 0.092(9) 0.0001(10) 0.029(3) 0.0000(10)
C280 0.059(7) 0.059(7) 0.059(7) 0.0000(10) 0.019(2) 0.0001(10)
C281 0.054(7) 0.054(7) 0.054(7) 0.0000(10) 0.017(2) 0.0001(10)
C282 0.059(7) 0.058(7) 0.058(7) -0.0001(10) 0.018(2) 0.0001(10)
C283 0.101(9) 0.101(9) 0.102(9) 0.0000(10) 0.032(3) 0.0001(10)
C284 0.092(3) 0.092(3) 0.092(3) -0.0005(9) 0.0290(12) -0.0002(9)
C285 0.093(3) 0.093(3) 0.093(3) -0.0004(7) 0.0292(10) 0.0006(7)
C286 0.069(7) 0.069(7) 0.069(7) -0.0001(10) 0.022(3) -0.0001(10)
C287 0.053(7) 0.053(7) 0.053(7) 0.0001(10) 0.017(2) 0.0002(10)
C288 0.036(6) 0.036(6) 0.036(6) -0.0001(10) 0.011(2) -0.0002(10)
C289 0.041(6) 0.041(6) 0.041(6) 0.0000(10) 0.013(2) 0.0001(10)
C290 0.062(7) 0.062(7) 0.062(7) -0.0001(10) 0.020(2) 0.0000(10)
C291 0.055(7) 0.055(7) 0.055(7) -0.0001(10) 0.017(2) 0.0000(10)
C292 0.073(8) 0.073(8) 0.073(8) -0.0001(10) 0.023(3) 0.0000(10)
C293 0.052(7) 0.053(7) 0.053(7) -0.0001(10) 0.017(2) 0.0000(10)
C294 0.051(7) 0.051(7) 0.051(7) 0.0000(10) 0.016(2) 0.0001(10)
C295 0.053(7) 0.053(7) 0.053(7) 0.0000(10) 0.017(2) 0.0000(10)
C296 0.046(7) 0.046(7) 0.046(7) -0.0001(10) 0.014(2) 0.0001(10)
C297 0.063(7) 0.063(7) 0.063(7) 0.0000(10) 0.020(3) 0.0000(10)
C298 0.053(7) 0.052(7) 0.053(7) 0.0001(10) 0.017(2) -0.0001(10)
C299 0.057(7) 0.056(7) 0.057(7) -0.0002(10) 0.018(2) 0.0001(10)
C300 0.068(8) 0.068(8) 0.068(8) 0.0000(10) 0.021(3) 0.0000(10)
C301 0.052(7) 0.051(7) 0.051(7) -0.0002(10) 0.016(2) 0.0000(10)
C302 0.066(7) 0.066(7) 0.066(7) 0.0001(10) 0.021(3) -0.0001(10)
C303 0.049(7) 0.049(7) 0.049(7) -0.0001(10) 0.016(2) -0.0001(10)
C304 0.053(7) 0.053(7) 0.053(7) 0.0000(10) 0.017(2) 0.0000(10)
C305 0.061(7) 0.062(7) 0.061(7) -0.0001(10) 0.019(2) -0.0002(10)
C306 0.066(7) 0.066(7) 0.066(7) 0.0000(10) 0.021(3) 0.0000(10)
C307 0.063(7) 0.063(7) 0.063(7) 0.0000(10) 0.020(2) -0.0001(10)
C308 0.046(7) 0.046(7) 0.046(7) 0.0001(10) 0.014(2) -0.0002(10)
C309 0.061(7) 0.061(7) 0.061(7) 0.0000(10) 0.019(2) 0.0000(10)
C310 0.070(8) 0.070(8) 0.070(8) -0.0001(10) 0.022(3) -0.0001(10)
C311 0.058(7) 0.058(7) 0.058(7) -0.0001(10) 0.018(2) 0.0000(10)
C312 0.053(7) 0.053(7) 0.053(7) 0.0001(10) 0.017(2) 0.0000(10)
C313 0.041(6) 0.041(6) 0.041(6) -0.0002(10) 0.013(2) 0.0001(10)
C314 0.051(7) 0.051(7) 0.051(7) 0.0000(10) 0.016(2) 0.0000(10)
C315 0.052(7) 0.052(7) 0.052(7) 0.0000(10) 0.016(2) 0.0000(10)
C316 0.061(7) 0.061(7) 0.061(7) -0.0001(10) 0.019(2) 0.0001(10)
C317 0.056(7) 0.056(7) 0.056(7) 0.0002(10) 0.018(2) 0.0000(10)
C318 0.039(6) 0.039(6) 0.039(6) -0.0001(10) 0.012(2) -0.0002(10)
C319 0.066(7) 0.066(7) 0.067(7) 0.0001(10) 0.021(3) 0.0001(10)
C320 0.052(7) 0.052(7) 0.052(7) 0.0000(10) 0.016(2) 0.0000(10)
C321 0.063(7) 0.063(7) 0.063(7) 0.0001(10) 0.020(2) 0.0001(10)
C322 0.053(7) 0.053(7) 0.053(7) -0.0001(10) 0.017(2) 0.0000(10)
C323 0.072(8) 0.072(8) 0.072(8) 0.0000(10) 0.023(3) -0.0001(10)
C324 0.057(7) 0.057(7) 0.057(7) 0.0000(10) 0.018(2) 0.0000(10)
C325 0.064(7) 0.064(7) 0.064(7) 0.0002(10) 0.020(3) 0.0000(10)
C326 0.081(8) 0.081(8) 0.081(8) 0.0001(10) 0.026(3) 0.0001(10)
C327 0.052(7) 0.052(7) 0.052(7) 0.0001(10) 0.016(2) 0.0002(10)
C328 0.065(7) 0.065(7) 0.065(7) 0.0001(10) 0.020(3) 0.0000(10)
C329 0.089(8) 0.089(8) 0.089(8) 0.0000(10) 0.028(3) 0.0001(10)
C330 0.066(7) 0.066(7) 0.066(7) 0.0000(10) 0.021(3) 0.0000(10)
C331 0.102(9) 0.102(9) 0.102(9) 0.0000(10) 0.032(3) -0.0001(10)
C332 0.081(8) 0.081(8) 0.081(8) 0.0001(10) 0.026(3) 0.0001(10)
C333 0.083(8) 0.083(8) 0.083(8) 0.0001(10) 0.026(3) 0.0000(10)
C334 0.079(8) 0.079(8) 0.079(8) -0.0001(10) 0.025(3) 0.0000(10)
C335 0.092(9) 0.092(9) 0.092(9) 0.0001(10) 0.029(3) 0.0001(11)
C336 0.090(9) 0.090(9) 0.090(9) 0.0000(10) 0.028(3) 0.0000(10)

loop_
_atom_type_symbol
_atom_type_description
_atom_type_scat_dispersion_real
_atom_type_scat_dispersion_imag
_atom_type_scat_source
C C 0.0033 0.0016 'International Tables Vol C Tables 4.2.6.8 and 6.1.1.4'
H H 0.0000 0.0000 'International Tables Vol C Tables 4.2.6.8 and 6.1.1.4'
N N 0.0061 0.0033 'International Tables Vol C Tables 4.2.6.8 and 6.1.1.4'
O O 0.0106 0.0060 'International Tables Vol C Tables 4.2.6.8 and 6.1.1.4'
S S 0.1246 0.1234 'International Tables Vol C Tables 4.2.6.8 and 6.1.1.4'
Fe Fe 0.3463 0.8444 'International Tables Vol C Tables 4.2.6.8 and 6.1.1.4'
Cl Cl 0.1484 0.1585 'International Tables Vol C Tables 4.2.6.8 and 6.1.1.4'

loop_
_geom_angle_atom_site_label_1
_geom_angle_atom_site_label_2
_geom_angle_atom_site_label_3
_geom_angle
O1 Fe1 O27 88.3(5)
O1 Fe1 O26 179.5(6)
O27 Fe1 O26 91.3(5)
O1 Fe1 O2 89.0(5)
O27 Fe1 O2 173.4(6)
O26 Fe1 O2 91.4(5)
O1 Fe1 Cl2 84.0(4)
O27 Fe1 Cl2 89.8(4)
O26 Fe1 Cl2 95.8(4)
O2 Fe1 Cl2 83.9(4)
O1 Fe1 S1 79.3(4)
O27 Fe1 S1 106.0(4)
O26 Fe1 S1 101.0(4)
O2 Fe1 S1 79.3(4)
Cl2 Fe1 S1 156.5(2)
O3 Fe2 O25 175.1(6)
O3 Fe2 O32 88.7(5)
O25 Fe2 O32 87.6(5)
O3 Fe2 O2 92.4(5)
O25 Fe2 O2 91.0(5)
O32 Fe2 O2 174.5(6)
O3 Fe2 S4 79.2(4)
O25 Fe2 S4 105.0(4)
O32 Fe2 S4 108.7(4)
O2 Fe2 S4 76.8(4)
O3 Fe2 Cl2 85.2(4)
O25 Fe2 Cl2 91.7(4)
O32 Fe2 Cl2 91.4(4)
O2 Fe2 Cl2 83.3(4)
S4 Fe2 Cl2 154.0(2)
O3 Fe3 O4 94.1(5)
O3 Fe3 O30 173.4(5)
O4 Fe3 O30 91.6(5)
O3 Fe3 O31 85.9(5)
O4 Fe3 O31 172.3(5)
O30 Fe3 O31 88.0(5)
O3 Fe3 Cl2 84.6(4)
O4 Fe3 Cl2 83.6(4)
O30 Fe3 Cl2 92.8(4)
O31 Fe3 Cl2 88.8(4)
O3 Fe3 S3 79.0(4)
O4 Fe3 S3 77.5(4)
O30 Fe3 S3 105.5(4)
O31 Fe3 S3 109.9(4)
Cl2 Fe3 S3 153.9(2)
O29 Fe4 O1 175.2(6)
O29 Fe4 O28 91.6(6)
O1 Fe4 O28 89.6(5)
O29 Fe4 O4 89.9(5)
O1 Fe4 O4 88.5(5)
O28 Fe4 O4 174.7(6)
O29 Fe4 S2 104.9(4)
O1 Fe4 S2 79.2(4)
O28 Fe4 S2 105.5(4)
O4 Fe4 S2 79.0(4)
O29 Fe4 Cl2 92.3(4)
O1 Fe4 Cl2 83.1(4)
O28 Fe4 Cl2 92.3(4)
O4 Fe4 Cl2 82.5(4)
S2 Fe4 Cl2 154.6(2)
O64 Fe5 O5 97.5(6)
O64 Fe5 O6 94.0(5)
O5 Fe5 O6 96.6(5)
O64 Fe5 N10 85.8(6)
O5 Fe5 N10 165.6(7)
O6 Fe5 N10 97.2(6)
O64 Fe5 N9 90.8(6)
O5 Fe5 N9 91.9(6)
O6 Fe5 N9 169.7(6)
N10 Fe5 N9 74.0(7)
O64 Fe5 S5 174.7(4)
O5 Fe5 S5 84.9(4)
O6 Fe5 S5 81.1(4)
N10 Fe5 S5 93.0(5)
N9 Fe5 S5 93.8(5)
O66 Fe6 O37 90.5(6)
O66 Fe6 O7 91.6(5)
O37 Fe6 O7 149.4(5)
O66 Fe6 O5 105.4(6)
O37 Fe6 O5 105.8(5)
O7 Fe6 O5 103.0(5)
O66 Fe6 S6 171.7(5)
O37 Fe6 S6 89.2(4)
O7 Fe6 S6 84.5(4)
O5 Fe6 S6 82.6(4)
O71 Fe7 O8 134.9(6)
O71 Fe7 O6 122.4(6)
O8 Fe7 O6 102.2(5)
O71 Fe7 O65 98.5(6)
O8 Fe7 O65 74.3(6)
O6 Fe7 O65 104.7(6)
O71 Fe7 S8 95.8(5)
O8 Fe7 S8 81.7(4)
O6 Fe7 S8 83.5(4)
O65 Fe7 S8 155.8(5)
O8 Fe8 O7 95.9(5)
O8 Fe8 N1 163.9(6)
O7 Fe8 N1 97.5(6)
O8 Fe8 O65 72.9(6)
O7 Fe8 O65 98.8(5)
N1 Fe8 O65 96.1(6)
O8 Fe8 N2 92.6(6)
O7 Fe8 N2 171.4(6)
N1 Fe8 N2 74.3(7)
O65 Fe8 N2 85.0(6)
O8 Fe8 S7 80.7(4)
O7 Fe8 S7 81.7(4)
N1 Fe8 S7 110.2(4)
O65 Fe8 S7 153.5(5)
N2 Fe8 S7 98.5(5)
O47 Fe9 O12 88.6(6)
O47 Fe9 O10 174.3(6)
O12 Fe9 O10 90.1(5)
O47 Fe9 O41 90.0(6)
O12 Fe9 O41 176.7(6)
O10 Fe9 O41 91.1(6)
O47 Fe9 S9 108.3(5)
O12 Fe9 S9 79.1(4)
O10 Fe9 S9 76.9(4)
O41 Fe9 S9 104.1(4)
O47 Fe9 Cl1 91.0(5)
O12 Fe9 Cl1 83.5(4)
O10 Fe9 Cl1 83.4(4)
O41 Fe9 Cl1 93.6(5)
S9 Fe9 Cl1 153.6(2)
O12 Fe10 O46 175.4(6)
O12 Fe10 O48 89.5(6)
O46 Fe10 O48 89.6(6)
O12 Fe10 O11 91.3(5)
O46 Fe10 O11 89.2(6)
O48 Fe10 O11 175.7(6)
O12 Fe10 S10 78.6(4)
O46 Fe10 S10 106.0(4)
O48 Fe10 S10 106.0(4)
O11 Fe10 S10 78.3(4)
O12 Fe10 Cl1 84.6(4)
O46 Fe10 Cl1 91.0(4)
O48 Fe10 Cl1 93.1(4)
O11 Fe10 Cl1 82.8(4)
S10 Fe10 Cl1 154.3(2)
O11 Fe11 O9 93.7(5)
O11 Fe11 O45 91.2(6)
O9 Fe11 O45 173.8(5)
O11 Fe11 O44 171.9(6)
O9 Fe11 O44 85.9(5)
O45 Fe11 O44 88.8(6)
O11 Fe11 Cl1 83.2(4)
O9 Fe11 Cl1 83.6(4)
O45 Fe11 Cl1 93.1(4)
O44 Fe11 Cl1 88.8(4)
O11 Fe11 S11 78.5(4)
O9 Fe11 S11 78.2(4)
O45 Fe11 S11 106.6(4)
O44 Fe11 S11 109.2(4)
Cl1 Fe11 S11 153.2(2)
O42 Fe12 O9 177.8(6)
O42 Fe12 O43 89.5(6)
O9 Fe12 O43 88.6(5)
O42 Fe12 O10 90.4(5)
O9 Fe12 O10 91.5(5)
O43 Fe12 O10 177.5(6)
O42 Fe12 Cl1 93.3(5)
O9 Fe12 Cl1 85.8(4)
O43 Fe12 Cl1 93.5(4)
O10 Fe12 Cl1 84.0(4)
O42 Fe12 S12 101.6(4)
O9 Fe12 S12 79.9(4)
O43 Fe12 S12 104.2(4)
O10 Fe12 S12 78.3(4)
Cl1 Fe12 S12 156.8(2)
O14 Fe13 N5 165.0(7)
O14 Fe13 O56 72.6(6)
N5 Fe13 O56 98.1(7)
O14 Fe13 O16 96.2(5)
N5 Fe13 O16 96.7(7)
O56 Fe13 O16 97.3(6)
O14 Fe13 N6 92.2(7)
N5 Fe13 N6 75.3(8)
O56 Fe13 N6 87.7(6)
O16 Fe13 N6 171.1(7)
O14 Fe13 S14 81.0(5)
N5 Fe13 S14 108.6(6)
O56 Fe13 S14 153.3(5)
O16 Fe13 S14 81.3(4)
N6 Fe13 S14 97.6(5)
O54 Fe14 O14 120.9(8)
O54 Fe14 O13 134.7(7)
O14 Fe14 O13 104.1(6)
O54 Fe14 O56 96.0(7)
O14 Fe14 O56 72.3(6)
O13 Fe14 O56 102.6(6)
O54 Fe14 S16 97.5(6)
O14 Fe14 S16 81.2(5)
O13 Fe14 S16 83.6(4)
O56 Fe14 S16 153.5(5)
O13 Fe15 O15 96.8(5)
O13 Fe15 O57 95.4(6)
O15 Fe15 O57 98.9(6)
O13 Fe15 N13 95.2(6)
O15 Fe15 N13 166.8(7)
O57 Fe15 N13 85.2(6)
O13 Fe15 N14 169.7(7)
O15 Fe15 N14 92.0(7)
O57 Fe15 N14 88.5(6)
N13 Fe15 N14 75.6(7)
O13 Fe15 S15 81.9(4)
O15 Fe15 S15 82.6(5)
O57 Fe15 S15 177.1(4)
N13 Fe15 S15 93.8(5)
N14 Fe15 S15 94.0(5)
O34 Fe16 O16 155.6(6)
O34 Fe16 O55 93.9(6)
O16 Fe16 O55 92.8(6)
O34 Fe16 O15 102.3(6)
O16 Fe16 O15 98.7(6)
O55 Fe16 O15 104.4(6)
O34 Fe16 S13 87.9(4)
O16 Fe16 S13 82.3(4)
O55 Fe16 S13 171.4(5)
O15 Fe16 S13 83.4(5)
O52 Fe17 O18 148.4(6)
O52 Fe17 O20 108.5(6)
O18 Fe17 O20 101.2(5)
O52 Fe17 O69 93.5(6)
O18 Fe17 O69 105.5(6)
O20 Fe17 O69 73.4(6)
O52 Fe17 S19 91.9(5)
O18 Fe17 S19 82.5(4)
O20 Fe17 S19 80.0(4)
O69 Fe17 S19 153.2(5)
O18 Fe18 O68 97.9(5)
O18 Fe18 N12 170.2(6)
O68 Fe18 N12 85.3(5)
O18 Fe18 O17 98.3(5)
O68 Fe18 O17 96.8(5)
N12 Fe18 O17 90.5(6)
O18 Fe18 N11 96.2(6)
O68 Fe18 N11 82.6(6)
N12 Fe18 N11 74.9(7)
O17 Fe18 N11 165.4(6)
O18 Fe18 S17 81.6(4)
O68 Fe18 S17 178.9(4)
N12 Fe18 S17 95.4(4)
O17 Fe18 S17 82.4(4)
N11 Fe18 S17 98.4(4)
O20 Fe19 O19 95.3(5)
O20 Fe19 O69 77.1(6)
O19 Fe19 O69 99.6(6)
O20 Fe19 N4 94.9(6)
O19 Fe19 N4 168.7(6)
O69 Fe19 N4 87.5(6)
O20 Fe19 N3 171.1(6)
O19 Fe19 N3 93.3(6)
O69 Fe19 N3 99.2(6)
N4 Fe19 N3 76.8(7)
O20 Fe19 S20 80.9(4)
O19 Fe19 S20 83.3(4)
O69 Fe19 S20 158.0(5)
N4 Fe19 S20 93.5(4)
N3 Fe19 S20 102.5(4)
O39 Fe20 O17 100.6(6)
O39 Fe20 O70 93.0(6)
O17 Fe20 O70 104.2(6)
O39 Fe20 O19 156.6(6)
O17 Fe20 O19 100.2(5)
O70 Fe20 O19 92.1(6)
O39 Fe20 S18 88.8(4)
O17 Fe20 S18 82.0(4)
O70 Fe20 S18 173.0(5)
O19 Fe20 S18 83.7(4)
O60 Fe21 O36 90.8(6)
O60 Fe21 O24 93.9(5)
O36 Fe21 O24 103.0(6)
O60 Fe21 O23 101.9(5)
O36 Fe21 O23 155.3(6)
O24 Fe21 O23 97.3(5)
O60 Fe21 S24 174.5(4)
O36 Fe21 S24 85.4(4)
O24 Fe21 S24 83.2(4)
O23 Fe21 S24 83.1(4)
O59 Fe22 O21 92.8(5)
O59 Fe22 O23 102.7(5)
O21 Fe22 O23 97.2(5)
O59 Fe22 N8 83.9(6)
O21 Fe22 N8 95.1(6)
O23 Fe22 N8 165.7(6)
O59 Fe22 N7 86.7(5)
O21 Fe22 N7 169.2(6)
O23 Fe22 N7 93.4(6)
N8 Fe22 N7 74.1(7)
O59 Fe22 S23 173.8(4)
O21 Fe22 S23 81.7(4)
O23 Fe22 S23 81.0(4)
N8 Fe22 S23 93.6(4)
N7 Fe22 S23 98.1(4)
O50 Fe23 O22 153.3(7)
O50 Fe23 O21 100.4(6)
O22 Fe23 O21 105.8(5)
O50 Fe23 O61 107.0(7)
O22 Fe23 O61 73.2(6)
O21 Fe23 O61 100.7(6)
O50 Fe23 S21 98.2(5)
O22 Fe23 S21 80.4(4)
O21 Fe23 S21 82.8(4)
O61 Fe23 S21 153.3(5)
O24 Fe24 O22 98.0(5)
O24 Fe24 N16 91.9(6)
O22 Fe24 N16 168.9(6)
O24 Fe24 N15 165.8(6)
O22 Fe24 N15 95.6(6)
N16 Fe24 N15 74.9(7)
O24 Fe24 O61 96.8(6)
O22 Fe24 O61 71.2(6)
N16 Fe24 O61 112.6(6)
N15 Fe24 O61 83.7(6)
O24 Fe24 S22 82.1(4)
O22 Fe24 S22 80.8(4)
N16 Fe24 S22 95.8(5)
N15 Fe24 S22 104.2(5)
O61 Fe24 S22 151.6(5)
C12 S1 C6 104.6(9)
C12 S1 Fe1 93.3(8)
C6 S1 Fe1 94.5(8)
C2 S2 C32 104.5(10)
C2 S2 Fe4 93.9(9)
C32 S2 Fe4 93.1(7)
C26 S3 C36 101.6(9)
C26 S3 Fe3 95.3(7)
C36 S3 Fe3 92.3(8)
C22 S4 C16 100.3(9)
C22 S4 Fe2 93.5(8)
C16 S4 Fe2 92.1(7)
C46 S5 C76 101.4(10)
C46 S5 Fe5 95.3(8)
C76 S5 Fe5 94.6(8)
C42 S6 C56 100.1(10)
C42 S6 Fe6 96.3(8)
C56 S6 Fe6 92.7(9)
C62 S7 C52 100.8(9)
C62 S7 Fe8 96.0(8)
C52 S7 Fe8 97.1(8)
C72 S8 C66 104.4(10)
C72 S8 Fe7 92.8(8)
C66 S8 Fe7 96.3(8)
C112 S9 C105 103.2(10)
C112 S9 Fe9 90.8(9)
C105 S9 Fe9 95.0(7)
C86 S10 C116 97.8(11)
C86 S10 Fe10 97.5(9)
C116 S10 Fe10 93.8(9)
C96 S11 C82 102.2(10)
C96 S11 Fe11 93.1(8)
C82 S11 Fe11 96.1(8)
C92 S12 C102 100.1(9)
C92 S12 Fe12 95.7(8)
C102 S12 Fe12 96.0(8)
C122 S13 C156 102.8(11)
C122 S13 Fe16 93.6(10)
C156 S13 Fe16 95.7(8)
C146 S14 C152 104.1(11)
C146 S14 Fe13 95.1(10)
C152 S14 Fe13 95.2(8)
C126 S15 C132 104.6(12)
C126 S15 Fe15 94.3(10)
C132 S15 Fe15 95.6(11)
C142 S16 C135 104.4(11)
C142 S16 Fe14 92.0(10)
C135 S16 Fe14 91.9(9)
C172 S17 C182 101.9(9)
C172 S17 Fe18 93.9(8)
C182 S17 Fe18 94.2(8)
C186 S18 C196 102.2(9)
C186 S18 Fe20 95.5(7)
C196 S18 Fe20 93.7(8)
C176 S19 C162 104.5(9)
C176 S19 Fe17 89.8(7)
C162 S19 Fe17 94.9(7)
C192 S20 C166 98.8(10)
C192 S20 Fe19 92.3(8)
C166 S20 Fe19 94.7(8)
C236 S21 C206 104.0(10)
C236 S21 Fe23 94.6(9)
C206 S21 Fe23 94.2(9)
C232 S22 C226 102.4(10)
C232 S22 Fe24 92.7(9)
C226 S22 Fe24 93.5(8)
C212 S23 C202 98.3(11)
C212 S23 Fe22 97.3(9)
C202 S23 Fe22 95.1(9)
C216 S24 C222 102.8(10)
C216 S24 Fe21 95.7(8)
C222 S24 Fe21 93.7(8)
O69 S25 O67 111.6(10)
O69 S25 O68 114.6(10)
O67 S25 O68 110.2(10)
O69 S25 O70 109.2(11)
O67 S25 O70 108.2(10)
O68 S25 O70 102.6(10)
O58 S26 O57 111.3(10)
O58 S26 O55 108.8(9)
O57 S26 O55 109.7(9)
O58 S26 O56 114.4(10)
O57 S26 O56 108.4(9)
O55 S26 O56 104.0(9)
O62 S27 O60 107.3(9)
O62 S27 O59 113.2(9)
O60 S27 O59 111.0(9)
O62 S27 O61 111.0(10)
O60 S27 O61 106.0(9)
O59 S27 O61 108.1(9)
O63 S28 O64 114.3(9)
O63 S28 O65 113.2(10)
O64 S28 O65 104.5(9)
O63 S28 O66 110.1(9)
O64 S28 O66 110.0(9)
O65 S28 O66 104.2(9)
Fe12 Cl1 Fe10 125.2(3)
Fe12 Cl1 Fe11 77.3(2)
Fe10 Cl1 Fe11 77.5(2)
Fe12 Cl1 Fe9 78.2(2)
Fe10 Cl1 Fe9 77.2(2)
Fe11 Cl1 Fe9 124.3(3)
Fe1 Cl2 Fe3 123.9(3)
Fe1 Cl2 Fe4 77.4(2)
Fe3 Cl2 Fe4 78.0(2)
Fe1 Cl2 Fe2 77.05(19)
Fe3 Cl2 Fe2 76.93(19)
Fe4 Cl2 Fe2 124.4(3)
C1 O1 Fe4 124.6(14)
C1 O1 Fe1 125.8(14)
Fe4 O1 Fe1 106.9(6)
C11 O2 Fe2 130.1(12)
C11 O2 Fe1 118.2(12)
Fe2 O2 Fe1 104.7(6)
C21 O3 Fe2 126.3(14)
C21 O3 Fe3 125.5(14)
Fe2 O3 Fe3 108.0(6)
C31 O4 Fe3 128.5(13)
C31 O4 Fe4 120.2(13)
Fe3 O4 Fe4 105.9(6)
C41 O5 Fe6 120.6(13)
C41 O5 Fe5 115.7(13)
Fe6 O5 Fe5 122.8(7)
C71 O6 Fe7 121.5(13)
C71 O6 Fe5 119.0(13)
Fe7 O6 Fe5 117.5(7)
C51 O7 Fe6 117.7(13)
C51 O7 Fe8 119.9(13)
Fe6 O7 Fe8 119.3(6)
C61 O8 Fe8 124.2(13)
C61 O8 Fe7 120.6(13)
Fe8 O8 Fe7 110.5(6)
C91 O9 Fe12 124.4(12)
C91 O9 Fe11 128.5(12)
Fe12 O9 Fe11 107.1(6)
C101 O10 Fe9 126.7(14)
C101 O10 Fe12 122.6(14)
Fe9 O10 Fe12 103.7(6)
C81 O11 Fe11 125.9(14)
C81 O11 Fe10 123.7(14)
Fe11 O11 Fe10 106.8(7)
C111 O12 Fe10 122.9(15)
C111 O12 Fe9 129.5(15)
Fe10 O12 Fe9 107.1(7)
C131 O13 Fe14 119.0(14)
C131 O13 Fe15 121.6(15)
Fe14 O13 Fe15 118.6(7)
C141 O14 Fe14 126.0(16)
C141 O14 Fe13 121.7(16)
Fe14 O14 Fe13 111.2(8)
C121 O15 Fe16 121.7(17)
C121 O15 Fe15 116.9(17)
Fe16 O15 Fe15 121.2(8)
C151 O16 Fe16 122.8(13)
C151 O16 Fe13 118.7(13)
Fe16 O16 Fe13 118.4(7)
C181 O17 Fe20 121.1(13)
C181 O17 Fe18 118.6(13)
Fe20 O17 Fe18 120.0(7)
C171 O18 Fe17 120.0(12)
C171 O18 Fe18 122.2(12)
Fe17 O18 Fe18 116.7(7)
C191 O19 Fe20 118.9(13)
C191 O19 Fe19 118.9(13)
Fe20 O19 Fe19 121.1(6)
C161 O20 Fe17 122.2(12)
C161 O20 Fe19 121.8(12)
Fe17 O20 Fe19 110.7(6)
C201 O21 Fe22 124.0(15)
C201 O21 Fe23 117.4(14)
Fe22 O21 Fe23 118.6(6)
C231 O22 Fe23 122.4(14)
C231 O22 Fe24 124.1(14)
Fe23 O22 Fe24 112.8(7)
C211 O23 Fe21 121.0(12)
C211 O23 Fe22 118.8(12)
Fe21 O23 Fe22 120.0(6)
C221 O24 Fe24 117.6(14)
C221 O24 Fe21 121.9(14)
Fe24 O24 Fe21 118.4(6)
C288 O25 Fe2 130.1(13)
C288 O26 Fe1 125.0(12)
C324 O27 Fe1 135.7(16)
C324 O28 Fe4 131.5(15)
C312 O29 Fe4 131.3(13)
C312 O30 Fe3 127.2(12)
C300 O31 Fe3 132.2(15)
C300 O32 Fe2 128.3(15)
C323 O34 Fe16 110.3(16)
C311 O36 Fe21 99.1(14)
C297 O37 Fe6 114.9(14)
C335 O39 Fe20 103.7(18)
C252 O41 Fe9 129.5(15)
C252 O42 Fe12 132.7(15)
C241 O43 Fe12 123.4(15)
C241 O44 Fe11 131.7(15)
C276 O45 Fe11 128.8(17)
C276 O46 Fe10 130.7(16)
C264 O47 Fe9 128.7(14)
C264 O48 Fe10 126.5(15)
C263 O50 Fe23 111.4(18)
C285 O52 Fe17 105.0(17)
C275 O54 Fe14 117(2)
S26 O55 Fe16 129.2(9)
S26 O56 Fe13 127.5(9)
S26 O56 Fe14 125.2(9)
Fe13 O56 Fe14 103.0(7)
S26 O57 Fe15 132.7(9)
S27 O59 Fe22 131.7(8)
S27 O60 Fe21 132.2(9)
S27 O61 Fe23 124.3(10)
S27 O61 Fe24 125.6(10)
Fe23 O61 Fe24 102.7(8)
S28 O64 Fe5 136.0(9)
S28 O65 Fe7 128.6(9)
S28 O65 Fe8 124.9(9)
Fe7 O65 Fe8 100.4(7)
S28 O66 Fe6 129.6(9)
S25 O68 Fe18 135.9(9)
S25 O69 Fe19 129.0(11)
S25 O69 Fe17 121.1(11)
Fe19 O69 Fe17 97.9(7)
S25 O70 Fe20 129.9(11)
C336 O71 Fe7 119.2(15)
C304 N1 C303 117.8(19)
C304 N1 Fe8 124.0(15)
C303 N1 Fe8 117.9(15)
C306 N2 C310 119.2(19)
C306 N2 Fe8 115.2(15)
C310 N2 Fe8 122.4(15)
C293 N3 C291 121.5(19)
C293 N3 Fe19 123.6(15)
C291 N3 Fe19 114.9(15)
C299 N4 C294 116.1(19)
C299 N4 Fe19 129.0(15)
C294 N4 Fe19 114.9(15)
C328 N5 C329 114(2)
C328 N5 Fe13 120.2(18)
C329 N5 Fe13 126.1(18)
C330 N6 C332 120(2)
C330 N6 Fe13 111.9(17)
C332 N6 Fe13 125.3(18)
C316 N7 C315 122(2)
C316 N7 Fe22 114.3(16)
C315 N7 Fe22 123.4(14)
C318 N8 C322 117.6(19)
C318 N8 Fe22 116.6(15)
C322 N8 Fe22 124.5(16)
C282 N9 C287 120(2)
C282 N9 Fe5 116.7(16)
C287 N9 Fe5 121.8(15)
C279 N10 C281 115(2)
C279 N10 Fe5 125.5(17)
C281 N10 Fe5 119.4(16)
C268 N11 C267 121(2)
C268 N11 Fe18 121.3(16)
C267 N11 Fe18 116.7(17)
C274 N12 C270 115(2)
C274 N12 Fe18 128.8(15)
C270 N12 Fe18 116.3(16)
C256 N13 C255 112(2)
C256 N13 Fe15 128.5(17)
C255 N13 Fe15 118.7(16)
C262 N14 C258 121(2)
C262 N14 Fe15 124.0(15)
C258 N14 Fe15 114.3(16)
C244 N15 C245 121(2)
C244 N15 Fe24 114.4(16)
C245 N15 Fe24 123.8(15)
C251 N16 C247 112(2)
C251 N16 Fe24 128.7(16)
C247 N16 Fe24 118.8(16)
O1 C1 C2 121(2)
O1 C1 C6 121(2)
C2 C1 C6 118(2)
C1 C2 C3 120(2)
C1 C2 S2 119.7(19)
C3 C2 S2 120(2)
C4 C3 C2 123(2)
C4 C3 H3A 118.5
C2 C3 H3A 118.5
C5 C4 C3 114(2)
C5 C4 C7 124(3)
C3 C4 C7 122(3)
C6 C5 C4 126(2)
C6 C5 H5 117.1
C4 C5 H5 117.1
C5 C6 C1 119(2)
C5 C6 S1 121.8(19)
C1 C6 S1 118.7(18)
C9 C7 C10 119(3)
C9 C7 C4 108(3)
C10 C7 C4 109(3)
C9 C7 C8 104(3)
C10 C7 C8 107(3)
C4 C7 C8 109(2)
C7 C8 H8A 109.5
C7 C8 H8B 109.5
H8A C8 H8B 109.5
C7 C8 H8C 109.5
H8A C8 H8C 109.5
H8B C8 H8C 109.5
C7 C9 H9A 109.5
C7 C9 H9B 109.5
H9A C9 H9B 109.5
C7 C9 H9C 109.5
H9A C9 H9C 109.5
H9B C9 H9C 109.5
C7 C10 H10A 109.5
C7 C10 H10B 109.5
H10A C10 H10B 109.5
C7 C10 H10C 109.5
H10A C10 H10C 109.5
H10B C10 H10C 109.5
C12 C11 O2 124(2)
C12 C11 C16 126(2)
O2 C11 C16 110.7(19)
C11 C12 C13 118(2)
C11 C12 S1 122.9(18)
C13 C12 S1 119.4(17)
C14 C13 C12 120(2)
C14 C13 H13 119.8
C12 C13 H13 119.8
C13 C14 C15 121(2)
C13 C14 C17 122(2)
C15 C14 C17 117(2)
C14 C15 C16 118(2)
C14 C15 H15 120.9
C16 C15 H15 120.9
C11 C16 C15 117(2)
C11 C16 S4 127.1(17)
C15 C16 S4 115.9(16)
C19 C17 C20 117(2)
C19 C17 C18 112(2)
C20 C17 C18 105(2)
C19 C17 C14 107(2)
C20 C17 C14 105(2)
C18 C17 C14 111.1(19)
C17 C18 H18A 109.5
C17 C18 H18B 109.5
H18A C18 H18B 109.5
C17 C18 H18C 109.5
H18A C18 H18C 109.5
H18B C18 H18C 109.5
C17 C19 H19A 109.5
C17 C19 H19B 109.5
H19A C19 H19B 109.5
C17 C19 H19C 109.5
H19A C19 H19C 109.5
H19B C19 H19C 109.5
C17 C20 H20A 109.5
C17 C20 H20B 109.5
H20A C20 H20B 109.5
C17 C20 H20C 109.5
H20A C20 H20C 109.5
H20B C20 H20C 109.5
C22 C21 O3 117(2)
C22 C21 C26 125(2)
O3 C21 C26 117(2)
C23 C22 C21 114(2)
C23 C22 S4 122.8(18)
C21 C22 S4 123.4(19)
C22 C23 C24 125(2)
C22 C23 H23 117.7
C24 C23 H23 117.7
C25 C24 C23 117(2)
C25 C24 C27 126(2)
C23 C24 C27 116(2)
C26 C25 C24 121(2)
C26 C25 H25 119.3
C24 C25 H25 119.3
C25 C26 C21 117(2)
C25 C26 S3 120.2(18)
C21 C26 S3 122.4(18)
C29 C27 C28 114(3)
C29 C27 C30 118(3)
C28 C27 C30 103(2)
C29 C27 C24 114(2)
C28 C27 C24 103(2)
C30 C27 C24 103(2)
C27 C28 H28A 109.5
C27 C28 H28B 109.5
H28A C28 H28B 109.5
C27 C28 H28C 109.5
H28A C28 H28C 109.5
H28B C28 H28C 109.5
C27 C29 H29A 109.5
C27 C29 H29B 109.5
H29A C29 H29B 109.5
C27 C29 H29C 109.5
H29A C29 H29C 109.5
H29B C29 H29C 109.5
C27 C30 H30A 109.5
C27 C30 H30B 109.5
H30A C30 H30B 109.5
C27 C30 H30C 109.5
H30A C30 H30C 109.5
H30B C30 H30C 109.5
C32 C31 O4 123(2)
C32 C31 C36 126(2)
O4 C31 C36 111(2)
C31 C32 C33 120(2)
C31 C32 S2 122.3(19)
C33 C32 S2 117.6(17)
C34 C33 C32 118(2)
C34 C33 H33 120.8
C32 C33 H33 120.8
C33 C34 C35 119(2)
C33 C34 C37 120(2)
C35 C34 C37 120(2)
C34 C35 C36 123(2)
C34 C35 H35 118.6
C36 C35 H35 118.6
C31 C36 C35 114(2)
C31 C36 S3 127.7(19)
C35 C36 S3 118.5(18)
C38 C37 C40 96(3)
C38 C37 C39 125(3)
C40 C37 C39 106(3)
C38 C37 C34 107(3)
C40 C37 C34 112(3)
C39 C37 C34 109(3)
C37 C38 H38A 109.5
C37 C38 H38B 109.5
H38A C38 H38B 109.5
C37 C38 H38C 109.5
H38A C38 H38C 109.5
H38B C38 H38C 109.5
C37 C39 H39A 109.5
C37 C39 H39B 109.5
H39A C39 H39B 109.5
C37 C39 H39C 109.5
H39A C39 H39C 109.5
H39B C39 H39C 109.5
C37 C40 H40A 109.5
C37 C40 H40B 109.5
H40A C40 H40B 109.5
C37 C40 H40C 109.5
H40A C40 H40C 109.5
H40B C40 H40C 109.5
C42 C41 O5 120(2)
C42 C41 C46 121(2)
O5 C41 C46 119(2)
C43 C42 C41 122(3)
C43 C42 S6 117(2)
C41 C42 S6 120(2)
C42 C43 C44 119(3)
C42 C43 H43 120.6
C44 C43 H43 120.6
C43 C44 C45 119(3)
C43 C44 C47 120(3)
C45 C44 C47 120(3)
C46 C45 C44 122(3)
C46 C45 H45 119.2
C44 C45 H45 119.2
C45 C46 C41 116(2)
C45 C46 S5 120(2)
C41 C46 S5 123.8(19)
C48 C47 C49 112(3)
C48 C47 C50 112(3)
C49 C47 C50 100(3)
C48 C47 C44 114(3)
C49 C47 C44 115(3)
C50 C47 C44 102(3)
C47 C48 H48A 109.5
C47 C48 H48B 109.5
H48A C48 H48B 109.5
C47 C48 H48C 109.5
H48A C48 H48C 109.5
H48B C48 H48C 109.5
C47 C49 H49A 109.5
C47 C49 H49B 109.5
H49A C49 H49B 109.5
C47 C49 H49C 109.5
H49A C49 H49C 109.5
H49B C49 H49C 109.5
C47 C50 H50A 109.5
C47 C50 H50B 109.5
H50A C50 H50B 109.5
C47 C50 H50C 109.5
H50A C50 H50C 109.5
H50B C50 H50C 109.5
O7 C51 C56 124(2)
O7 C51 C52 124(2)
C56 C51 C52 112(2)
C53 C52 C51 124(2)
C53 C52 S7 120.4(18)
C51 C52 S7 115.7(17)
C52 C53 C54 123(2)
C52 C53 H53 118.6
C54 C53 H53 118.6
C53 C54 C55 117(2)
C53 C54 C57 127(2)
C55 C54 C57 117(2)
C56 C55 C54 120(2)
C56 C55 H55 119.9
C54 C55 H55 119.9
C51 C56 C55 124(2)
C51 C56 S6 119.8(19)
C55 C56 S6 115.8(19)
C58 C57 C60 116(2)
C58 C57 C59 105(2)
C60 C57 C59 104(2)
C58 C57 C54 110(2)
C60 C57 C54 112(2)
C59 C57 C54 111(2)
C57 C58 H58A 109.5
C57 C58 H58B 109.5
H58A C58 H58B 109.5
C57 C58 H58C 109.5
H58A C58 H58C 109.5
H58B C58 H58C 109.5
C57 C59 H59A 109.5
C57 C59 H59B 109.5
H59A C59 H59B 109.5
C57 C59 H59C 109.5
H59A C59 H59C 109.5
H59B C59 H59C 109.5
C57 C60 H60A 109.5
C57 C60 H60B 109.5
H60A C60 H60B 109.5
C57 C60 H60C 109.5
H60A C60 H60C 109.5
H60B C60 H60C 109.5
O8 C61 C66 125(2)
O8 C61 C62 120(2)
C66 C61 C62 114(2)
C63 C62 C61 121(2)
C63 C62 S7 123.0(19)
C61 C62 S7 115.7(17)
C64 C63 C62 122(3)
C64 C63 H63 119.1
C62 C63 H63 119.1
C63 C64 C65 120(3)
C63 C64 C67 118(2)
C65 C64 C67 123(2)
C64 C65 C66 123(2)
C64 C65 H65 118.6
C66 C65 H65 118.6
C65 C66 C61 120(2)
C65 C66 S8 124.8(18)
C61 C66 S8 114.8(17)
C69 C67 C70 112(2)
C69 C67 C68 115(2)
C70 C67 C68 106(2)
C69 C67 C64 109(2)
C70 C67 C64 110(2)
C68 C67 C64 105(2)
C67 C68 H68A 109.5
C67 C68 H68B 109.5
H68A C68 H68B 109.5
C67 C68 H68C 109.5
H68A C68 H68C 109.5
H68B C68 H68C 109.5
C67 C69 H69A 109.5
C67 C69 H69B 109.5
H69A C69 H69B 109.5
C67 C69 H69C 109.5
H69A C69 H69C 109.5
H69B C69 H69C 109.5
C67 C70 H70A 109.5
C67 C70 H70B 109.5
H70A C70 H70B 109.5
C67 C70 H70C 109.5
H70A C70 H70C 109.5
H70B C70 H70C 109.5
C76 C71 O6 121(2)
C76 C71 C72 122(2)
O6 C71 C72 116(2)
C73 C72 C71 115(2)
C73 C72 S8 121.1(19)
C71 C72 S8 124.0(18)
C74 C73 C72 122(3)
C74 C73 H73 118.9
C72 C73 H73 118.9
C73 C74 C75 119(3)
C73 C74 C77 117(3)
C75 C74 C77 123(3)
C74 C75 C76 122(3)
C74 C75 H75 119.0
C76 C75 H75 119.0
C71 C76 C75 120(2)
C71 C76 S5 123(2)
C75 C76 S5 117(2)
C78 C77 C80 110(2)
C78 C77 C74 107(2)
C80 C77 C74 112(2)
C78 C77 C79 112(2)
C80 C77 C79 104(2)
C74 C77 C79 112(2)
C77 C78 H78A 109.5
C77 C78 H78B 109.5
H78A C78 H78B 109.5
C77 C78 H78C 109.5
H78A C78 H78C 109.5
H78B C78 H78C 109.5
C77 C79 H79A 109.5
C77 C79 H79B 109.5
H79A C79 H79B 109.5
C77 C79 H79C 109.5
H79A C79 H79C 109.5
H79B C79 H79C 109.5
C77 C80 H80A 109.5
C77 C80 H80B 109.5
H80A C80 H80B 109.5
C77 C80 H80C 109.5
H80A C80 H80C 109.5
H80B C80 H80C 109.5
O11 C81 C86 123(2)
O11 C81 C82 119(2)
C86 C81 C82 117(2)
C83 C82 C81 117(2)
C83 C82 S11 124(2)
C81 C82 S11 118.5(18)
C82 C83 C84 124(3)
C82 C83 H83 118.2
C84 C83 H83 118.2
C85 C84 C83 120(3)
C85 C84 C87 123(3)
C83 C84 C87 116(3)
C84 C85 C86 124(3)
C84 C85 H85 118.2
C86 C85 H85 118.2
C85 C86 C81 118(3)
C85 C86 S10 125(2)
C81 C86 S10 116(2)
C89 C87 C88 111(3)
C89 C87 C90 115(4)
C88 C87 C90 111(3)
C89 C87 C84 109(3)
C88 C87 C84 102(3)
C90 C87 C84 108(3)
C87 C88 H88A 109.5
C87 C88 H88B 109.5
H88A C88 H88B 109.5
C87 C88 H88C 109.5
H88A C88 H88C 109.5
H88B C88 H88C 109.5
C87 C89 H89A 109.5
C87 C89 H89B 109.5
H89A C89 H89B 109.5
C87 C89 H89C 109.5
H89A C89 H89C 109.5
H89B C89 H89C 109.5
C87 C90 H90A 109.5
C87 C90 H90B 109.5
H90A C90 H90B 109.5
C87 C90 H90C 109.5
H90A C90 H90C 109.5
H90B C90 H90C 109.5
C92 C91 O9 118.9(19)
C92 C91 C96 129(2)
O9 C91 C96 112.6(19)
C91 C92 C93 113(2)
C91 C92 S12 120.9(18)
C93 C92 S12 125.6(19)
C94 C93 C92 126(3)
C94 C93 H93 117.1
C92 C93 H93 117.1
C93 C94 C95 121(3)
C93 C94 C97 123(3)
C95 C94 C97 117(3)
C94 C95 C96 123(2)
C94 C95 H95 118.4
C96 C95 H95 118.4
C91 C96 C95 108(2)
C91 C96 S11 127.4(18)
C95 C96 S11 124.2(17)
C98 C97 C99 122(3)
C98 C97 C94 116(3)
C99 C97 C94 122(3)
C98 C97 C100 85(3)
C99 C97 C100 88(3)
C94 C97 C100 94(3)
C97 C98 H98A 109.5
C97 C98 H98B 109.5
H98A C98 H98B 109.5
C97 C98 H98C 109.5
H98A C98 H98C 109.5
H98B C98 H98C 109.5
C97 C99 H99A 109.5
C97 C99 H99B 109.5
H99A C99 H99B 109.5
C97 C99 H99C 109.5
H99A C99 H99C 109.5
H99B C99 H99C 109.5
C97 C100 H10D 109.5
C97 C100 H10E 109.5
H10D C100 H10E 109.5
C97 C100 H10F 109.5
H10D C100 H10F 109.5
H10E C100 H10F 109.5
O10 C101 C102 125(2)
O10 C101 C105 119(2)
C102 C101 C105 116(2)
C103 C102 C101 124(2)
C103 C102 S12 119.9(18)
C101 C102 S12 115.4(18)
C102 C103 C104 122(2)
C102 C103 H103 119.0
C104 C103 H103 119.0
C103 C104 C106 116(2)
C103 C104 C107 122(2)
C106 C104 C107 122(2)
C106 C105 C101 121(2)
C106 C105 S9 118.9(16)
C101 C105 S9 119.1(17)
C105 C106 C104 120(2)
C105 C106 H106 120.1
C104 C106 H106 120.1
C109 C107 C110 113(2)
C109 C107 C104 111(2)
C110 C107 C104 107(2)
C109 C107 C108 114(2)
C110 C107 C108 102(2)
C104 C107 C108 109(2)
C107 C108 H10G 109.5
C107 C108 H10H 109.5
H10G C108 H10H 109.5
C107 C108 H10I 109.5
H10G C108 H10I 109.5
H10H C108 H10I 109.5
C107 C109 H10J 109.5
C107 C109 H10K 109.5
H10J C109 H10K 109.5
C107 C109 H10L 109.5
H10J C109 H10L 109.5
H10K C109 H10L 109.5
C107 C110 H11A 109.5
C107 C110 H11B 109.5
H11A C110 H11B 109.5
C107 C110 H11C 109.5
H11A C110 H11C 109.5
H11B C110 H11C 109.5
C116 C111 O12 125(3)
C116 C111 C112 127(3)
O12 C111 C112 109(2)
C111 C112 C113 110(2)
C111 C112 S9 132(2)
C113 C112 S9 118(2)
C114 C113 C112 123(2)
C114 C113 H113 118.4
C112 C113 H113 118.4
C113 C114 C115 122(2)
C113 C114 C117 127(2)
C115 C114 C117 111(2)
C114 C115 C116 113(2)
C114 C115 H115 123.5
C116 C115 H115 123.5
C111 C116 C115 125(3)
C111 C116 S10 120(2)
C115 C116 S10 115(2)
C119 C117 C118 128(3)
C119 C117 C120 99(3)
C118 C117 C120 113(3)
C119 C117 C114 118(3)
C118 C117 C114 93(3)
C120 C117 C114 104(3)
C117 C118 H11D 109.5
C117 C118 H11E 109.5
H11D C118 H11E 109.5
C117 C118 H11F 109.5
H11D C118 H11F 109.5
H11E C118 H11F 109.5
C117 C119 H11G 109.5
C117 C119 H11H 109.5
H11G C119 H11H 109.5
C117 C119 H11J 109.5
H11G C119 H11J 109.5
H11H C119 H11J 109.5
C117 C120 H12A 109.5
C117 C120 H12B 109.5
H12A C120 H12B 109.5
C117 C120 H12C 109.5
H12A C120 H12C 109.5
H12B C120 H12C 109.5
O15 C121 C126 124(3)
O15 C121 C122 115(3)
C126 C121 C122 120(3)
C123 C122 C121 116(3)
C123 C122 S13 118(2)
C121 C122 S13 126(2)
C124 C123 C122 119(2)
C124 C123 H123 120.5
C122 C123 H123 120.5
C125 C124 C123 123(3)
C125 C124 C127 125(3)
C123 C124 C127 112(3)
C124 C125 C126 121(3)
C124 C125 H125 119.7
C126 C125 H125 119.7
C121 C126 C125 121(3)
C121 C126 S15 121(2)
C125 C126 S15 118(2)
C129 C127 C128 110.7(18)
C129 C127 C130 108.9(17)
C128 C127 C130 108.7(18)
C129 C127 C124 110(3)
C128 C127 C124 98(2)
C130 C127 C124 120(3)
C127 C128 H12D 109.5
C127 C128 H12E 109.5
H12D C128 H12E 109.5
C127 C128 H12F 109.5
H12D C128 H12F 109.5
H12E C128 H12F 109.5
C127 C129 H12G 109.5
C127 C129 H12H 109.5
H12G C129 H12H 109.5
C127 C129 H12I 109.5
H12G C129 H12I 109.5
H12H C129 H12I 109.5
C127 C130 H13A 109.5
C127 C130 H13B 109.5
H13A C130 H13B 109.5
C127 C130 H13C 109.5
H13A C130 H13C 109.5
H13B C130 H13C 109.5
C135 C131 O13 122(3)
C135 C131 C132 118(3)
O13 C131 C132 120(3)
C133 C132 C131 118(3)
C133 C132 S15 121(3)
C131 C132 S15 120(2)
C132 C133 C136 128(3)
C132 C133 H13D 116.0
C136 C133 H13D 116.0
C135 C134 C136 125(4)
C135 C134 H134 117.5
C136 C134 H134 117.5
C134 C135 C131 121(3)
C134 C135 S16 116(3)
C131 C135 S16 123(2)
C133 C136 C134 107(3)
C133 C136 C137 124(4)
C134 C136 C137 117(4)
C138 C137 C140 109.3(18)
C138 C137 C139 109.2(18)
C140 C137 C139 110.3(18)
C138 C137 C136 104(3)
C140 C137 C136 101(3)
C139 C137 C136 122(3)
C137 C138 H13F 109.5
C137 C138 H13G 109.5
H13F C138 H13G 109.5
C137 C138 H13H 109.5
H13F C138 H13H 109.5
H13G C138 H13H 109.5
C137 C139 H13I 109.5
C137 C139 H13J 109.5
H13I C139 H13J 109.5
C137 C139 H13K 109.5
H13I C139 H13K 109.5
H13J C139 H13K 109.5
C137 C140 H14A 109.5
C137 C140 H14B 109.5
H14A C140 H14B 109.5
C137 C140 H14C 109.5
H14A C140 H14C 109.5
H14B C140 H14C 109.5
O14 C141 C142 118(2)
O14 C141 C146 123(3)
C142 C141 C146 118(3)
C141 C142 C143 123(3)
C141 C142 S16 122(2)
C143 C142 S16 115(2)
C142 C143 C144 117(3)
C142 C143 H14D 121.7
C144 C143 H14D 121.7
C145 C144 C143 115(3)
C145 C144 C147 125(3)
C143 C144 C147 120(3)
C146 C145 C144 129(3)
C146 C145 H145 115.5
C144 C145 H145 115.5
C145 C146 C141 117(3)
C145 C146 S14 124(3)
C141 C146 S14 118(2)
C150 C147 C149 109.1(18)
C150 C147 C148 108.0(18)
C149 C147 C148 109.0(18)
C150 C147 C144 116(3)
C149 C147 C144 113(3)
C148 C147 C144 101(3)
C147 C148 H14F 109.5
C147 C148 H14G 109.5
H14F C148 H14G 109.5
C147 C148 H14H 109.5
H14F C148 H14H 109.5
H14G C148 H14H 109.5
C147 C149 H14I 109.5
C147 C149 H14J 109.5
H14I C149 H14J 109.5
C147 C149 H14K 109.5
H14I C149 H14K 109.5
H14J C149 H14K 109.5
C147 C150 H15A 109.5
C147 C150 H15B 109.5
H15A C150 H15B 109.5
C147 C150 H15C 109.5
H15A C150 H15C 109.5
H15B C150 H15C 109.5
O16 C151 C152 122(2)
O16 C151 C156 118(2)
C152 C151 C156 120(2)
C151 C152 C153 118(2)
C151 C152 S14 122.8(19)
C153 C152 S14 120(2)
C152 C153 C154 128(3)
C152 C153 H153 116.2
C154 C153 H153 116.2
C153 C154 C155 114(3)
C153 C154 C157 125(3)
C155 C154 C157 121(3)
C156 C155 C154 121(3)
C156 C155 H155 119.5
C154 C155 H155 119.5
C155 C156 C151 120(2)
C155 C156 S13 119.0(19)
C151 C156 S13 120.9(18)
C158 C157 C159 116(3)
C158 C157 C154 120(3)
C159 C157 C154 110(3)
C158 C157 C160 101(3)
C159 C157 C160 106(3)
C154 C157 C160 102(2)
C157 C158 H15D 109.5
C157 C158 H15E 109.5
H15D C158 H15E 109.5
C157 C158 H15F 109.5
H15D C158 H15F 109.5
H15E C158 H15F 109.5
C157 C159 H15J 109.5
C157 C159 H15G 109.5
H15J C159 H15G 109.5
C157 C159 H15H 109.5
H15J C159 H15H 109.5
H15G C159 H15H 109.5
C157 C160 H16A 109.5
C157 C160 H16B 109.5
H16A C160 H16B 109.5
C157 C160 H16C 109.5
H16A C160 H16C 109.5
H16B C160 H16C 109.5
O20 C161 C162 122(2)
O20 C161 C166 119(2)
C162 C161 C166 118(2)
C161 C162 C163 121(2)
C161 C162 S19 118.3(17)
C163 C162 S19 120.3(18)
C162 C163 C164 122(2)
C162 C163 H163 118.8
C164 C163 H163 118.8
C163 C164 C165 116(2)
C163 C164 C167 120(2)
C165 C164 C167 123(2)
C166 C165 C164 120(2)
C166 C165 H165 120.1
C164 C165 H165 120.1
C165 C166 C161 122(2)
C165 C166 S20 117.1(19)
C161 C166 S20 120.5(17)
C168 C167 C170 112.6(14)
C168 C167 C169 109.6(16)
C170 C167 C169 108.4(16)
C168 C167 C164 114(2)
C170 C167 C164 105(2)
C169 C167 C164 106.4(19)
C167 C168 H16M 109.5
C167 C168 H16D 109.5
H16M C168 H16D 109.5
C167 C168 H16L 109.5
H16M C168 H16L 109.5
H16D C168 H16L 109.5
C167 C169 H16E 109.5
C167 C169 H16F 109.5
H16E C169 H16F 109.5
C167 C169 H16G 109.5
H16E C169 H16G 109.5
H16F C169 H16G 109.5
C167 C170 H17A 109.5
C167 C170 H17B 109.5
H17A C170 H17B 109.5
C167 C170 H17M 109.5
H17A C170 H17M 109.5
H17B C170 H17M 109.5
C176 C171 O18 121(2)
C176 C171 C172 119(2)
O18 C171 C172 119(2)
C173 C172 C171 120(2)
C173 C172 S17 116.8(18)
C171 C172 S17 123.0(18)
C172 C173 C174 125(2)
C172 C173 H173 117.3
C174 C173 H173 117.3
C175 C174 C173 112(2)
C175 C174 C177 127(2)
C173 C174 C177 122(2)
C174 C175 C176 123(2)
C174 C175 H175 118.5
C176 C175 H175 118.5
C171 C176 C175 120(2)
C171 C176 S19 125.2(18)
C175 C176 S19 114.2(16)
C180 C177 C179 115(2)
C180 C177 C174 101(2)
C179 C177 C174 111(3)
C180 C177 C178 111(2)
C179 C177 C178 108(2)
C174 C177 C178 111(2)
C177 C178 H17C 109.5
C177 C178 H17D 109.5
H17C C178 H17D 109.5
C177 C178 H17E 109.5
H17C C178 H17E 109.5
H17D C178 H17E 109.5
C177 C179 H17F 109.5
C177 C179 H17G 109.5
H17F C179 H17G 109.5
C177 C179 H17H 109.5
H17F C179 H17H 109.5
H17G C179 H17H 109.5
C177 C180 H18D 109.5
C177 C180 H18E 109.5
H18D C180 H18E 109.5
C177 C180 H18M 109.5
H18D C180 H18M 109.5
H18E C180 H18M 109.5
O17 C181 C186 122(2)
O17 C181 C182 122(2)
C186 C181 C182 117(2)
C181 C182 C183 122(2)
C181 C182 S17 122.7(17)
C183 C182 S17 115.6(17)
C184 C183 C182 119(2)
C184 C183 H183 120.4
C182 C183 H183 120.4
C183 C184 C185 115(2)
C183 C184 C187 119(2)
C185 C184 C187 126(2)
C186 C185 C184 126(2)
C186 C185 H185 116.8
C184 C185 H185 116.8
C185 C186 C181 121(2)
C185 C186 S18 119.1(18)
C181 C186 S18 119.5(17)
C188 C187 C190 115(2)
C188 C187 C184 114(2)
C190 C187 C184 107(2)
C188 C187 C189 104(2)
C190 C187 C189 111(2)
C184 C187 C189 107(2)
C187 C188 H18F 109.5
C187 C188 H18G 109.5
H18F C188 H18G 109.5
C187 C188 H18N 109.5
H18F C188 H18N 109.5
H18G C188 H18N 109.5
C187 C189 H18H 109.5
C187 C189 H18I 109.5
H18H C189 H18I 109.5
C187 C189 H18J 109.5
H18H C189 H18J 109.5
H18I C189 H18J 109.5
C187 C190 H19D 109.5
C187 C190 H19E 109.5
H19D C190 H19E 109.5
C187 C190 H19F 109.5
H19D C190 H19F 109.5
H19E C190 H19F 109.5
C192 C191 C196 121(2)
C192 C191 O19 119(2)
C196 C191 O19 120(2)
C191 C192 C193 118(2)
C191 C192 S20 125(2)
C193 C192 S20 117(2)
C194 C193 C192 125(3)
C194 C193 H193 117.3
C192 C193 H193 117.3
C193 C194 C195 116(2)
C193 C194 C197 124(2)
C195 C194 C197 120(2)
C196 C195 C194 119(2)
C196 C195 H195 120.4
C194 C195 H195 120.4
C191 C196 C195 120(2)
C191 C196 S18 123.5(18)
C195 C196 S18 116.0(17)
C200 C197 C199 122(2)
C200 C197 C198 99(2)
C199 C197 C198 105(2)
C200 C197 C194 114(2)
C199 C197 C194 109(2)
C198 C197 C194 103.9(19)
C197 C198 H19G 109.5
C197 C198 H19H 109.5
H19G C198 H19H 109.5
C197 C198 H19I 109.5
H19G C198 H19I 109.5
H19H C198 H19I 109.5
C197 C199 H19J 109.5
C197 C199 H19K 109.5
H19J C199 H19K 109.5
C197 C199 H19L 109.5
H19J C199 H19L 109.5
H19K C199 H19L 109.5
C197 C200 H20D 109.5
C197 C200 H20E 109.5
H20D C200 H20E 109.5
C197 C200 H20M 109.5
H20D C200 H20M 109.5
H20E C200 H20M 109.5
C206 C201 C202 124(3)
C206 C201 O21 122(2)
C202 C201 O21 114(2)
C201 C202 C203 116(2)
C201 C202 S23 125(2)
C203 C202 S23 119(2)
C204 C203 C202 122(2)
C204 C203 H203 119.1
C202 C203 H203 119.1
C203 C204 C205 114(3)
C203 C204 C207 117(2)
C205 C204 C207 129(3)
C206 C205 C204 130(3)
C206 C205 H205 115.0
C204 C205 H205 115.0
C205 C206 C201 114(2)
C205 C206 S21 122(2)
C201 C206 S21 123(2)
C210 C207 C209 114(3)
C210 C207 C208 110(2)
C209 C207 C208 111(2)
C210 C207 C204 109(2)
C209 C207 C204 104(2)
C208 C207 C204 109(2)
C207 C208 H20F 109.5
C207 C208 H20G 109.5
H20F C208 H20G 109.5
C207 C208 H20H 109.5
H20F C208 H20H 109.5
H20G C208 H20H 109.5
C207 C209 H20I 109.5
C207 C209 H20J 109.5
H20I C209 H20J 109.5
C207 C209 H20K 109.5
H20I C209 H20K 109.5
H20J C209 H20K 109.5
C207 C210 H21A 109.5
C207 C210 H21B 109.5
H21A C210 H21B 109.5
C207 C210 H21M 109.5
H21A C210 H21M 109.5
H21B C210 H21M 109.5
C212 C211 O23 120(2)
C212 C211 C216 124(2)
O23 C211 C216 116(2)
C211 C212 C213 113(2)
C211 C212 S23 123(2)
C213 C212 S23 124(2)
C214 C213 C212 126(3)
C214 C213 H213 117.1
C212 C213 H213 117.1
C215 C214 C213 119(3)
C215 C214 C217 121(2)
C213 C214 C217 120(2)
C214 C215 C216 123(2)
C214 C215 H215 118.3
C216 C215 H215 118.3
C211 C216 C215 114(2)
C211 C216 S24 124.2(18)
C215 C216 S24 121.5(18)
C220 C217 C219 99(3)
C220 C217 C214 106(3)
C219 C217 C214 110(2)
C220 C217 C218 131(3)
C219 C217 C218 99(3)
C214 C217 C218 108(2)
C217 C218 H21C 109.5
C217 C218 H21D 109.5
H21C C218 H21D 109.5
C217 C218 H21E 109.5
H21C C218 H21E 109.5
H21D C218 H21E 109.5
C217 C219 H21F 109.5
C217 C219 H21G 109.5
H21F C219 H21G 109.5
C217 C219 H21H 109.5
H21F C219 H21H 109.5
H21G C219 H21H 109.5
C217 C220 H22A 109.5
C217 C220 H22B 109.5
H22A C220 H22B 109.5
C217 C220 H22C 109.5
H22A C220 H22C 109.5
H22B C220 H22C 109.5
O24 C221 C226 129(2)
O24 C221 C222 118(2)
C226 C221 C222 113(2)
C223 C222 C221 120(2)
C223 C222 S24 117(2)
C221 C222 S24 122(2)
C224 C223 C222 121(3)
C224 C223 H223 119.7
C222 C223 H223 119.7
C225 C224 C223 118(3)
C225 C224 C227 124(3)
C223 C224 C227 117(3)
C224 C225 C226 121(2)
C224 C225 H225 119.7
C226 C225 H225 119.7
C221 C226 C225 127(2)
C221 C226 S22 117.2(19)
C225 C226 S22 115.9(19)
C228 C227 C229 115(3)
C228 C227 C230 112(3)
C229 C227 C230 100(3)
C228 C227 C224 111(3)
C229 C227 C224 112(3)
C230 C227 C224 107(3)
C227 C228 H22D 109.5
C227 C228 H22E 109.5
H22D C228 H22E 109.5
C227 C228 H22F 109.5
H22D C228 H22F 109.5
H22E C228 H22F 109.5
C227 C229 H22G 109.5
C227 C229 H22H 109.5
H22G C229 H22H 109.5
C227 C229 H22I 109.5
H22G C229 H22I 109.5
H22H C229 H22I 109.5
C227 C230 H23A 109.5
C227 C230 H23B 109.5
H23A C230 H23B 109.5
C227 C230 H23C 109.5
H23A C230 H23C 109.5
H23B C230 H23C 109.5
C236 C231 C232 131(3)
C236 C231 O22 117(2)
C232 C231 O22 112(2)
C231 C232 C233 112(2)
C231 C232 S22 130(2)
C233 C232 S22 118(2)
C234 C233 C232 125(3)
C234 C233 H233 117.5
C232 C233 H233 117.5
C233 C234 C235 117(3)
C233 C234 C237 124(3)
C235 C234 C237 119(3)
C234 C235 C236 121(2)
C234 C235 H235 119.6
C236 C235 H235 119.6
C231 C236 C235 114(2)
C231 C236 S21 126(2)
C235 C236 S21 120.3(19)
C238 C237 C240 121(3)
C238 C237 C239 108(3)
C240 C237 C239 100(3)
C238 C237 C234 110(3)
C240 C237 C234 107(3)
C239 C237 C234 110(3)
C237 C238 H23D 109.5
C237 C238 H23E 109.5
H23D C238 H23E 109.5
C237 C238 H23F 109.5
H23D C238 H23F 109.5
H23E C238 H23F 109.5
C237 C239 H23G 109.5
C237 C239 H23H 109.5
H23G C239 H23H 109.5
C237 C239 H23I 109.5
H23G C239 H23I 109.5
H23H C239 H23I 109.5
C237 C240 H24A 109.5
C237 C240 H24B 109.5
H24A C240 H24B 109.5
C237 C240 H24C 109.5
H24A C240 H24C 109.5
H24B C240 H24C 109.5
O43 C241 O44 133(2)
O43 C241 C242 114(2)
O44 C241 C242 113(2)
C246 C242 C243 114(2)
C246 C242 C241 125(2)
C243 C242 C241 121(2)
C242 C243 C244 124(2)
C242 C243 H243 117.9
C244 C243 H243 117.9
N15 C244 C243 118(2)
N15 C244 C247 119(2)
C243 C244 C247 123(2)
N15 C245 C246 119(2)
N15 C245 H245 120.7
C246 C245 H245 120.7
C242 C246 C245 124(2)
C242 C246 H246 118.0
C245 C246 H246 118.0
N16 C247 C248 122(2)
N16 C247 C244 111(2)
C248 C247 C244 126(2)
C249 C248 C247 125(2)
C249 C248 H248 117.7
C247 C248 H248 117.7
C248 C249 C250 114(2)
C248 C249 C336 123(2)
C250 C249 C336 123(2)
C249 C250 C251 119(2)
C249 C250 H250 120.4
C251 C250 H250 120.4
N16 C251 C250 128(2)
N16 C251 H251 116.1
C250 C251 H251 116.1
O41 C252 O42 125(2)
O41 C252 C253 119(2)
O42 C252 C253 116(2)
C257 C253 C254 120(2)
C257 C253 C252 123(2)
C254 C253 C252 117(2)
C255 C254 C253 116(2)
C255 C254 H254 122.2
C253 C254 H254 122.2
C254 C255 N13 127(2)
C254 C255 C258 122(2)
N13 C255 C258 112(2)
N13 C256 C257 127(2)
N13 C256 H256 116.5
C257 C256 H256 116.5
C256 C257 C253 119(2)
C256 C257 H257 120.7
C253 C257 H257 120.7
N14 C258 C259 118(2)
N14 C258 C255 118(2)
C259 C258 C255 123(2)
C260 C259 C258 121(2)
C260 C259 H259 119.6
C258 C259 H259 119.6
C259 C260 C261 117(2)
C259 C260 C263 121(2)
C261 C260 C263 122(2)
C262 C261 C260 120(2)
C262 C261 H261 120.1
C260 C261 H261 120.1
N14 C262 C261 122(2)
N14 C262 H262 118.8
C261 C262 H262 118.8
O50 C263 O49 129(3)
O50 C263 C260 115(3)
O49 C263 C260 116(3)
O48 C264 O47 131(2)
O48 C264 C265 120(2)
O47 C264 C265 109(2)
C266 C265 C269 116(2)
C266 C265 C264 124(2)
C269 C265 C264 120(2)
C265 C266 C267 119(2)
C265 C266 H266 120.4
C267 C266 H266 120.4
N11 C267 C266 123(2)
N11 C267 C270 117(2)
C266 C267 C270 121(2)
N11 C268 C269 121(2)
N11 C268 H268 119.4
C269 C268 H268 119.4
C265 C269 C268 119(2)
C265 C269 H26A 120.4
C268 C269 H26A 120.4
N12 C270 C271 119(2)
N12 C270 C267 115(2)
C271 C270 C267 124(3)
C270 C271 C272 122(3)
C270 C271 H27A 119.2
C272 C271 H27A 119.2
C273 C272 C271 116(2)
C273 C272 C275 120(2)
C271 C272 C275 123(3)
C274 C273 C272 116(2)
C274 C273 H273 122.2
C272 C273 H273 122.2
N12 C274 C273 131(2)
N12 C274 H274 114.6
C273 C274 H274 114.6
O54 C275 O53 131(3)
O54 C275 C272 117(3)
O53 C275 C272 107(3)
O45 C276 O46 129(2)
O45 C276 C277 118(2)
O46 C276 C277 112(2)
C280 C277 C278 119(2)
C280 C277 C276 121(2)
C278 C277 C276 120(2)
C279 C278 C277 121(3)
C279 C278 H278 119.5
C277 C278 H278 119.5
C278 C279 N10 122(3)
C278 C279 H279 118.9
N10 C279 H279 118.9
C277 C280 C281 117(2)
C277 C280 H280 121.4
C281 C280 H280 121.4
N10 C281 C280 125(2)
N10 C281 C282 111(2)
C280 C281 C282 124(2)
N9 C282 C283 120(2)
N9 C282 C281 117(2)
C283 C282 C281 123(2)
C284 C283 C282 126(3)
C284 C283 H283 117.0
C282 C283 H283 117.0
C283 C284 C286 109(2)
C283 C284 C285 126(3)
C286 C284 C285 123(3)
O52 C285 O51 128(3)
O52 C285 C284 116(3)
O51 C285 C284 106(2)
C284 C286 C287 127(2)
C284 C286 H286 116.4
C287 C286 H286 116.4
N9 C287 C286 117(2)
N9 C287 H287 121.4
C286 C287 H287 121.4
O26 C288 O25 132.0(18)
O26 C288 C289 110.8(18)
O25 C288 C289 116.9(19)
C292 C289 C290 122(2)
C292 C289 C288 124(2)
C290 C289 C288 114.0(19)
C289 C290 C291 117(2)
C289 C290 H290 121.7
C291 C290 H290 121.7
N3 C291 C290 120(2)
N3 C291 C294 117(2)
C290 C291 C294 122(2)
C289 C292 C293 118(2)
C289 C292 H292 120.9
C293 C292 H292 120.9
N3 C293 C292 122(2)
N3 C293 H293 119.1
C292 C293 H293 119.1
N4 C294 C295 119(2)
N4 C294 C291 115(2)
C295 C294 C291 125(2)
C296 C295 C294 124(2)
C296 C295 H295 118.1
C294 C295 H295 118.1
C295 C296 C298 114(2)
C295 C296 C297 123(2)
C298 C296 C297 123(2)
O38 C297 O37 120(2)
O38 C297 C296 121(2)
O37 C297 C296 117(2)
C296 C298 C299 123(2)
C296 C298 H298 118.7
C299 C298 H298 118.7
N4 C299 C298 123(2)
N4 C299 H299 118.6
C298 C299 H299 118.6
O31 C300 O32 126(2)
O31 C300 C301 118(2)
O32 C300 C301 115(2)
C305 C301 C302 117(2)
C305 C301 C300 126(2)
C302 C301 C300 117(2)
C303 C302 C301 118(2)
C303 C302 H302 121.2
C301 C302 H302 121.2
N1 C303 C302 124(2)
N1 C303 C306 116(2)
C302 C303 C306 120(2)
N1 C304 C305 120(2)
N1 C304 H304 119.9
C305 C304 H304 119.9
C301 C305 C304 123(2)
C301 C305 H305 118.3
C304 C305 H305 118.3
N2 C306 C307 119(2)
N2 C306 C303 114(2)
C307 C306 C303 126(2)
C306 C307 C308 120(2)
C306 C307 H307 119.8
C308 C307 H307 119.8
C309 C308 C307 117(2)
C309 C308 C311 125(2)
C307 C308 C311 118(2)
C308 C309 C310 124(2)
C308 C309 H309 118.1
C310 C309 H309 118.1
C309 C310 N2 120(2)
C309 C310 H310 120.0
N2 C310 H310 120.0
O36 C311 O35 120(2)
O36 C311 C308 116(2)
O35 C311 C308 124(2)
O29 C312 O30 129.2(18)
O29 C312 C313 117(2)
O30 C312 C313 114.2(19)
C314 C313 C317 122(2)
C314 C313 C312 124(2)
C317 C313 C312 114.3(20)
C313 C314 C315 119(2)
C313 C314 H314 120.7
C315 C314 H314 120.7
N7 C315 C314 121(2)
N7 C315 H315 119.5
C314 C315 H315 119.5
N7 C316 C318 119(2)
N7 C316 C317 119(2)
C318 C316 C317 122(2)
C313 C317 C316 118(2)
C313 C317 H317 121.2
C316 C317 H317 121.2
N8 C318 C319 121(2)
N8 C318 C316 115(2)
C319 C318 C316 124(2)
C320 C319 C318 122(2)
C320 C319 H319 119.0
C318 C319 H319 119.0
C319 C320 C321 115(2)
C319 C320 C323 122(2)
C321 C320 C323 123(2)
C322 C321 C320 120(2)
C322 C321 H321 120.2
C320 C321 H321 120.2
N8 C322 C321 125(2)
N8 C322 H322 117.6
C321 C322 H322 117.6
O33 C323 O34 125(2)
O33 C323 C320 120(2)
O34 C323 C320 115(2)
O27 C324 O28 123(2)
O27 C324 C325 119(2)
O28 C324 C325 118(2)
C326 C325 C327 115(2)
C326 C325 C324 126(3)
C327 C325 C324 119(2)
C325 C326 C329 122(3)
C325 C326 H326 118.8
C329 C326 H326 118.8
C328 C327 C325 124(2)
C328 C327 H327 118.1
C325 C327 H327 118.1
C327 C328 N5 122(2)
C327 C328 C330 128(2)
N5 C328 C330 110(2)
C326 C329 N5 123(2)
C326 C329 H329 118.4
N5 C329 H329 118.4
N6 C330 C331 120(2)
N6 C330 C328 120(2)
C331 C330 C328 121(2)
C330 C331 C334 121(3)
C330 C331 H331 119.5
C334 C331 H331 119.5
N6 C332 C333 124(2)
N6 C332 H332 117.9
C333 C332 H332 117.9
C332 C333 C334 119(2)
C332 C333 H333 120.3
C334 C333 H333 120.3
C333 C334 C331 116(2)
C333 C334 C335 124(3)
C331 C334 C335 120(3)
O40 C335 O39 125(3)
O40 C335 C334 118(3)
O39 C335 C334 117(3)
O72 C336 O71 132(2)
O72 C336 C249 118(2)
O71 C336 C249 110(2)

loop_
_geom_bond_atom_site_label_1
_geom_bond_atom_site_label_2
_geom_bond_distance
Fe1 O1 2.037(13)
Fe1 O27 2.042(16)
Fe1 O26 2.062(13)
Fe1 O2 2.075(13)
Fe1 Cl2 2.591(7)
Fe1 S1 2.603(7)
Fe2 O3 1.976(13)
Fe2 O25 2.030(15)
Fe2 O32 2.032(14)
Fe2 O2 2.041(13)
Fe2 S4 2.640(6)
Fe2 Cl2 2.642(7)
Fe3 O3 2.057(13)
Fe3 O4 2.057(13)
Fe3 O30 2.058(14)
Fe3 O31 2.061(14)
Fe3 Cl2 2.605(7)
Fe3 S3 2.626(6)
Fe4 O29 2.025(15)
Fe4 O1 2.029(13)
Fe4 O28 2.044(14)
Fe4 O4 2.075(13)
Fe4 S2 2.600(6)
Fe4 Cl2 2.634(7)
Fe5 O64 2.055(15)
Fe5 O5 2.102(13)
Fe5 O6 2.114(13)
Fe5 N10 2.134(18)
Fe5 N9 2.179(17)
Fe5 S5 2.485(7)
Fe6 O66 1.982(15)
Fe6 O37 2.023(13)
Fe6 O7 2.043(13)
Fe6 O5 2.043(13)
Fe6 S6 2.463(7)
Fe7 O71 1.982(16)
Fe7 O8 2.016(13)
Fe7 O6 2.023(14)
Fe7 O65 2.116(16)
Fe7 S8 2.519(7)
Fe8 O8 2.009(13)
Fe8 O7 2.095(13)
Fe8 N1 2.149(16)
Fe8 O65 2.187(16)
Fe8 N2 2.191(17)
Fe8 S7 2.515(7)
Fe9 O47 2.004(16)
Fe9 O12 2.052(14)
Fe9 O10 2.057(14)
Fe9 O41 2.063(16)
Fe9 S9 2.611(7)
Fe9 Cl1 2.641(7)
Fe10 O12 2.028(14)
Fe10 O46 2.033(15)
Fe10 O48 2.043(15)
Fe10 O11 2.065(14)
Fe10 S10 2.615(7)
Fe10 Cl1 2.617(7)
Fe11 O11 2.028(14)
Fe11 O9 2.032(13)
Fe11 O45 2.036(15)
Fe11 O44 2.049(15)
Fe11 Cl1 2.631(7)
Fe11 S11 2.640(7)
Fe12 O42 1.998(15)
Fe12 O9 2.007(13)
Fe12 O43 2.122(15)
Fe12 O10 2.123(14)
Fe12 Cl1 2.569(7)
Fe12 S12 2.580(7)
Fe13 O14 2.041(15)
Fe13 N5 2.08(2)
Fe13 O56 2.098(16)
Fe13 O16 2.142(14)
Fe13 N6 2.21(2)
Fe13 S14 2.516(8)
Fe14 O54 1.952(19)
Fe14 O14 1.992(15)
Fe14 O13 2.045(14)
Fe14 O56 2.154(16)
Fe14 S16 2.534(7)
Fe15 O13 2.066(13)
Fe15 O15 2.110(16)
Fe15 O57 2.126(17)
Fe15 N13 2.147(18)
Fe15 N14 2.169(19)
Fe15 S15 2.505(7)
Fe16 O34 2.022(14)
Fe16 O16 2.062(14)
Fe16 O55 2.075(15)
Fe16 O15 2.066(16)
Fe16 S13 2.465(7)
Fe17 O52 1.899(16)
Fe17 O18 2.031(13)
Fe17 O20 2.038(13)
Fe17 O69 2.333(17)
Fe17 S19 2.555(6)
Fe18 O18 2.066(13)
Fe18 O68 2.084(14)
Fe18 N12 2.137(16)
Fe18 O17 2.148(13)
Fe18 N11 2.173(17)
Fe18 S17 2.517(6)
Fe19 O20 2.069(13)
Fe19 O19 2.073(12)
Fe19 O69 2.141(18)
Fe19 N4 2.153(16)
Fe19 N3 2.155(16)
Fe19 S20 2.513(7)
Fe20 O39 2.020(14)
Fe20 O17 2.048(13)
Fe20 O70 2.052(17)
Fe20 O19 2.053(12)
Fe20 S18 2.482(6)
Fe21 O60 2.056(15)
Fe21 O36 2.066(14)
Fe21 O24 2.085(13)
Fe21 O23 2.098(13)
Fe21 S24 2.487(6)
Fe22 O59 2.046(15)
Fe22 O21 2.074(13)
Fe22 O23 2.105(13)
Fe22 N8 2.158(16)
Fe22 N7 2.183(16)
Fe22 S23 2.494(6)
Fe23 O50 1.955(16)
Fe23 O22 2.023(13)
Fe23 O21 2.093(13)
Fe23 O61 2.145(17)
Fe23 S21 2.554(7)
Fe24 O24 2.057(13)
Fe24 O22 2.058(13)
Fe24 N16 2.105(17)
Fe24 N15 2.165(17)
Fe24 O61 2.206(17)
Fe24 S22 2.560(6)
S1 C12 1.69(2)
S1 C6 1.77(2)
S2 C2 1.75(2)
S2 C32 1.78(2)
S3 C26 1.74(2)
S3 C36 1.76(2)
S4 C22 1.70(2)
S4 C16 1.75(2)
S5 C46 1.69(2)
S5 C76 1.78(2)
S6 C42 1.80(2)
S6 C56 1.81(2)
S7 C62 1.78(2)
S7 C52 1.78(2)
S8 C72 1.75(2)
S8 C66 1.78(2)
S9 C112 1.74(3)
S9 C105 1.76(2)
S10 C86 1.75(3)
S10 C116 1.81(2)
S11 C96 1.71(2)
S11 C82 1.71(2)
S12 C92 1.72(2)
S12 C102 1.85(2)
S13 C122 1.69(3)
S13 C156 1.79(2)
S14 C146 1.73(3)
S14 C152 1.75(2)
S15 C126 1.73(3)
S15 C132 1.77(3)
S16 C142 1.77(3)
S16 C135 1.79(3)
S17 C172 1.75(2)
S17 C182 1.76(2)
S18 C186 1.76(2)
S18 C196 1.77(2)
S19 C176 1.76(2)
S19 C162 1.79(2)
S20 C192 1.77(2)
S20 C166 1.79(2)
S21 C236 1.71(2)
S21 C206 1.73(2)
S22 C232 1.74(2)
S22 C226 1.80(2)
S23 C212 1.71(2)
S23 C202 1.76(3)
S24 C216 1.75(2)
S24 C222 1.77(2)
S25 O69 1.389(16)
S25 O67 1.420(14)
S25 O68 1.433(13)
S25 O70 1.464(16)
S26 O58 1.435(17)
S26 O57 1.437(16)
S26 O55 1.458(15)
S26 O56 1.528(16)
S27 O62 1.436(16)
S27 O60 1.442(14)
S27 O59 1.463(14)
S27 O61 1.486(18)
S28 O63 1.418(16)
S28 O64 1.484(15)
S28 O65 1.503(16)
S28 O66 1.520(15)
O1 C1 1.29(2)
O2 C11 1.365(19)
O3 C21 1.40(2)
O4 C31 1.39(2)
O5 C41 1.43(2)
O6 C71 1.38(2)
O7 C51 1.32(2)
O8 C61 1.33(2)
O9 C91 1.40(2)
O10 C101 1.29(2)
O11 C81 1.34(2)
O12 C111 1.39(2)
O13 C131 1.37(2)
O14 C141 1.28(2)
O15 C121 1.34(3)
O16 C151 1.36(2)
O17 C181 1.33(2)
O18 C171 1.332(19)
O19 C191 1.40(2)
O20 C161 1.352(19)
O21 C201 1.42(2)
O22 C231 1.46(2)
O23 C211 1.43(2)
O24 C221 1.31(2)
O25 C288 1.258(19)
O26 C288 1.253(19)
O27 C324 1.25(2)
O28 C324 1.26(2)
O29 C312 1.26(2)
O30 C312 1.30(2)
O31 C300 1.28(2)
O32 C300 1.30(2)
O33 C323 1.22(2)
O34 C323 1.27(2)
O35 C311 1.30(2)
O36 C311 1.27(2)
O37 C297 1.31(2)
O38 C297 1.26(2)
O39 C335 1.23(3)
O40 C335 1.23(3)
O41 C252 1.27(2)
O42 C252 1.32(2)
O43 C241 1.18(2)
O44 C241 1.26(2)
O45 C276 1.22(2)
O46 C276 1.31(2)
O47 C264 1.34(2)
O48 C264 1.23(2)
O49 C263 1.28(3)
O50 C263 1.27(3)
O51 C285 1.30(3)
O52 C285 1.18(3)
O53 C275 1.43(3)
O54 C275 1.12(3)
O71 C336 1.234(16)
O72 C336 1.203(16)
N1 C304 1.34(2)
N1 C303 1.36(2)
N2 C306 1.41(2)
N2 C310 1.41(2)
N3 C293 1.31(2)
N3 C291 1.34(2)
N4 C299 1.30(2)
N4 C294 1.37(2)
N5 C328 1.41(2)
N5 C329 1.41(3)
N6 C330 1.35(2)
N6 C332 1.36(2)
N7 C316 1.28(2)
N7 C315 1.38(2)
N8 C318 1.31(2)
N8 C322 1.31(2)
N9 C282 1.31(2)
N9 C287 1.39(2)
N10 C279 1.37(2)
N10 C281 1.38(2)
N11 C268 1.27(2)
N11 C267 1.29(2)
N12 C274 1.30(2)
N12 C270 1.36(2)
N13 C256 1.31(2)
N13 C255 1.40(2)
N14 C262 1.33(2)
N14 C258 1.38(2)
N15 C244 1.30(2)
N15 C245 1.38(2)
N16 C251 1.33(2)
N16 C247 1.35(2)
C1 C2 1.41(3)
C1 C6 1.44(2)
C2 C3 1.44(3)
C3 C4 1.43(3)
C3 H3A 0.9500
C4 C5 1.40(3)
C4 C7 1.52(3)
C5 C6 1.39(2)
C5 H5 0.9500
C7 C9 1.41(3)
C7 C10 1.45(3)
C7 C8 1.51(3)
C8 H8A 0.9800
C8 H8B 0.9800
C8 H8C 0.9800
C9 H9A 0.9800
C9 H9B 0.9800
C9 H9C 0.9800
C10 H10A 0.9800
C10 H10B 0.9800
C10 H10C 0.9800
C11 C12 1.32(2)
C11 C16 1.40(2)
C12 C13 1.43(2)
C13 C14 1.37(2)
C13 H13 0.9500
C14 C15 1.41(2)
C14 C17 1.61(3)
C15 C16 1.43(2)
C15 H15 0.9500
C17 C19 1.47(3)
C17 C20 1.47(3)
C17 C18 1.53(3)
C18 H18A 0.9800
C18 H18B 0.9800
C18 H18C 0.9800
C19 H19A 0.9800
C19 H19B 0.9800
C19 H19C 0.9800
C20 H20A 0.9800
C20 H20B 0.9800
C20 H20C 0.9800
C21 C22 1.40(2)
C21 C26 1.42(2)
C22 C23 1.39(2)
C23 C24 1.43(3)
C23 H23 0.9500
C24 C25 1.41(3)
C24 C27 1.66(3)
C25 C26 1.38(2)
C25 H25 0.9500
C27 C29 1.36(3)
C27 C28 1.48(3)
C27 C30 1.49(3)
C28 H28A 0.9800
C28 H28B 0.9800
C28 H28C 0.9800
C29 H29A 0.9800
C29 H29B 0.9800
C29 H29C 0.9800
C30 H30A 0.9800
C30 H30B 0.9800
C30 H30C 0.9800
C31 C32 1.28(2)
C31 C36 1.39(2)
C32 C33 1.46(2)
C33 C34 1.36(2)
C33 H33 0.9500
C34 C35 1.37(2)
C34 C37 1.59(3)
C35 C36 1.45(3)
C35 H35 0.9500
C37 C38 1.44(4)
C37 C40 1.528(10)
C37 C39 1.54(4)
C38 H38A 0.9800
C38 H38B 0.9800
C38 H38C 0.9800
C39 H39A 0.9800
C39 H39B 0.9800
C39 H39C 0.9800
C40 H40A 0.9800
C40 H40B 0.9800
C40 H40C 0.9800
C41 C42 1.36(3)
C41 C46 1.47(3)
C42 C43 1.35(3)
C43 C44 1.38(3)
C43 H43 0.9500
C44 C45 1.45(3)
C44 C47 1.61(3)
C45 C46 1.33(3)
C45 H45 0.9500
C47 C48 1.44(3)
C47 C49 1.49(4)
C47 C50 1.52(4)
C48 H48A 0.9800
C48 H48B 0.9800
C48 H48C 0.9800
C49 H49A 0.9800
C49 H49B 0.9800
C49 H49C 0.9800
C50 H50A 0.9800
C50 H50B 0.9800
C50 H50C 0.9800
C51 C56 1.37(2)
C51 C52 1.49(2)
C52 C53 1.32(2)
C53 C54 1.35(2)
C53 H53 0.9500
C54 C55 1.44(3)
C54 C57 1.61(3)
C55 C56 1.39(2)
C55 H55 0.9500
C57 C58 1.44(3)
C57 C60 1.49(3)
C57 C59 1.58(3)
C58 H58A 0.9800
C58 H58B 0.9800
C58 H58C 0.9800
C59 H59A 0.9800
C59 H59B 0.9800
C59 H59C 0.9800
C60 H60A 0.9800
C60 H60B 0.9800
C60 H60C 0.9800
C61 C66 1.43(2)
C61 C62 1.47(2)
C62 C63 1.37(2)
C63 C64 1.33(3)
C63 H63 0.9500
C64 C65 1.36(3)
C64 C67 1.62(3)
C65 C66 1.38(2)
C65 H65 0.9500
C67 C69 1.48(3)
C67 C70 1.58(3)
C67 C68 1.60(3)
C68 H68A 0.9800
C68 H68B 0.9800
C68 H68C 0.9800
C69 H69A 0.9800
C69 H69B 0.9800
C69 H69C 0.9800
C70 H70A 0.9800
C70 H70B 0.9800
C70 H70C 0.9800
C71 C76 1.29(2)
C71 C72 1.45(2)
C72 C73 1.42(2)
C73 C74 1.33(3)
C73 H73 0.9500
C74 C75 1.34(3)
C74 C77 1.59(3)
C75 C76 1.40(3)
C75 H75 0.9500
C77 C78 1.57(3)
C77 C80 1.57(3)
C77 C79 1.58(3)
C78 H78A 0.9800
C78 H78B 0.9800
C78 H78C 0.9800
C79 H79A 0.9800
C79 H79B 0.9800
C79 H79C 0.9800
C80 H80A 0.9800
C80 H80B 0.9800
C80 H80C 0.9800
C81 C86 1.45(3)
C81 C82 1.50(3)
C82 C83 1.37(3)
C83 C84 1.40(3)
C83 H83 0.9500
C84 C85 1.32(3)
C84 C87 1.66(4)
C85 C86 1.42(3)
C85 H85 0.9500
C87 C89 1.43(4)
C87 C88 1.54(4)
C87 C90 1.62(4)
C88 H88A 0.9800
C88 H88B 0.9800
C88 H88C 0.9800
C89 H89A 0.9800
C89 H89B 0.9800
C89 H89C 0.9800
C90 H90A 0.9800
C90 H90B 0.9800
C90 H90C 0.9800
C91 C92 1.40(2)
C91 C96 1.41(2)
C92 C93 1.40(3)
C93 C94 1.25(3)
C93 H93 0.9500
C94 C95 1.38(3)
C94 C97 1.546(10)
C95 C96 1.50(3)
C95 H95 0.9500
C97 C98 1.36(4)
C97 C99 1.42(3)
C97 C100 1.81(6)
C98 H98A 0.9800
C98 H98B 0.9800
C98 H98C 0.9800
C99 H99A 0.9800
C99 H99B 0.9800
C99 H99C 0.9800
C100 H10D 0.9800
C100 H10E 0.9800
C100 H10F 0.9800
C101 C102 1.38(2)
C101 C105 1.43(2)
C102 C103 1.32(2)
C103 C104 1.40(2)
C103 H103 0.9500
C104 C106 1.45(3)
C104 C107 1.55(3)
C105 C106 1.39(2)
C106 H106 0.9500
C107 C109 1.47(3)
C107 C110 1.53(3)
C107 C108 1.57(3)
C108 H10G 0.9800
C108 H10H 0.9800
C108 H10I 0.9800
C109 H10J 0.9800
C109 H10K 0.9800
C109 H10L 0.9800
C110 H11A 0.9800
C110 H11B 0.9800
C110 H11C 0.9800
C111 C116 1.25(3)
C111 C112 1.40(3)
C112 C113 1.50(3)
C113 C114 1.34(3)
C113 H113 0.9500
C114 C115 1.40(3)
C114 C117 1.70(4)
C115 C116 1.43(3)
C115 H115 0.9500
C117 C119 1.42(3)
C117 C118 1.47(4)
C117 C120 1.67(5)
C118 H11D 0.9800
C118 H11E 0.9800
C118 H11F 0.9800
C119 H11G 0.9800
C119 H11H 0.9800
C119 H11J 0.9800
C120 H12A 0.9800
C120 H12B 0.9800
C120 H12C 0.9800
C121 C126 1.38(3)
C121 C122 1.46(3)
C122 C123 1.45(3)
C123 C124 1.43(3)
C123 H123 0.9500
C124 C125 1.29(3)
C124 C127 1.582(19)
C125 C126 1.42(3)
C125 H125 0.9500
C127 C129 1.525(19)
C127 C128 1.527(19)
C127 C130 1.540(19)
C128 H12D 0.9800
C128 H12E 0.9800
C128 H12F 0.9800
C129 H12G 0.9800
C129 H12H 0.9800
C129 H12I 0.9800
C130 H13A 0.9800
C130 H13B 0.9800
C130 H13C 0.9800
C131 C135 1.36(3)
C131 C132 1.41(3)
C132 C133 1.33(3)
C133 C136 1.41(4)
C133 H13D 0.9500
C134 C135 1.34(3)
C134 C136 1.45(4)
C134 H134 0.9500
C136 C137 1.605(19)
C137 C138 1.508(19)
C137 C140 1.537(19)
C137 C139 1.541(19)
C138 H13F 0.9800
C138 H13G 0.9800
C138 H13H 0.9800
C139 H13I 0.9800
C139 H13J 0.9800
C139 H13K 0.9800
C140 H14A 0.9800
C140 H14B 0.9800
C140 H14C 0.9800
C141 C142 1.40(3)
C141 C146 1.43(3)
C142 C143 1.44(3)
C143 C144 1.50(3)
C143 H14D 0.9500
C144 C145 1.38(3)
C144 C147 1.567(18)
C145 C146 1.35(3)
C145 H145 0.9500
C147 C150 1.505(19)
C147 C149 1.532(19)
C147 C148 1.550(19)
C148 H14F 0.9800
C148 H14G 0.9800
C148 H14H 0.9800
C149 H14I 0.9800
C149 H14J 0.9800
C149 H14K 0.9800
C150 H15A 0.9800
C150 H15B 0.9800
C150 H15C 0.9800
C151 C152 1.36(2)
C151 C156 1.41(2)
C152 C153 1.36(2)
C153 C154 1.37(3)
C153 H153 0.9500
C154 C155 1.43(3)
C154 C157 1.57(3)
C155 C156 1.39(3)
C155 H155 0.9500
C157 C158 1.40(3)
C157 C159 1.48(3)
C157 C160 1.58(4)
C158 H15D 0.9800
C158 H15E 0.9800
C158 H15F 0.9800
C159 H15J 0.9800
C159 H15G 0.9800
C159 H15H 0.9800
C160 H16A 0.9800
C160 H16B 0.9800
C160 H16C 0.9800
C161 C162 1.37(2)
C161 C166 1.40(2)
C162 C163 1.37(2)
C163 C164 1.40(3)
C163 H163 0.9500
C164 C165 1.44(3)
C164 C167 1.55(3)
C165 C166 1.37(2)
C165 H165 0.9500
C167 C168 1.513(10)
C167 C170 1.519(10)
C167 C169 1.54(3)
C168 H16M 0.9800
C168 H16D 0.9800
C168 H16L 0.9800
C169 H16E 0.9800
C169 H16F 0.9800
C169 H16G 0.9800
C170 H17A 0.9800
C170 H17B 0.9800
C170 H17M 0.9800
C171 C176 1.32(2)
C171 C172 1.40(2)
C172 C173 1.39(2)
C173 C174 1.42(3)
C173 H173 0.9500
C174 C175 1.41(2)
C174 C177 1.55(3)
C175 C176 1.48(2)
C175 H175 0.9500
C177 C180 1.44(3)
C177 C179 1.47(3)
C177 C178 1.57(3)
C178 H17C 0.9800
C178 H17D 0.9800
C178 H17E 0.9800
C179 H17F 0.9800
C179 H17G 0.9800
C179 H17H 0.9800
C180 H18D 0.9800
C180 H18E 0.9800
C180 H18M 0.9800
C181 C186 1.40(2)
C181 C182 1.41(2)
C182 C183 1.47(2)
C183 C184 1.40(3)
C183 H183 0.9500
C184 C185 1.43(3)
C184 C187 1.56(3)
C185 C186 1.32(2)
C185 H185 0.9500
C187 C188 1.44(3)
C187 C190 1.53(3)
C187 C189 1.61(3)
C188 H18F 0.9800
C188 H18G 0.9800
C188 H18N 0.9800
C189 H18H 0.9800
C189 H18I 0.9800
C189 H18J 0.9800
C190 H19D 0.9800
C190 H19E 0.9800
C190 H19F 0.9800
C191 C192 1.35(2)
C191 C196 1.36(2)
C192 C193 1.39(3)
C193 C194 1.34(3)
C193 H193 0.9500
C194 C195 1.42(3)
C194 C197 1.64(3)
C195 C196 1.42(2)
C195 H195 0.9500
C197 C200 1.42(3)
C197 C199 1.544(17)
C197 C198 1.55(3)
C198 H19G 0.9800
C198 H19H 0.9800
C198 H19I 0.9800
C199 H19J 0.9800
C199 H19K 0.9800
C199 H19L 0.9800
C200 H20D 0.9800
C200 H20E 0.9800
C200 H20M 0.9800
C201 C206 1.38(3)
C201 C202 1.41(3)
C202 C203 1.45(3)
C203 C204 1.37(3)
C203 H203 0.9500
C204 C205 1.39(3)
C204 C207 1.65(3)
C205 C206 1.33(2)
C205 H205 0.9500
C207 C210 1.40(3)
C207 C209 1.43(3)
C207 C208 1.53(3)
C208 H20F 0.9800
C208 H20G 0.9800
C208 H20H 0.9800
C209 H20I 0.9800
C209 H20J 0.9800
C209 H20K 0.9800
C210 H21A 0.9800
C210 H21B 0.9800
C210 H21M 0.9800
C211 C212 1.35(3)
C211 C216 1.44(2)
C212 C213 1.47(3)
C213 C214 1.30(2)
C213 H213 0.9500
C214 C215 1.30(2)
C214 C217 1.57(3)
C215 C216 1.45(3)
C215 H215 0.9500
C217 C220 1.46(4)
C217 C219 1.46(3)
C217 C218 1.61(4)
C218 H21C 0.9800
C218 H21D 0.9800
C218 H21E 0.9800
C219 H21F 0.9800
C219 H21G 0.9800
C219 H21H 0.9800
C220 H22A 0.9800
C220 H22B 0.9800
C220 H22C 0.9800
C221 C226 1.35(3)
C221 C222 1.47(3)
C222 C223 1.44(3)
C223 C224 1.41(3)
C223 H223 0.9500
C224 C225 1.34(3)
C224 C227 1.63(4)
C225 C226 1.40(2)
C225 H225 0.9500
C227 C228 1.36(4)
C227 C229 1.44(3)
C227 C230 1.49(4)
C228 H22D 0.9800
C228 H22E 0.9800
C228 H22F 0.9800
C229 H22G 0.9800
C229 H22H 0.9800
C229 H22I 0.9800
C230 H23A 0.9800
C230 H23B 0.9800
C230 H23C 0.9800
C231 C236 1.32(3)
C231 C232 1.34(3)
C232 C233 1.46(3)
C233 C234 1.35(3)
C233 H233 0.9500
C234 C235 1.41(3)
C234 C237 1.566(18)
C235 C236 1.49(3)
C235 H235 0.9500
C237 C238 1.37(3)
C237 C240 1.45(4)
C237 C239 1.531(18)
C238 H23D 0.9800
C238 H23E 0.9800
C238 H23F 0.9800
C239 H23G 0.9800
C239 H23H 0.9800
C239 H23I 0.9800
C240 H24A 0.9800
C240 H24B 0.9800
C240 H24C 0.9800
C241 C242 1.53(2)
C242 C246 1.34(2)
C242 C243 1.40(2)
C243 C244 1.42(3)
C243 H243 0.9500
C244 C247 1.46(3)
C245 C246 1.41(2)
C245 H245 0.9500
C246 H246 0.9500
C247 C248 1.40(2)
C248 C249 1.35(2)
C248 H248 0.9500
C249 C250 1.37(2)
C249 C336 1.503(17)
C250 C251 1.39(2)
C250 H250 0.9500
C251 H251 0.9500
C252 C253 1.47(3)
C253 C257 1.37(2)
C253 C254 1.40(3)
C254 C255 1.38(2)
C254 H254 0.9500
C255 C258 1.46(3)
C256 C257 1.36(2)
C256 H256 0.9500
C257 H257 0.9500
C258 C259 1.45(3)
C259 C260 1.39(2)
C259 H259 0.9500
C260 C261 1.42(2)
C260 C263 1.52(3)
C261 C262 1.39(2)
C261 H261 0.9500
C262 H262 0.9500
C264 C265 1.536(10)
C265 C266 1.37(3)
C265 C269 1.41(2)
C266 C267 1.45(3)
C266 H266 0.9500
C267 C270 1.47(3)
C268 C269 1.47(3)
C268 H268 0.9500
C269 H26A 0.9500
C270 C271 1.41(3)
C271 C272 1.42(3)
C271 H27A 0.9500
C272 C273 1.40(3)
C272 C275 1.54(3)
C273 C274 1.35(2)
C273 H273 0.9500
C274 H274 0.9500
C276 C277 1.56(3)
C277 C280 1.36(3)
C277 C278 1.38(3)
C278 C279 1.35(3)
C278 H278 0.9500
C279 H279 0.9500
C280 C281 1.38(2)
C280 H280 0.9500
C281 C282 1.49(3)
C282 C283 1.42(3)
C283 C284 1.39(3)
C283 H283 0.9500
C284 C286 1.40(3)
C284 C285 1.535(10)
C286 C287 1.42(2)
C286 H286 0.9500
C287 H287 0.9500
C288 C289 1.537(10)
C289 C292 1.38(2)
C289 C290 1.38(2)
C290 C291 1.46(2)
C290 H290 0.9500
C291 C294 1.46(2)
C292 C293 1.41(2)
C292 H292 0.9500
C293 H293 0.9500
C294 C295 1.39(2)
C295 C296 1.33(2)
C295 H295 0.9500
C296 C298 1.35(2)
C296 C297 1.45(2)
C298 C299 1.38(2)
C298 H298 0.9500
C299 H299 0.9500
C300 C301 1.51(3)
C301 C305 1.36(2)
C301 C302 1.40(2)
C302 C303 1.38(2)
C302 H302 0.9500
C303 C306 1.43(3)
C304 C305 1.37(2)
C304 H304 0.9500
C305 H305 0.9500
C306 C307 1.43(3)
C307 C308 1.44(2)
C307 H307 0.9500
C308 C309 1.35(2)
C308 C311 1.46(2)
C309 C310 1.37(2)
C309 H309 0.9500
C310 H310 0.9500
C312 C313 1.538(10)
C313 C314 1.34(2)
C313 C317 1.39(2)
C314 C315 1.39(2)
C314 H314 0.9500
C315 H315 0.9500
C316 C318 1.44(2)
C316 C317 1.48(3)
C317 H317 0.9500
C318 C319 1.41(2)
C319 C320 1.36(2)
C319 H319 0.9500
C320 C321 1.40(2)
C320 C323 1.52(3)
C321 C322 1.36(2)
C321 H321 0.9500
C322 H322 0.9500
C324 C325 1.46(3)
C325 C326 1.33(3)
C325 C327 1.43(2)
C326 C329 1.37(3)
C326 H326 0.9500
C327 C328 1.32(2)
C327 H327 0.9500
C328 C330 1.45(3)
C329 H329 0.9500
C330 C331 1.44(3)
C331 C334 1.45(3)
C331 H331 0.9500
C332 C333 1.39(3)
C332 H332 0.9500
C333 C334 1.42(3)
C333 H333 0.9500
C334 C335 1.50(3)

loop_
_platon_squeeze_void_nr
_platon_squeeze_void_average_x
_platon_squeeze_void_average_y
_platon_squeeze_void_average_z
_platon_squeeze_void_volume
_platon_squeeze_void_count_electrons
_platon_squeeze_void_content
1 0.510 0.000 0.015 17301 4912 ' '
2 0.742 -0.116 0.248 838 134 ' '
3 0.258 0.116 0.752 838 137 ' '
4 0.450 0.061 0.529 85 31 ' '
5 0.640 0.124 0.558 23 3 ' '
6 0.258 0.384 0.252 838 135 ' '
7 0.640 0.376 0.058 23 2 ' '
8 0.450 0.439 0.029 85 30 ' '
9 0.742 0.616 0.748 838 135 ' '
10 0.550 0.561 -0.029 84 26 ' '
11 0.360 0.624 0.942 23 4 ' '
12 0.360 0.876 0.442 23 3 ' '
13 0.550 0.939 0.471 85 26 ' '
